data_4119911
loop_
_publ_author_name
'Xiaoping Yang'
'Desmond Schipper'
'Richard A. Jones'
'Lauren A. Lytwak'
'Bradley J. Holliday'
'Shaoming Huang'

_publ_section_title
;
 Anion-Dependent Self-Assembly of Near-Infrared Luminescent 24- and
 32-Metal Cd-Ln Complexes with Drum-like Architectures
;
_journal_name_full 'Journal of the American Chemical Society'
_journal_page_first 8468
_journal_page_last 8471
_journal_paper_doi 10.1021/ja4031243
_journal_volume 135
_journal_year 2013
_chemical_formula_moiety 'C254 H317 Cd18 Cl8 N18 Nd6 O92'
_chemical_formula_sum 'C254 H317 Cd18 Cl8 N18 Nd6 O92'
_chemical_formula_weight 8266.50
_chemical_name_systematic
; 
 ? 
;
_space_group_IT_number 147
_symmetry_cell_setting hexagonal
_symmetry_space_group_name_Hall '-P 3'
_symmetry_space_group_name_H-M 'P -3'
_atom_sites_solution_hydrogens geom
_atom_sites_solution_primary direct
_atom_sites_solution_secondary difmap
_audit_creation_method SHELXL-97
_cell_angle_alpha 90.00
_cell_angle_beta 90.00
_cell_angle_gamma 120.00
_cell_formula_units_Z 6
_cell_length_a 51.623(7)
_cell_length_b 51.623(7)
_cell_length_c 24.455(5)
_cell_measurement_reflns_used 23530
_cell_measurement_temperature 223(2)
_cell_measurement_theta_max 27.9884
_cell_measurement_theta_min 1.0713
_cell_volume 56440(16)
_computing_cell_refinement 'Collect software, Nonius B.V. 1998'
_computing_data_collection 'Collect software, Nonius B.V. 1998'
_computing_data_reduction
;
DENZO and Scalepack (Otwinoski and Minor, 1997)
;
_computing_molecular_graphics 'XP SHELXTL/PC, Siemens Analytical'
_computing_structure_refinement 'XL SHELXTL/PC, Siemens Analytical'
_computing_structure_solution
;

SIR97 - Altomare A., Burla M.C., Camalli M., Cascarano G.L., Giacovazzo C., 
Guagliardi A., Moliterni A.G.G., Polidori G.,Spagna R.
;
_diffrn_ambient_temperature 223(1)
_diffrn_detector_area_resol_mean 13.6612
_diffrn_measured_fraction_theta_full 0.954
_diffrn_measured_fraction_theta_max 0.954
_diffrn_measurement_device_type 'Mercury2 (2x2 bin mode)'
_diffrn_measurement_method dtprofit.ref
_diffrn_radiation_monochromator 'Graphite Monochromator'
_diffrn_radiation_source 'Sealed tube'
_diffrn_radiation_type MoK\a
_diffrn_radiation_wavelength 0.710747
_diffrn_reflns_av_R_equivalents 0.1179
_diffrn_reflns_av_sigmaI/netI 0.1429
_diffrn_reflns_limit_h_max 61
_diffrn_reflns_limit_h_min -57
_diffrn_reflns_limit_k_max 61
_diffrn_reflns_limit_k_min -61
_diffrn_reflns_limit_l_max 27
_diffrn_reflns_limit_l_min -27
_diffrn_reflns_number 266663
_diffrn_reflns_theta_full 25.00
_diffrn_reflns_theta_max 25.00
_diffrn_reflns_theta_min 2.99
_exptl_absorpt_coefficient_mu 1.928
_exptl_absorpt_correction_T_max 1.0000
_exptl_absorpt_correction_T_min 0.7503
_exptl_absorpt_correction_type multi-scan
_exptl_absorpt_process_details 'DENZO and Scalepack (Otwinoski and Minor, 1997)'
_exptl_crystal_colour Yellow
_exptl_crystal_density_diffrn 1.459
_exptl_crystal_description Block
_exptl_crystal_F_000 24378
_exptl_crystal_size_max 0.20
_exptl_crystal_size_mid 0.15
_exptl_crystal_size_min 0.11
_refine_diff_density_max 4.143
_refine_diff_density_min -2.908
_refine_diff_density_rms 0.203
_refine_ls_extinction_method none
_refine_ls_goodness_of_fit_ref 1.034
_refine_ls_hydrogen_treatment constr
_refine_ls_matrix_type fullcycle
_refine_ls_number_parameters 3577
_refine_ls_number_reflns 63260
_refine_ls_number_restraints 2381
_refine_ls_restrained_S_all 1.029
_refine_ls_R_factor_all 0.1520
_refine_ls_R_factor_gt 0.0808
_refine_ls_shift/su_max 0.002
_refine_ls_shift/su_mean 0.000
_refine_ls_structure_factor_coef Fsqd
_refine_ls_weighting_details 'calc w=1/[\s^2^(Fo^2^)+(0.1136P)^2^+0.0000P] where P=(Fo^2^+2Fc^2^)/3'
_refine_ls_weighting_scheme calc
_refine_ls_wR_factor_gt 0.1926
_refine_ls_wR_factor_ref 0.2268
_reflns_number_gt 32843
_reflns_number_total 63260
_reflns_threshold_expression >2sigma(I)
_cod_data_source_file ja4031243_si_006.cif
_cod_data_source_block complex-1
_cod_original_sg_symbol_Hall -P3
_cod_database_code 4119911

loop_
_symmetry_equiv_pos_as_xyz
'x, y, z'
'-y, x-y, z'
'-x+y, -x, z'
'-x, -y, -z'
'y, -x+y, -z'
'x-y, x, -z'

loop_
_atom_site_label
_atom_site_type_symbol
_atom_site_fract_x
_atom_site_fract_y
_atom_site_fract_z
_atom_site_U_iso_or_equiv
_atom_site_adp_type
_atom_site_occupancy
_atom_site_symmetry_multiplicity
_atom_site_calc_flag
_atom_site_refinement_flags
_atom_site_disorder_assembly
_atom_site_disorder_group
Nd1 Nd 0.390204(14) 0.252340(13) 0.43037(3) 0.02445(16) Uani 1 1 d U . .
Nd2 Nd 0.257921(14) 0.280869(14) 0.66717(3) 0.02584(16) Uani 1 1 d U . .
Nd3 Nd 0.462380(15) 0.423549(14) 0.66156(3) 0.03101(18) Uani 1 1 d U . .
Nd4 Nd 0.495355(15) 0.217501(14) 0.75681(3) 0.03277(18) Uani 1 1 d U . .
Nd5 Nd 0.291815(15) 0.122582(15) 0.85613(3) 0.03113(18) Uani 1 1 d U . .
Nd6 Nd 0.426239(16) 0.307340(16) 1.02271(3) 0.03570(19) Uani 1 1 d U . .
Cd16 Cd 0.26115(2) 0.15138(2) 0.95765(4) 0.0433(3) Uani 1 1 d U . .
Cd7 Cd 0.22514(2) 0.21774(2) 0.57130(4) 0.0397(3) Uani 1 1 d U . .
Cd3 Cd 0.46945(2) 0.31081(2) 0.41538(4) 0.0409(3) Uani 1 1 d U . .
Cd2 Cd 0.47469(2) 0.37511(2) 0.56197(4) 0.0408(3) Uani 1 1 d U . .
Cd6 Cd 0.23962(2) 0.23499(3) 0.42843(4) 0.0488(3) Uani 1 1 d U . .
Cd5 Cd 0.31328(2) 0.22557(2) 0.49061(4) 0.0423(3) Uani 1 1 d U . .
Cd15 Cd 0.35258(2) 0.12534(2) 0.76252(5) 0.0470(3) Uani 1 1 d U . .
Cd4 Cd 0.48347(2) 0.38329(2) 0.37217(5) 0.0489(3) Uani 1 1 d U . .
Cd18 Cd 0.34802(2) 0.24437(2) 1.00243(4) 0.0454(3) Uani 1 1 d U . .
Cd17 Cd 0.28551(3) 0.16265(2) 1.09531(5) 0.0526(3) Uani 1 1 d U . .
Cd14 Cd 0.44850(2) 0.14655(2) 0.68920(5) 0.0449(3) Uani 1 1 d U . .
Cd8 Cd 0.32223(2) 0.35033(2) 0.72406(5) 0.0508(3) Uani 1 1 d U . .
Cd9 Cd 0.35556(2) 0.44664(2) 0.68153(5) 0.0520(3) Uani 1 1 d U . .
Cd13 Cd 0.50669(2) 0.27931(2) 0.85035(5) 0.0479(3) Uani 1 1 d U . .
Cd12 Cd 0.50580(2) 0.34016(2) 0.99365(5) 0.0515(3) Uani 1 1 d U . .
Cd1 Cd 0.41578(2) 0.44248(2) 0.74464(5) 0.0447(3) Uani 1 1 d U . .
Cd11 Cd 0.40837(3) 0.08069(2) 0.76734(5) 0.0606(3) Uani 1 1 d U . .
Cd10 Cd 0.54096(3) 0.29831(3) 1.02728(6) 0.0772(4) Uani 1 1 d U . .
Cl1 Cl 0.25487(10) 0.11716(9) 1.15019(17) 0.0696(12) Uani 1 1 d U . .
Cl2 Cl 0.20006(10) 0.24114(12) 0.38620(19) 0.0823(14) Uani 1 1 d U . .
Cl3 Cl 0.48477(12) 0.38401(9) 0.27270(19) 0.0848(15) Uani 1 1 d U . .
Cl4 Cl 0.37196(10) 0.49817(9) 0.6515(2) 0.0901(16) Uani 1 1 d U . .
Cl5 Cl 0.46268(10) 0.22616(9) 0.8442(2) 0.0790(13) Uani 1 1 d U . .
Cl6 Cl 0.44435(11) 0.06280(10) 0.7816(2) 0.0815(14) Uani 1 1 d U . .
Cl7 Cl 0.42592(15) 0.37282(15) 0.5964(3) 0.146(3) Uani 1 1 d U . .
Cl8 Cl 0.5573(2) 0.30570(18) 1.1219(3) 0.178(3) Uani 1 1 d U . .
N1 N 0.3862(2) 0.2032(2) 0.4069(4) 0.036(3) Uani 1 1 d U . .
N2 N 0.3319(2) 0.0887(2) 0.6973(4) 0.041(3) Uani 1 1 d U . .
N3 N 0.2804(2) 0.1771(2) 0.4657(4) 0.041(3) Uani 1 1 d U . .
N4 N 0.2496(2) 0.0944(2) 0.7883(4) 0.041(3) Uani 1 1 d U . .
N5 N 0.1936(2) 0.1696(2) 0.5968(5) 0.046(3) Uani 1 1 d U . .
N6 N 0.2243(2) 0.1598(2) 0.9296(5) 0.050(3) Uani 1 1 d U . .
N7 N 0.2234(2) 0.2663(2) 0.7499(4) 0.036(3) Uani 1 1 d U . .
N8 N 0.3149(2) 0.2564(2) 1.0427(4) 0.044(3) Uani 1 1 d U . .
N9 N 0.3083(2) 0.3683(2) 0.7972(5) 0.043(3) Uani 1 1 d U . .
N10 N 0.4175(2) 0.3500(2) 1.0472(5) 0.046(3) Uani 1 1 d U . .
N11 N 0.4250(2) 0.4528(2) 0.8340(5) 0.049(3) Uani 1 1 d U . .
N12 N 0.5323(3) 0.3866(3) 0.9603(5) 0.056(3) Uani 1 1 d U . .
N13 N 0.5151(2) 0.4508(2) 0.7019(4) 0.037(3) Uani 1 1 d U . .
N14 N 0.5544(2) 0.3187(2) 0.8398(5) 0.047(3) Uani 1 1 d U . .
N15 N 0.5256(2) 0.3952(2) 0.5486(4) 0.040(3) Uani 1 1 d U . .
N16 N 0.5393(2) 0.2490(2) 0.6934(5) 0.047(3) Uani 1 1 d U . .
N17 N 0.5091(2) 0.3045(2) 0.4239(5) 0.046(3) Uani 1 1 d U . .
N18 N 0.4454(2) 0.1452(2) 0.5986(5) 0.048(3) Uani 1 1 d U . .
O1 O 0.47449(18) 0.29956(18) 0.3170(4) 0.043(2) Uani 1 1 d U . .
O2 O 0.43356(18) 0.26257(18) 0.3863(3) 0.040(2) Uani 1 1 d U . .
O3 O 0.30751(18) 0.09486(18) 0.8031(3) 0.036(2) Uani 1 1 d U . .
O4 O 0.2708(2) 0.06792(19) 0.8831(4) 0.053(3) Uani 1 1 d U . .
O5 O 0.37099(18) 0.23923(17) 0.3306(4) 0.040(2) Uani 1 1 d U . .
O6 O 0.33922(17) 0.22109(17) 0.4174(3) 0.035(2) Uani 1 1 d U . .
O7 O 0.24788(19) 0.11183(18) 0.8971(4) 0.044(2) Uani 1 1 d U . .
O8 O 0.2160(2) 0.1011(2) 0.9882(4) 0.054(3) Uani 1 1 d U . .
O9 O 0.2192(2) 0.1862(2) 0.3852(4) 0.060(3) Uani 1 1 d U . .
O10 O 0.2172(2) 0.1965(2) 0.4884(4) 0.051(3) Uani 1 1 d U . .
O11 O 0.25614(18) 0.17065(19) 1.0373(4) 0.046(2) Uani 1 1 d U . .
O12 O 0.2565(3) 0.1833(2) 1.1392(4) 0.074(3) Uani 1 1 d U . .
O13 O 0.17606(18) 0.21750(19) 0.5616(4) 0.044(2) Uani 1 1 d U . .
O14 O 0.21403(18) 0.24055(18) 0.6441(3) 0.039(2) Uani 1 1 d U . .
O15 O 0.37956(19) 0.28233(19) 1.0611(4) 0.048(2) Uani 1 1 d U . .
O16 O 0.42386(18) 0.30996(19) 1.1279(4) 0.047(2) Uani 1 1 d U . .
O17 O 0.22286(18) 0.30254(18) 0.6537(4) 0.040(2) Uani 1 1 d U . .
O18 O 0.27204(17) 0.32552(17) 0.7096(3) 0.037(2) Uani 1 1 d U . .
O19 O 0.4714(2) 0.3475(2) 1.0414(4) 0.052(3) Uani 1 1 d U . .
O20 O 0.5241(2) 0.3661(2) 1.0832(4) 0.071(3) Uani 1 1 d U . .
O21 O 0.3261(2) 0.4475(2) 0.7571(5) 0.067(3) Uani 1 1 d U . .
O22 O 0.37681(19) 0.44913(19) 0.7618(4) 0.049(2) Uani 1 1 d U . .
O23 O 0.5490(2) 0.3404(2) 0.9878(4) 0.063(3) Uani 1 1 d U . .
O24 O 0.5907(2) 0.3270(3) 0.9920(5) 0.085(4) Uani 1 1 d U . .
O25 O 0.44645(18) 0.49826(17) 0.7324(4) 0.043(2) Uani 1 1 d U . .
O26 O 0.46508(18) 0.45948(18) 0.7201(4) 0.044(2) Uani 1 1 d U . .
O27 O 0.52997(19) 0.25610(19) 0.8109(4) 0.048(2) Uani 1 1 d U . .
O28 O 0.5393(2) 0.2118(2) 0.7930(4) 0.055(3) Uani 1 1 d U C .
O29 O 0.49066(19) 0.47199(17) 0.6046(4) 0.041(2) Uani 1 1 d U . .
O30 O 0.49258(18) 0.42299(18) 0.5916(4) 0.043(2) Uani 1 1 d U . .
O31 O 0.49773(18) 0.18554(17) 0.6932(4) 0.041(2) Uani 1 1 d U . .
O32 O 0.4881(2) 0.13207(19) 0.6719(4) 0.050(3) Uani 1 1 d U . .
O33 O 0.5353(2) 0.4168(2) 0.3892(4) 0.059(3) Uani 1 1 d U . .
O34 O 0.50634(19) 0.35858(19) 0.4010(4) 0.052(3) Uani 1 1 d U . .
O35 O 0.4146(2) 0.09762(19) 0.6825(4) 0.052(3) Uani 1 1 d U . .
O36 O 0.3741(2) 0.0432(2) 0.7013(4) 0.064(3) Uani 1 1 d U . .
O37 O 0.38247(18) 0.22846(18) 0.5118(4) 0.043(2) Uani 1 1 d U . .
O38 O 0.33862(18) 0.21272(19) 0.5536(4) 0.044(2) Uani 1 1 d U . .
O39 O 0.3656(2) 0.2739(2) 0.4847(5) 0.080 Uiso 1 1 d D . .
O40 O 0.3256(2) 0.2740(3) 0.4978(6) 0.114(5) Uani 1 1 d DU . .
O41 O 0.2858(2) 0.2367(2) 0.4175(5) 0.078(3) Uani 1 1 d U . .
O42 O 0.2786(2) 0.2695(2) 0.3750(4) 0.063(3) Uani 1 1 d U . .
O43 O 0.28016(19) 0.2229(2) 0.5610(4) 0.050(3) Uani 1 1 d U . .
O44 O 0.26714(18) 0.24435(18) 0.6237(3) 0.038(2) Uani 1 1 d U . .
O45 O 0.24468(19) 0.2570(2) 0.5119(4) 0.053(3) Uani 1 1 d U . .
O46 O 0.2568(2) 0.29258(19) 0.5751(4) 0.050(3) Uani 1 1 d U . .
O47 O 0.28352(17) 0.27248(18) 0.7349(3) 0.039(2) Uani 1 1 d U . .
O48 O 0.3224(2) 0.31207(19) 0.7725(4) 0.053(3) Uani 1 1 d U . .
O49 O 0.37304(19) 0.3827(2) 0.7414(5) 0.065(3) Uani 1 1 d U . .
O50 O 0.42003(19) 0.40181(18) 0.7217(4) 0.049(2) Uani 1 1 d U . .
O51 O 0.3232(2) 0.3929(2) 0.6734(4) 0.076(3) Uani 1 1 d U . .
O52 O 0.3188(2) 0.4230(2) 0.6171(4) 0.067(3) Uani 1 1 d U . .
O53 O 0.3963(2) 0.4415(2) 0.6611(4) 0.056(3) Uani 1 1 d U . .
O54 O 0.42868(19) 0.4344(2) 0.6153(4) 0.049(2) Uani 1 1 d U . .
O55 O 0.46849(18) 0.38736(18) 0.7023(4) 0.042(2) Uani 1 1 d U . .
O56 O 0.47391(19) 0.35515(18) 0.6478(4) 0.044(2) Uani 1 1 d U . .
O57 O 0.46540(19) 0.33078(17) 0.5189(4) 0.045(2) Uani 1 1 d U . .
O58 O 0.43377(18) 0.28856(17) 0.4814(3) 0.039(2) Uani 1 1 d U . .
O59 O 0.4759(2) 0.3937(2) 0.4703(4) 0.064(3) Uani 1 1 d U . .
O60 O 0.4655(2) 0.4130(2) 0.3981(4) 0.056(3) Uani 1 1 d U . .
O61 O 0.44507(19) 0.33471(19) 0.3851(4) 0.050(3) Uani 1 1 d U . .
O62 O 0.39981(19) 0.29597(17) 0.3814(4) 0.045(2) Uani 1 1 d U . .
O63 O 0.4863(2) 0.25271(19) 0.7200(4) 0.051(3) Uani 1 1 d U . .
O64 O 0.49014(19) 0.29077(19) 0.7696(4) 0.048(2) Uani 1 1 d U . .
O65 O 0.5236(2) 0.2710(2) 0.9380(4) 0.071(3) Uani 1 1 d U . .
O66 O 0.5325(3) 0.2519(3) 1.0114(5) 0.087(4) Uani 1 1 d U . .
O67 O 0.4974(2) 0.2975(2) 1.0374(4) 0.064(3) Uani 1 1 d U . .
O68 O 0.4505(2) 0.2837(2) 1.0638(4) 0.061(3) Uani 1 1 d U . .
O69 O 0.4037(2) 0.3132(2) 0.9482(4) 0.052(3) Uani 1 1 d U . .
O70 O 0.35658(18) 0.27628(18) 0.9292(4) 0.044(2) Uani 1 1 d U . .
O71 O 0.4010(2) 0.2582(2) 0.9826(4) 0.069(3) Uani 1 1 d U . .
O72 O 0.3708(3) 0.2122(3) 0.9888(5) 0.100(4) Uani 1 1 d U . .
O73 O 0.3113(2) 0.20632(18) 0.9479(4) 0.047(2) Uani 1 1 d U . .
O74 O 0.29749(18) 0.16817(16) 0.8929(3) 0.037(2) Uani 1 1 d U . .
O75 O 0.3309(2) 0.2098(2) 1.0763(4) 0.056(3) Uani 1 1 d U . .
O76 O 0.3288(2) 0.1808(2) 1.1439(4) 0.071(3) Uani 1 1 d U . .
O77 O 0.2893(2) 0.1416(2) 1.0150(4) 0.050(3) Uani 1 1 d U . .
O78 O 0.3026(2) 0.1194(2) 0.9510(4) 0.063(3) Uani 1 1 d U . .
O79 O 0.4605(2) 0.3135(2) 0.9512(4) 0.054(3) Uani 1 1 d U . .
O80 O 0.4921(2) 0.3072(2) 0.8993(4) 0.058(3) Uani 1 1 d U . .
O81 O 0.3447(2) 0.1497(2) 0.8607(4) 0.061(3) Uani 1 1 d U . .
O82 O 0.3811(3) 0.1446(3) 0.8345(6) 0.105(4) Uani 1 1 d U . .
O83 O 0.30328(19) 0.15314(18) 0.7806(3) 0.044(2) Uani 1 1 d U . .
O84 O 0.3389(2) 0.15752(19) 0.7236(4) 0.051(3) Uani 1 1 d U . .
O85 O 0.3685(3) 0.0882(3) 0.7965(5) 0.086(4) Uani 1 1 d U . .
O86 O 0.3822(3) 0.0622(3) 0.8446(6) 0.106(4) Uani 1 1 d U . .
O87 O 0.4772(2) 0.17374(19) 0.8114(4) 0.055(3) Uani 1 1 d U . .
O88 O 0.4433(2) 0.1304(2) 0.7756(4) 0.056(3) Uani 1 1 d U . .
O89 O 0.44614(17) 0.18706(18) 0.7203(4) 0.042(2) Uani 1 1 d U . .
O90 O 0.39936(18) 0.15188(19) 0.7167(4) 0.051(3) Uani 1 1 d U . .
O91 O 0.3140(2) 0.3172(2) 0.6396(4) 0.080 Uiso 1 1 d D . .
O92 O 0.3438(2) 0.3602(2) 0.6497(4) 0.080 Uiso 1 1 d D . .
C1 C 0.4994(3) 0.3196(3) 0.2846(6) 0.058(4) Uani 1 1 d U . .
H1A H 0.4976 0.3113 0.2487 0.087 Uiso 1 1 calc R . .
H1B H 0.5175 0.3227 0.3014 0.087 Uiso 1 1 calc R . .
H1C H 0.4999 0.3384 0.2819 0.087 Uiso 1 1 calc R . .
C2 C 0.4614(3) 0.2683(3) 0.3050(6) 0.041(3) Uani 1 1 d U . .
C3 C 0.4678(3) 0.2571(3) 0.2595(6) 0.053(4) Uani 1 1 d U . .
H3A H 0.4825 0.2699 0.2351 0.063 Uiso 1 1 calc R . .
C4 C 0.4529(3) 0.2275(3) 0.2503(7) 0.059(4) Uani 1 1 d U . .
H4A H 0.4575 0.2197 0.2199 0.070 Uiso 1 1 calc R . .
C5 C 0.4303(3) 0.2082(3) 0.2872(6) 0.045(4) Uani 1 1 d U . .
H5A H 0.4195 0.1878 0.2803 0.054 Uiso 1 1 calc R . .
C6 C 0.4242(3) 0.2197(3) 0.3334(6) 0.043(4) Uani 1 1 d U . .
C7 C 0.4387(3) 0.2498(3) 0.3436(5) 0.033(3) Uani 1 1 d U . .
C8 C 0.3995(3) 0.1976(3) 0.3678(5) 0.038(3) Uani 1 1 d U . .
H8A H 0.3928 0.1776 0.3605 0.045 Uiso 1 1 calc R . .
C9 C 0.3620(3) 0.1760(3) 0.4346(6) 0.042(3) Uani 1 1 d U . .
H9A H 0.3513 0.1605 0.4074 0.050 Uiso 1 1 calc R . .
H9B H 0.3479 0.1809 0.4513 0.050 Uiso 1 1 calc R . .
C10 C 0.3743(3) 0.1639(3) 0.4784(5) 0.036(3) Uani 1 1 d U . .
H10A H 0.3899 0.1805 0.4989 0.043 Uiso 1 1 calc R . .
H10B H 0.3831 0.1532 0.4611 0.043 Uiso 1 1 calc R . .
C11 C 0.3489(3) 0.1424(3) 0.5184(5) 0.043(3) Uani 1 1 d U . .
H11A H 0.3408 0.1535 0.5367 0.052 Uiso 1 1 calc R . .
H11B H 0.3329 0.1265 0.4975 0.052 Uiso 1 1 calc R . .
C12 C 0.3600(3) 0.1285(3) 0.5618(6) 0.046(4) Uani 1 1 d U . .
H12A H 0.3634 0.1136 0.5444 0.055 Uiso 1 1 calc R . .
H12B H 0.3790 0.1440 0.5763 0.055 Uiso 1 1 calc R . .
C13 C 0.3387(3) 0.1144(3) 0.6076(6) 0.054(4) Uani 1 1 d U . .
H13A H 0.3189 0.1014 0.5928 0.064 Uiso 1 1 calc R . .
H13B H 0.3380 0.1298 0.6289 0.064 Uiso 1 1 calc R . .
C14 C 0.3473(3) 0.0960(3) 0.6452(5) 0.036(3) Uani 1 1 d U . .
H14A H 0.3427 0.0776 0.6267 0.043 Uiso 1 1 calc R . .
H14B H 0.3687 0.1072 0.6517 0.043 Uiso 1 1 calc R . .
C15 C 0.3110(3) 0.0618(3) 0.7058(6) 0.039(3) Uani 1 1 d U . .
H15A H 0.3064 0.0487 0.6766 0.047 Uiso 1 1 calc R . .
C16 C 0.2934(3) 0.0491(3) 0.7549(6) 0.041(3) Uani 1 1 d U . .
C17 C 0.2755(3) 0.0172(3) 0.7545(6) 0.049(4) Uani 1 1 d U . .
H17A H 0.2759 0.0064 0.7245 0.059 Uiso 1 1 calc R . .
C18 C 0.2574(4) 0.0025(4) 0.7991(7) 0.067(5) Uani 1 1 d U . .
H18A H 0.2468 -0.0183 0.7993 0.081 Uiso 1 1 calc R . .
C19 C 0.2546(3) 0.0181(3) 0.8438(7) 0.059(4) Uani 1 1 d U . .
H19A H 0.2422 0.0081 0.8733 0.071 Uiso 1 1 calc R . .
C20 C 0.2714(3) 0.0490(3) 0.8419(6) 0.048(4) Uani 1 1 d U . .
C21 C 0.2916(3) 0.0650(3) 0.8004(6) 0.041(3) Uani 1 1 d U . .
C22 C 0.2547(3) 0.0540(3) 0.9332(6) 0.062(4) Uani 1 1 d U . .
H22A H 0.2552 0.0359 0.9397 0.093 Uiso 1 1 calc R . .
H22B H 0.2343 0.0493 0.9296 0.093 Uiso 1 1 calc R . .
H22C H 0.2639 0.0675 0.9632 0.093 Uiso 1 1 calc R . .
C23 C 0.3867(3) 0.2546(3) 0.2799(6) 0.050(4) Uani 1 1 d U . .
H23A H 0.3726 0.2484 0.2503 0.075 Uiso 1 1 calc R . .
H23B H 0.4018 0.2495 0.2716 0.075 Uiso 1 1 calc R . .
H23C H 0.3959 0.2758 0.2848 0.075 Uiso 1 1 calc R . .
C24 C 0.3442(3) 0.2139(3) 0.3235(5) 0.033(3) Uani 1 1 d U . .
C25 C 0.3334(3) 0.1989(3) 0.2750(6) 0.041(3) Uani 1 1 d U . .
H25A H 0.3448 0.2059 0.2434 0.049 Uiso 1 1 calc R . .
C26 C 0.3051(3) 0.1729(3) 0.2732(6) 0.046(4) Uani 1 1 d U . .
H26A H 0.2977 0.1620 0.2411 0.055 Uiso 1 1 calc R . .
C27 C 0.2884(3) 0.1641(3) 0.3217(6) 0.042(3) Uani 1 1 d U . .
H27A H 0.2698 0.1468 0.3209 0.051 Uiso 1 1 calc R . .
C28 C 0.2978(3) 0.1796(3) 0.3711(5) 0.032(3) Uani 1 1 d U . .
C29 C 0.3272(3) 0.2057(3) 0.3719(6) 0.038(3) Uani 1 1 d U . .
C30 C 0.2783(3) 0.1668(3) 0.4175(5) 0.036(3) Uani 1 1 d U . .
H30A H 0.2617 0.1480 0.4114 0.043 Uiso 1 1 calc R . .
C31 C 0.2579(3) 0.1583(3) 0.5054(6) 0.044(4) Uani 1 1 d U . .
H31A H 0.2409 0.1422 0.4868 0.053 Uiso 1 1 calc R . .
H31B H 0.2509 0.1700 0.5251 0.053 Uiso 1 1 calc R . .
C32 C 0.2714(3) 0.1453(3) 0.5461(6) 0.043(3) Uani 1 1 d U . .
H32A H 0.2723 0.1289 0.5289 0.051 Uiso 1 1 calc R . .
H32B H 0.2916 0.1607 0.5553 0.051 Uiso 1 1 calc R . .
C33 C 0.2528(3) 0.1343(3) 0.5981(6) 0.044(4) Uani 1 1 d U . .
H33A H 0.2322 0.1199 0.5886 0.053 Uiso 1 1 calc R . .
H33B H 0.2529 0.1510 0.6165 0.053 Uiso 1 1 calc R . .
C34 C 0.2648(3) 0.1194(3) 0.6372(6) 0.046(4) Uani 1 1 d U . .
H34A H 0.2621 0.1011 0.6208 0.055 Uiso 1 1 calc R . .
H34B H 0.2861 0.1327 0.6428 0.055 Uiso 1 1 calc R . .
C35 C 0.2489(3) 0.1122(3) 0.6924(6) 0.043(4) Uani 1 1 d U . .
H35A H 0.2536 0.1307 0.7107 0.052 Uiso 1 1 calc R . .
H35B H 0.2275 0.1009 0.6865 0.052 Uiso 1 1 calc R . .
C36 C 0.2579(3) 0.0943(3) 0.7288(5) 0.045(4) Uani 1 1 d U . .
H36A H 0.2794 0.1026 0.7262 0.054 Uiso 1 1 calc R . .
H36B H 0.2483 0.0739 0.7158 0.054 Uiso 1 1 calc R . .
C37 C 0.2217(3) 0.0785(3) 0.7975(6) 0.047(4) Uani 1 1 d U . .
H37A H 0.2103 0.0676 0.7677 0.057 Uiso 1 1 calc R . .
C38 C 0.2050(3) 0.0749(3) 0.8478(6) 0.039(3) Uani 1 1 d U . .
C39 C 0.1740(3) 0.0541(3) 0.8450(7) 0.062(4) Uani 1 1 d U . .
H39A H 0.1650 0.0428 0.8139 0.075 Uiso 1 1 calc R . .
C40 C 0.1578(4) 0.0516(4) 0.8924(8) 0.085(6) Uani 1 1 d U . .
H40A H 0.1371 0.0394 0.8907 0.103 Uiso 1 1 calc R . .
C41 C 0.1698(3) 0.0658(3) 0.9414(6) 0.055(4) Uani 1 1 d U . .
H41A H 0.1578 0.0627 0.9719 0.066 Uiso 1 1 calc R . .
C42 C 0.1999(3) 0.0844(3) 0.9430(6) 0.052(4) Uani 1 1 d U . .
C43 C 0.2186(3) 0.0905(3) 0.8944(6) 0.043(4) Uani 1 1 d U . .
C44 C 0.1985(3) 0.0977(3) 1.0371(6) 0.061(4) Uani 1 1 d U . .
H44A H 0.1824 0.0775 1.0397 0.091 Uiso 1 1 calc R . .
H44B H 0.1905 0.1110 1.0350 0.091 Uiso 1 1 calc R . .
H44C H 0.2111 0.1026 1.0687 0.091 Uiso 1 1 calc R . .
C45 C 0.2223(4) 0.1836(4) 0.3276(7) 0.090(6) Uani 1 1 d U . .
H45A H 0.2148 0.1630 0.3184 0.135 Uiso 1 1 calc R . .
H45B H 0.2430 0.1952 0.3176 0.135 Uiso 1 1 calc R . .
H45C H 0.2111 0.1910 0.3083 0.135 Uiso 1 1 calc R . .
C46 C 0.2003(3) 0.1621(3) 0.4158(6) 0.046(4) Uani 1 1 d U . .
C47 C 0.1830(4) 0.1342(4) 0.3953(7) 0.068(5) Uani 1 1 d U . .
H47A H 0.1835 0.1309 0.3580 0.082 Uiso 1 1 calc R . .
C48 C 0.1653(4) 0.1111(4) 0.4281(7) 0.065(5) Uani 1 1 d U . .
H48A H 0.1533 0.0921 0.4136 0.078 Uiso 1 1 calc R . .
C49 C 0.1649(4) 0.1163(4) 0.4865(7) 0.070(5) Uani 1 1 d U . .
H49A H 0.1532 0.1004 0.5098 0.084 Uiso 1 1 calc R . .
C50 C 0.1819(3) 0.1449(3) 0.5071(6) 0.044(4) Uani 1 1 d U . .
C51 C 0.2003(3) 0.1685(3) 0.4719(6) 0.041(3) Uani 1 1 d U . .
C52 C 0.1798(3) 0.1467(3) 0.5670(6) 0.045(4) Uani 1 1 d U . .
H52A H 0.1668 0.1289 0.5849 0.055 Uiso 1 1 calc R . .
C53 C 0.1868(3) 0.1653(3) 0.6564(6) 0.051(4) Uani 1 1 d U . .
H53A H 0.1713 0.1448 0.6634 0.061 Uiso 1 1 calc R . .
H53B H 0.1796 0.1784 0.6685 0.061 Uiso 1 1 calc R . .
C54 C 0.2160(3) 0.1725(3) 0.6885(6) 0.050(4) Uani 1 1 d U . .
H54A H 0.2214 0.1574 0.6800 0.060 Uiso 1 1 calc R . .
H54B H 0.2323 0.1917 0.6763 0.060 Uiso 1 1 calc R . .
C55 C 0.2126(3) 0.1736(3) 0.7502(5) 0.043(4) Uani 1 1 d U . .
H55A H 0.2095 0.1901 0.7597 0.052 Uiso 1 1 calc R . .
H55B H 0.1955 0.1551 0.7627 0.052 Uiso 1 1 calc R . .
C56 C 0.2401(3) 0.1775(4) 0.7765(6) 0.061(4) Uani 1 1 d U . .
H56A H 0.2572 0.1946 0.7601 0.074 Uiso 1 1 calc R . .
H56B H 0.2418 0.1600 0.7693 0.074 Uiso 1 1 calc R . .
C57 C 0.2410(3) 0.1824(3) 0.8390(6) 0.053(4) Uani 1 1 d U . .
H57A H 0.2605 0.1868 0.8524 0.063 Uiso 1 1 calc R . .
H57B H 0.2391 0.1998 0.8461 0.063 Uiso 1 1 calc R . .
C58 C 0.2176(3) 0.1568(3) 0.8708(6) 0.046(4) Uani 1 1 d U . .
H58A H 0.1985 0.1555 0.8649 0.056 Uiso 1 1 calc R . .
H58B H 0.2161 0.1384 0.8576 0.056 Uiso 1 1 calc R . .
C59 C 0.2070(3) 0.1648(3) 0.9613(6) 0.052(4) Uani 1 1 d U . .
H59A H 0.1913 0.1656 0.9443 0.063 Uiso 1 1 calc R . .
C60 C 0.2092(3) 0.1691(3) 1.0199(6) 0.047(4) Uani 1 1 d U . .
C61 C 0.1845(4) 0.1704(4) 1.0433(8) 0.074(5) Uani 1 1 d U . .
H61A H 0.1689 0.1684 1.0215 0.089 Uiso 1 1 calc R . .
C62 C 0.1843(5) 0.1747(4) 1.0978(9) 0.092(6) Uani 1 1 d U . .
H62A H 0.1680 0.1751 1.1133 0.110 Uiso 1 1 calc R . .
C63 C 0.2067(5) 0.1783(4) 1.1297(9) 0.094(6) Uani 1 1 d U . .
H63A H 0.2055 0.1814 1.1669 0.113 Uiso 1 1 calc R . .
C64 C 0.2306(4) 0.1779(4) 1.1114(7) 0.071(5) Uani 1 1 d U . .
C65 C 0.2327(3) 0.1724(3) 1.0521(6) 0.047(4) Uani 1 1 d U . .
C66 C 0.2527(5) 0.1819(5) 1.1978(9) 0.118(8) Uani 1 1 d U . .
H66A H 0.2409 0.1908 1.2078 0.178 Uiso 1 1 calc R . .
H66B H 0.2719 0.1926 1.2151 0.178 Uiso 1 1 calc R . .
H66C H 0.2427 0.1614 1.2095 0.178 Uiso 1 1 calc R . .
C67 C 0.1562(3) 0.2051(3) 0.5164(6) 0.061(4) Uani 1 1 d U . .
H67A H 0.1422 0.2122 0.5167 0.091 Uiso 1 1 calc R . .
H67B H 0.1456 0.1837 0.5191 0.091 Uiso 1 1 calc R . .
H67C H 0.1675 0.2110 0.4830 0.091 Uiso 1 1 calc R . .
C68 C 0.1637(3) 0.2198(3) 0.6114(5) 0.035(3) Uani 1 1 d U . .
C69 C 0.1344(3) 0.2098(3) 0.6185(6) 0.049(4) Uani 1 1 d U . .
H69A H 0.1212 0.2011 0.5895 0.059 Uiso 1 1 calc R . .
C70 C 0.1237(3) 0.2126(3) 0.6706(6) 0.050(4) Uani 1 1 d U . .
H70A H 0.1034 0.2050 0.6769 0.060 Uiso 1 1 calc R . .
C71 C 0.1446(3) 0.2272(3) 0.7118(6) 0.042(3) Uani 1 1 d U . .
H71A H 0.1380 0.2305 0.7451 0.050 Uiso 1 1 calc R . .
C72 C 0.1762(3) 0.2374(3) 0.7050(6) 0.040(3) Uani 1 1 d U . .
C73 C 0.1854(3) 0.2322(3) 0.6532(5) 0.034(3) Uani 1 1 d U . .
C74 C 0.1950(3) 0.2526(3) 0.7501(5) 0.036(3) Uani 1 1 d U . .
H74A H 0.1857 0.2525 0.7827 0.043 Uiso 1 1 calc R . .
C75 C 0.2377(3) 0.2802(3) 0.8043(5) 0.041(3) Uani 1 1 d U . .
H75A H 0.2576 0.2971 0.7979 0.049 Uiso 1 1 calc R . .
H75B H 0.2259 0.2874 0.8225 0.049 Uiso 1 1 calc R . .
C76 C 0.2401(3) 0.2582(3) 0.8403(6) 0.051(4) Uani 1 1 d U . .
H76A H 0.2488 0.2482 0.8199 0.062 Uiso 1 1 calc R . .
H76B H 0.2203 0.2431 0.8523 0.062 Uiso 1 1 calc R . .
C77 C 0.2598(3) 0.2742(3) 0.8903(5) 0.045(4) Uani 1 1 d U . .
H77A H 0.2798 0.2884 0.8779 0.053 Uiso 1 1 calc R . .
H77B H 0.2518 0.2853 0.9087 0.053 Uiso 1 1 calc R . .
C78 C 0.2616(3) 0.2526(3) 0.9313(6) 0.057(4) Uani 1 1 d U . .
H78A H 0.2633 0.2373 0.9111 0.069 Uiso 1 1 calc R . .
H78B H 0.2431 0.2427 0.9519 0.069 Uiso 1 1 calc R . .
C79 C 0.2880(3) 0.2675(3) 0.9719(6) 0.048(4) Uani 1 1 d U . .
H79A H 0.3067 0.2750 0.9521 0.057 Uiso 1 1 calc R . .
H79B H 0.2879 0.2843 0.9894 0.057 Uiso 1 1 calc R . .
C80 C 0.2857(3) 0.2451(3) 1.0155(6) 0.044(4) Uani 1 1 d U . .
H80A H 0.2707 0.2423 1.0423 0.052 Uiso 1 1 calc R . .
H80B H 0.2797 0.2259 0.9986 0.052 Uiso 1 1 calc R . .
C81 C 0.3173(3) 0.2676(3) 1.0898(6) 0.046(4) Uani 1 1 d U . .
H81A H 0.3000 0.2665 1.1038 0.055 Uiso 1 1 calc R . .
C82 C 0.3440(3) 0.2821(3) 1.1251(6) 0.040(3) Uani 1 1 d U . .
C83 C 0.3400(3) 0.2909(3) 1.1793(6) 0.055(4) Uani 1 1 d U . .
H83A H 0.3209 0.2862 1.1903 0.066 Uiso 1 1 calc R . .
C84 C 0.3635(3) 0.3059(3) 1.2151(7) 0.060(4) Uani 1 1 d U . .
H84A H 0.3601 0.3113 1.2495 0.072 Uiso 1 1 calc R . .
C85 C 0.3925(3) 0.3131(3) 1.1997(6) 0.050(4) Uani 1 1 d U . .
H85A H 0.4086 0.3233 1.2234 0.059 Uiso 1 1 calc R . .
C86 C 0.3964(3) 0.3045(3) 1.1480(6) 0.045(4) Uani 1 1 d U . .
C87 C 0.3722(3) 0.2890(3) 1.1107(5) 0.039(3) Uani 1 1 d U . .
C88 C 0.4474(3) 0.3187(4) 1.1660(7) 0.068(5) Uani 1 1 d U . .
H88A H 0.4393 0.3104 1.2012 0.102 Uiso 1 1 calc R . .
H88B H 0.4586 0.3401 1.1685 0.102 Uiso 1 1 calc R . .
H88C H 0.4604 0.3115 1.1542 0.102 Uiso 1 1 calc R . .
C89 C 0.2009(3) 0.2964(3) 0.6124(6) 0.051(4) Uani 1 1 d U . .
H89A H 0.1949 0.3112 0.6138 0.077 Uiso 1 1 calc R . .
H89B H 0.1838 0.2770 0.6185 0.077 Uiso 1 1 calc R . .
H89C H 0.2093 0.2969 0.5771 0.077 Uiso 1 1 calc R . .
C90 C 0.2266(3) 0.3241(3) 0.6926(6) 0.040(3) Uani 1 1 d U . .
C91 C 0.2050(3) 0.3314(3) 0.7040(6) 0.047(4) Uani 1 1 d U . .
H91A H 0.1870 0.3226 0.6846 0.056 Uiso 1 1 calc R . .
C92 C 0.2102(3) 0.3522(3) 0.7448(6) 0.055(4) Uani 1 1 d U . .
H92A H 0.1961 0.3579 0.7518 0.066 Uiso 1 1 calc R . .
C93 C 0.2359(3) 0.3643(3) 0.7746(6) 0.048(4) Uani 1 1 d U . .
H93A H 0.2391 0.3782 0.8017 0.058 Uiso 1 1 calc R . .
C94 C 0.2585(3) 0.3558(3) 0.7649(5) 0.040(3) Uani 1 1 d U . .
C95 C 0.2531(3) 0.3357(3) 0.7224(6) 0.041(3) Uani 1 1 d U . .
C96 C 0.2844(3) 0.3692(3) 0.7983(6) 0.045(4) Uani 1 1 d U . .
H96A H 0.2836 0.3810 0.8263 0.054 Uiso 1 1 calc R . .
C97 C 0.3308(3) 0.3837(3) 0.8403(6) 0.047(4) Uani 1 1 d U . .
H97A H 0.3264 0.3974 0.8598 0.057 Uiso 1 1 calc R . .
H97B H 0.3505 0.3952 0.8240 0.057 Uiso 1 1 calc R . .
C98 C 0.3303(3) 0.3611(3) 0.8790(6) 0.055(4) Uani 1 1 d U . .
H98A H 0.3292 0.3445 0.8585 0.066 Uiso 1 1 calc R . .
H98B H 0.3127 0.3534 0.9021 0.066 Uiso 1 1 calc R . .
C99 C 0.3584(3) 0.3751(3) 0.9147(6) 0.051(4) Uani 1 1 d U . .
H99A H 0.3612 0.3936 0.9301 0.062 Uiso 1 1 calc R . .
H99B H 0.3757 0.3798 0.8921 0.062 Uiso 1 1 calc R . .
C100 C 0.3564(3) 0.3540(3) 0.9618(6) 0.054(4) Uani 1 1 d U . .
H10C H 0.3436 0.3542 0.9906 0.064 Uiso 1 1 calc R . .
H10D H 0.3478 0.3337 0.9482 0.064 Uiso 1 1 calc R . .
C101 C 0.3880(3) 0.3646(3) 0.9847(6) 0.048(4) Uani 1 1 d U . .
H10E H 0.3968 0.3853 0.9961 0.058 Uiso 1 1 calc R . .
H10F H 0.4004 0.3635 0.9560 0.058 Uiso 1 1 calc R . .
C102 C 0.3874(3) 0.3453(3) 1.0341(6) 0.049(4) Uani 1 1 d U . .
H10G H 0.3796 0.3503 1.0659 0.059 Uiso 1 1 calc R . .
H10H H 0.3741 0.3243 1.0259 0.059 Uiso 1 1 calc R . .
C103 C 0.4351(3) 0.3748(3) 1.0727(6) 0.053(4) Uani 1 1 d U . .
H10I H 0.4272 0.3870 1.0817 0.063 Uiso 1 1 calc R . .
C104 C 0.4659(3) 0.3852(3) 1.0886(6) 0.050(4) Uani 1 1 d U . .
C105 C 0.4789(3) 0.4112(3) 1.1210(6) 0.059(4) Uani 1 1 d U . .
H10J H 0.4680 0.4207 1.1288 0.070 Uiso 1 1 calc R . .
C106 C 0.5068(4) 0.4225(4) 1.1407(8) 0.085(6) Uani 1 1 d U . .
H10K H 0.5149 0.4394 1.1629 0.102 Uiso 1 1 calc R . .
C107 C 0.5238(4) 0.4089(4) 1.1278(7) 0.072(5) Uani 1 1 d U . .
H10L H 0.5435 0.4169 1.1397 0.086 Uiso 1 1 calc R . .
C108 C 0.5099(3) 0.3827(3) 1.0962(6) 0.054(4) Uani 1 1 d U . .
C109 C 0.4816(3) 0.3718(3) 1.0753(6) 0.053(4) Uani 1 1 d U . .
C110 C 0.5544(3) 0.3765(4) 1.1051(7) 0.081(5) Uani 1 1 d U . .
H11C H 0.5566 0.3862 1.1396 0.122 Uiso 1 1 calc R . .
H11D H 0.5690 0.3903 1.0798 0.122 Uiso 1 1 calc R . .
H11E H 0.5573 0.3596 1.1100 0.122 Uiso 1 1 calc R . .
C111 C 0.2970(3) 0.4470(4) 0.7514(7) 0.079(5) Uani 1 1 d U . .
H11F H 0.2848 0.4375 0.7828 0.118 Uiso 1 1 calc R . .
H11G H 0.2869 0.4360 0.7191 0.118 Uiso 1 1 calc R . .
H11H H 0.3007 0.4671 0.7485 0.118 Uiso 1 1 calc R . .
C112 C 0.3396(3) 0.4535(3) 0.8087(6) 0.052(4) Uani 1 1 d U . .
C113 C 0.3267(4) 0.4582(3) 0.8558(7) 0.066(5) Uani 1 1 d U . .
H11I H 0.3087 0.4581 0.8542 0.080 Uiso 1 1 calc R . .
C114 C 0.3419(4) 0.4629(4) 0.9037(9) 0.089(6) Uani 1 1 d U . .
H11J H 0.3343 0.4661 0.9358 0.106 Uiso 1 1 calc R . .
C115 C 0.3685(3) 0.4629(3) 0.9049(7) 0.060(4) Uani 1 1 d U . .
H11K H 0.3781 0.4653 0.9383 0.072 Uiso 1 1 calc R . .
C116 C 0.3816(3) 0.4593(3) 0.8586(6) 0.049(4) Uani 1 1 d U . .
C117 C 0.3670(3) 0.4541(3) 0.8081(6) 0.043(4) Uani 1 1 d U . .
C118 C 0.4098(3) 0.4580(3) 0.8685(6) 0.058(4) Uani 1 1 d U . .
H11L H 0.4168 0.4614 0.9042 0.069 Uiso 1 1 calc R . .
C119 C 0.4518(4) 0.4531(4) 0.8575(7) 0.075(5) Uani 1 1 d U B .
H11M H 0.4687 0.4635 0.8330 0.089 Uiso 1 1 calc R . .
H11N H 0.4569 0.4635 0.8923 0.089 Uiso 1 1 calc R . .
C120 C 0.4450(3) 0.4219(4) 0.8653(7) 0.074(5) Uani 1 1 d DU . .
H12C H 0.4373 0.4110 0.8314 0.089 Uiso 1 1 calc R A 1
H12D H 0.4296 0.4124 0.8930 0.089 Uiso 1 1 calc R A 1
C121 C 0.4731(3) 0.4203(4) 0.8829(9) 0.069(7) Uani 0.82(3) 1 d PDU B 1
H12E H 0.4876 0.4280 0.8533 0.083 Uiso 0.82(3) 1 calc PR B 1
H12F H 0.4821 0.4334 0.9142 0.083 Uiso 0.82(3) 1 calc PR B 1
C122 C 0.4677(4) 0.3920(5) 0.8963(11) 0.094(9) Uani 0.82(3) 1 d PDU B 1
H12G H 0.4542 0.3782 0.8690 0.113 Uiso 0.82(3) 1 calc PR B 1
H12H H 0.4572 0.3865 0.9310 0.113 Uiso 0.82(3) 1 calc PR B 1
C268 C 0.4573(17) 0.4017(15) 0.8448(11) 0.05(3) Uani 0.18(3) 1 d PDU B 2
H21P H 0.4434 0.3816 0.8325 0.061 Uiso 0.18(3) 1 d PR B 2
H21Q H 0.4712 0.4126 0.8155 0.061 Uiso 0.18(3) 1 d PR B 2
C269 C 0.497(3) 0.412(3) 0.902(6) 0.15(6) Uani 0.18(3) 1 d PDU B 2
H22J H 0.4796 0.4133 0.9149 0.178 Uiso 0.18(3) 1 calc PR B 2
H22K H 0.5084 0.4264 0.8736 0.178 Uiso 0.18(3) 1 calc PR B 2
C149 C 0.6064(5) 0.2925(6) 0.8610(13) 0.043(7) Uani 0.53(2) 1 d PU C 1
H14Q H 0.6200 0.3097 0.8796 0.051 Uiso 0.53(2) 1 calc PR C 1
C150 C 0.6107(7) 0.2686(7) 0.8557(14) 0.065(10) Uani 0.53(2) 1 d PU C 1
H15B H 0.6293 0.2712 0.8658 0.078 Uiso 0.53(2) 1 calc PR C 1
C151 C 0.5899(6) 0.2412(6) 0.8368(13) 0.046(8) Uani 0.53(2) 1 d PU C 1
H15D H 0.5923 0.2246 0.8417 0.055 Uiso 0.53(2) 1 calc PR C 1
C265 C 0.6114(7) 0.2957(7) 0.8214(16) 0.049(9) Uani 0.47(2) 1 d PU C 2
H26C H 0.6266 0.3156 0.8218 0.059 Uiso 0.47(2) 1 calc PR C 2
C266 C 0.6192(8) 0.2764(8) 0.8074(17) 0.070(12) Uani 0.47(2) 1 d PU C 2
H26D H 0.6393 0.2820 0.8064 0.084 Uiso 0.47(2) 1 calc PR C 2
C267 C 0.5956(8) 0.2448(9) 0.793(2) 0.080(13) Uani 0.47(2) 1 d PU C 2
H26E H 0.5996 0.2310 0.7758 0.096 Uiso 0.47(2) 1 calc PR C 2
C123 C 0.4949(4) 0.3872(4) 0.9009(8) 0.087(6) Uani 1 1 d DU . .
H12I H 0.4983 0.3758 0.8755 0.104 Uiso 1 1 calc R B 1
C124 C 0.5151(4) 0.4016(4) 0.9477(7) 0.072(5) Uani 1 1 d U B .
H12J H 0.5049 0.4032 0.9797 0.086 Uiso 1 1 d R . .
H12K H 0.5284 0.4216 0.9339 0.086 Uiso 1 1 d R . .
C125 C 0.5621(3) 0.4024(3) 0.9564(6) 0.057(4) Uani 1 1 d U . .
H12L H 0.5702 0.4225 0.9474 0.069 Uiso 1 1 calc R . .
C126 C 0.5830(3) 0.3926(3) 0.9641(7) 0.058(4) Uani 1 1 d U . .
C127 C 0.6127(6) 0.4141(6) 0.9562(10) 0.129(8) Uani 1 1 d U . .
H12M H 0.6176 0.4330 0.9436 0.154 Uiso 1 1 calc R . .
C128 C 0.6350(8) 0.4074(8) 0.9670(14) 0.191(13) Uani 1 1 d U . .
H12O H 0.6546 0.4227 0.9723 0.229 Uiso 1 1 calc R . .
C129 C 0.6276(7) 0.3761(8) 0.9699(13) 0.182(12) Uani 1 1 d U . .
H12Q H 0.6422 0.3708 0.9653 0.218 Uiso 1 1 calc R . .
C130 C 0.5991(4) 0.3555(4) 0.9796(8) 0.080(5) Uani 1 1 d U . .
C131 C 0.5765(3) 0.3630(3) 0.9783(7) 0.060(4) Uani 1 1 d U . .
C132 C 0.6143(5) 0.3208(5) 1.0034(11) 0.139(9) Uani 1 1 d U . .
H13C H 0.6306 0.3320 0.9787 0.209 Uiso 1 1 calc R . .
H13D H 0.6070 0.2998 0.9986 0.209 Uiso 1 1 calc R . .
H13E H 0.6210 0.3264 1.0403 0.209 Uiso 1 1 calc R . .
C133 C 0.4349(3) 0.5161(3) 0.7547(6) 0.049(4) Uani 1 1 d U . .
H13F H 0.4485 0.5368 0.7469 0.074 Uiso 1 1 calc R . .
H13G H 0.4326 0.5132 0.7935 0.074 Uiso 1 1 calc R . .
H13H H 0.4158 0.5102 0.7385 0.074 Uiso 1 1 calc R . .
C134 C 0.4767(3) 0.5093(3) 0.7338(6) 0.046(4) Uani 1 1 d U . .
C135 C 0.4976(3) 0.5392(3) 0.7420(6) 0.046(4) Uani 1 1 d U . .
H13I H 0.4914 0.5530 0.7472 0.055 Uiso 1 1 calc R . .
C136 C 0.5280(3) 0.5485(3) 0.7426(6) 0.057(4) Uani 1 1 d U . .
H13J H 0.5420 0.5687 0.7466 0.069 Uiso 1 1 calc R . .
C137 C 0.5372(3) 0.5282(3) 0.7374(6) 0.053(4) Uani 1 1 d U . .
H13K H 0.5576 0.5345 0.7388 0.064 Uiso 1 1 calc R . .
C138 C 0.5157(3) 0.4968(3) 0.7296(6) 0.045(4) Uani 1 1 d U . .
C139 C 0.4860(3) 0.4880(2) 0.7284(5) 0.030(3) Uani 1 1 d U . .
C140 C 0.5281(3) 0.4771(3) 0.7196(6) 0.047(4) Uani 1 1 d U . .
H14C H 0.5483 0.4852 0.7276 0.056 Uiso 1 1 calc R . .
C141 C 0.5335(3) 0.4364(3) 0.6986(6) 0.046(4) Uani 1 1 d U . .
H14D H 0.5535 0.4512 0.6866 0.055 Uiso 1 1 calc R . .
H14E H 0.5251 0.4208 0.6711 0.055 Uiso 1 1 calc R . .
C142 C 0.5360(3) 0.4232(3) 0.7505(6) 0.044(4) Uani 1 1 d U . .
H14F H 0.5165 0.4128 0.7678 0.053 Uiso 1 1 calc R . .
H14G H 0.5495 0.4391 0.7748 0.053 Uiso 1 1 calc R . .
C143 C 0.5478(3) 0.4009(3) 0.7424(6) 0.051(4) Uani 1 1 d U . .
H14H H 0.5339 0.3846 0.7192 0.061 Uiso 1 1 calc R . .
H14I H 0.5669 0.4111 0.7237 0.061 Uiso 1 1 calc R . .
C144 C 0.5515(3) 0.3883(3) 0.7956(5) 0.038(3) Uani 1 1 d U . .
H14J H 0.5342 0.3831 0.8184 0.045 Uiso 1 1 calc R . .
H14K H 0.5689 0.4038 0.8144 0.045 Uiso 1 1 calc R . .
C145 C 0.5550(3) 0.3604(3) 0.7893(6) 0.046(4) Uani 1 1 d U . .
H14L H 0.5376 0.3447 0.7709 0.055 Uiso 1 1 calc R . .
H14M H 0.5724 0.3655 0.7668 0.055 Uiso 1 1 calc R . .
C146 C 0.5586(3) 0.3491(3) 0.8442(6) 0.053(4) Uani 1 1 d U . .
H14N H 0.5785 0.3626 0.8585 0.064 Uiso 1 1 calc R . .
H14O H 0.5441 0.3489 0.8697 0.064 Uiso 1 1 calc R . .
C147 C 0.5781(3) 0.3168(3) 0.8415(7) 0.063(4) Uani 1 1 d U C .
H14P H 0.5960 0.3346 0.8459 0.075 Uiso 1 1 calc R . .
C148 C 0.5804(4) 0.2900(4) 0.8372(8) 0.083(5) Uani 1 1 d U . .
C152 C 0.5646(4) 0.2385(4) 0.8095(8) 0.073(5) Uani 1 1 d U . .
C153 C 0.5572(3) 0.2621(3) 0.8192(7) 0.057(4) Uani 1 1 d U C .
C154 C 0.5414(4) 0.1847(3) 0.7955(7) 0.079(5) Uani 1 1 d U . .
H15F H 0.5605 0.1894 0.8103 0.119 Uiso 1 1 calc R C .
H15G H 0.5393 0.1766 0.7594 0.119 Uiso 1 1 calc R . .
H15H H 0.5258 0.1703 0.8185 0.119 Uiso 1 1 calc R . .
C155 C 0.4861(3) 0.4969(3) 0.6000(6) 0.055(4) Uani 1 1 d U . .
H15I H 0.4915 0.5052 0.5638 0.082 Uiso 1 1 calc R . .
H15J H 0.4984 0.5119 0.6263 0.082 Uiso 1 1 calc R . .
H15K H 0.4655 0.4906 0.6067 0.082 Uiso 1 1 calc R . .
C156 C 0.5166(3) 0.4757(3) 0.5792(5) 0.034(3) Uani 1 1 d U . .
C157 C 0.5392(3) 0.5016(3) 0.5601(7) 0.062(4) Uani 1 1 d U . .
H15L H 0.5382 0.5190 0.5627 0.075 Uiso 1 1 calc R . .
C158 C 0.5638(3) 0.5022(3) 0.5367(6) 0.056(4) Uani 1 1 d U . .
H15M H 0.5798 0.5204 0.5254 0.068 Uiso 1 1 calc R . .
C159 C 0.5648(3) 0.4757(3) 0.5298(6) 0.051(4) Uani 1 1 d U . .
H15N H 0.5814 0.4763 0.5134 0.062 Uiso 1 1 calc R . .
C160 C 0.5408(3) 0.4484(3) 0.5476(6) 0.043(4) Uani 1 1 d U . .
C161 C 0.5161(3) 0.4478(3) 0.5721(6) 0.050(4) Uani 1 1 d U . .
C162 C 0.5438(3) 0.4220(3) 0.5395(6) 0.044(4) Uani 1 1 d U . .
H16A H 0.5621 0.4258 0.5254 0.053 Uiso 1 1 calc R . .
C163 C 0.5357(3) 0.3733(3) 0.5410(6) 0.046(4) Uani 1 1 d U . .
H16B H 0.5552 0.3829 0.5234 0.055 Uiso 1 1 calc R . .
H16C H 0.5218 0.3572 0.5176 0.055 Uiso 1 1 calc R . .
C164 C 0.5379(3) 0.3605(3) 0.5981(6) 0.047(4) Uani 1 1 d U . .
H16D H 0.5547 0.3757 0.6186 0.056 Uiso 1 1 calc R . .
H16E H 0.5198 0.3546 0.6189 0.056 Uiso 1 1 calc R . .
C165 C 0.5419(3) 0.3335(3) 0.5898(6) 0.057(4) Uani 1 1 d U . .
H16F H 0.5238 0.3173 0.5739 0.068 Uiso 1 1 calc R . .
H16G H 0.5582 0.3386 0.5642 0.068 Uiso 1 1 calc R . .
C166 C 0.5486(3) 0.3231(3) 0.6425(6) 0.048(4) Uani 1 1 d U . .
H16H H 0.5357 0.3235 0.6709 0.058 Uiso 1 1 calc R . .
H16I H 0.5692 0.3369 0.6529 0.058 Uiso 1 1 calc R . .
C167 C 0.5442(3) 0.2918(3) 0.6390(6) 0.044(4) Uani 1 1 d U . .
H16J H 0.5566 0.2912 0.6096 0.052 Uiso 1 1 calc R . .
H16K H 0.5235 0.2779 0.6298 0.052 Uiso 1 1 calc R . .
C168 C 0.5520(3) 0.2814(3) 0.6915(6) 0.048(4) Uani 1 1 d U . .
H16L H 0.5736 0.2910 0.6948 0.058 Uiso 1 1 calc R . .
H16M H 0.5446 0.2876 0.7224 0.058 Uiso 1 1 calc R . .
C169 C 0.5548(3) 0.2392(3) 0.6669(6) 0.049(4) Uani 1 1 d U . .
H16N H 0.5732 0.2539 0.6533 0.059 Uiso 1 1 calc R . .
C170 C 0.5473(3) 0.2086(3) 0.6557(6) 0.045(4) Uani 1 1 d U . .
C171 C 0.5687(3) 0.2051(3) 0.6294(6) 0.059(4) Uani 1 1 d U . .
H17B H 0.5866 0.2220 0.6199 0.070 Uiso 1 1 calc R . .
C172 C 0.5645(3) 0.1769(4) 0.6163(7) 0.064(5) Uani 1 1 d U . .
H17C H 0.5796 0.1751 0.5992 0.077 Uiso 1 1 calc R . .
C173 C 0.5376(3) 0.1518(4) 0.6292(7) 0.062(4) Uani 1 1 d U . .
H17D H 0.5343 0.1329 0.6196 0.075 Uiso 1 1 calc R . .
C174 C 0.5152(3) 0.1547(3) 0.6567(6) 0.046(4) Uani 1 1 d U . .
C175 C 0.5194(3) 0.1836(3) 0.6688(6) 0.042(3) Uani 1 1 d U . .
C176 C 0.4806(3) 0.1023(3) 0.6517(7) 0.062(4) Uani 1 1 d U . .
H17E H 0.4954 0.0976 0.6641 0.094 Uiso 1 1 calc R . .
H17F H 0.4802 0.1022 0.6125 0.094 Uiso 1 1 calc R . .
H17G H 0.4613 0.0876 0.6654 0.094 Uiso 1 1 calc R . .
C177 C 0.5512(3) 0.4497(3) 0.3850(7) 0.066(5) Uani 1 1 d U . .
H17H H 0.5723 0.4573 0.3875 0.100 Uiso 1 1 calc R . .
H17I H 0.5450 0.4578 0.4142 0.100 Uiso 1 1 calc R . .
H17J H 0.5466 0.4554 0.3505 0.100 Uiso 1 1 calc R . .
C178 C 0.5519(3) 0.4037(3) 0.3987(5) 0.042(3) Uani 1 1 d U . .
C179 C 0.5830(3) 0.4189(3) 0.4059(6) 0.055(4) Uani 1 1 d U . .
H17K H 0.5939 0.4396 0.4047 0.066 Uiso 1 1 calc R . .
C180 C 0.5972(4) 0.4031(4) 0.4147(7) 0.071(5) Uani 1 1 d U . .
H18B H 0.6179 0.4136 0.4175 0.085 Uiso 1 1 calc R . .
C181 C 0.5826(3) 0.3729(3) 0.4194(6) 0.061(4) Uani 1 1 d U . .
H18C H 0.5932 0.3630 0.4267 0.073 Uiso 1 1 calc R . .
C182 C 0.5505(3) 0.3562(3) 0.4132(6) 0.044(4) Uani 1 1 d U . .
C183 C 0.5355(3) 0.3709(3) 0.4047(5) 0.043(4) Uani 1 1 d U . .
C184 C 0.5376(3) 0.3243(3) 0.4220(6) 0.047(4) Uani 1 1 d U . .
H18D H 0.5509 0.3172 0.4269 0.056 Uiso 1 1 calc R . .
C185 C 0.5017(3) 0.2738(3) 0.4337(6) 0.050(4) Uani 1 1 d U . .
H18E H 0.5194 0.2720 0.4290 0.060 Uiso 1 1 calc R . .
H18F H 0.4868 0.2607 0.4076 0.060 Uiso 1 1 calc R . .
C186 C 0.4893(3) 0.2644(3) 0.4933(6) 0.054(4) Uani 1 1 d U . .
H18G H 0.5057 0.2743 0.5190 0.065 Uiso 1 1 calc R . .
H18H H 0.4752 0.2711 0.5007 0.065 Uiso 1 1 calc R . .
C187 C 0.4743(3) 0.2315(3) 0.5026(6) 0.047(4) Uani 1 1 d U . .
H18I H 0.4882 0.2244 0.4950 0.057 Uiso 1 1 calc R . .
H18J H 0.4574 0.2213 0.4781 0.057 Uiso 1 1 calc R . .
C188 C 0.4634(3) 0.2241(3) 0.5634(6) 0.051(4) Uani 1 1 d U . .
H18K H 0.4807 0.2328 0.5873 0.061 Uiso 1 1 calc R . .
H18L H 0.4517 0.2336 0.5719 0.061 Uiso 1 1 calc R . .
C189 C 0.4444(3) 0.1906(3) 0.5758(6) 0.044(4) Uani 1 1 d U . .
H18M H 0.4374 0.1880 0.6133 0.052 Uiso 1 1 calc R . .
H18N H 0.4271 0.1819 0.5520 0.052 Uiso 1 1 calc R . .
C190 C 0.4616(3) 0.1742(3) 0.5681(6) 0.053(4) Uani 1 1 d U . .
H19B H 0.4627 0.1704 0.5296 0.064 Uiso 1 1 calc R . .
H19C H 0.4818 0.1861 0.5821 0.064 Uiso 1 1 calc R . .
C191 C 0.4315(3) 0.1219(3) 0.5685(6) 0.048(4) Uani 1 1 d U . .
H19D H 0.4346 0.1254 0.5311 0.057 Uiso 1 1 calc R . .
C192 C 0.4113(3) 0.0903(3) 0.5842(6) 0.044(4) Uani 1 1 d U . .
C193 C 0.3982(3) 0.0699(3) 0.5395(7) 0.060(4) Uani 1 1 d U . .
H19E H 0.4036 0.0764 0.5037 0.072 Uiso 1 1 calc R . .
C194 C 0.3776(4) 0.0406(4) 0.5501(8) 0.070(5) Uani 1 1 d U . .
H19F H 0.3694 0.0270 0.5214 0.084 Uiso 1 1 calc R . .
C195 C 0.3694(3) 0.0315(3) 0.6010(7) 0.056(4) Uani 1 1 d U . .
H19G H 0.3550 0.0116 0.6065 0.068 Uiso 1 1 calc R . .
C196 C 0.3813(3) 0.0502(3) 0.6481(7) 0.057(4) Uani 1 1 d U . .
C197 C 0.4036(3) 0.0808(3) 0.6379(6) 0.044(4) Uani 1 1 d U . .
C198 C 0.3513(3) 0.0139(3) 0.7153(7) 0.073(5) Uani 1 1 d U . .
H19H H 0.3411 0.0033 0.6828 0.110 Uiso 1 1 calc R . .
H19I H 0.3374 0.0150 0.7399 0.110 Uiso 1 1 calc R . .
H19J H 0.3601 0.0034 0.7328 0.110 Uiso 1 1 calc R . .
C199 C 0.3766(3) 0.2113(3) 0.6036(6) 0.048(4) Uani 1 1 d U . .
H19K H 0.3970 0.2165 0.5984 0.071 Uiso 1 1 calc R . .
H19L H 0.3647 0.1904 0.6116 0.071 Uiso 1 1 calc R . .
H19M H 0.3752 0.2227 0.6334 0.071 Uiso 1 1 calc R . .
C200 C 0.3652(3) 0.2181(3) 0.5528(5) 0.037(3) Uani 1 1 d U . .
C201 C 0.3760(5) 0.3216(5) 0.4737(9) 0.151 Uiso 1 1 d D . .
H20A H 0.3952 0.3238 0.4670 0.226 Uiso 1 1 calc R . .
H20B H 0.3771 0.3335 0.5048 0.226 Uiso 1 1 calc R . .
H20C H 0.3698 0.3283 0.4422 0.226 Uiso 1 1 calc R . .
C202 C 0.3524(2) 0.2876(3) 0.4854(7) 0.090(6) Uani 1 1 d DU . .
C203 C 0.3232(4) 0.2694(4) 0.3530(7) 0.075(5) Uani 1 1 d U . .
H20D H 0.3394 0.2760 0.3785 0.112 Uiso 1 1 calc R . .
H20E H 0.3263 0.2858 0.3301 0.112 Uiso 1 1 calc R . .
H20F H 0.3223 0.2536 0.3308 0.112 Uiso 1 1 calc R . .
C204 C 0.2935(3) 0.2576(3) 0.3847(6) 0.056(4) Uani 1 1 d U . .
C205 C 0.3174(3) 0.2531(3) 0.6270(6) 0.057(4) Uani 1 1 d U . .
H20G H 0.3292 0.2470 0.6064 0.085 Uiso 1 1 calc R . .
H20H H 0.3160 0.2467 0.6643 0.085 Uiso 1 1 calc R . .
H20I H 0.3265 0.2745 0.6260 0.085 Uiso 1 1 calc R . .
C206 C 0.2862(3) 0.2391(3) 0.6024(5) 0.038(3) Uani 1 1 d U . .
C207 C 0.2648(4) 0.3074(4) 0.4816(7) 0.073(5) Uani 1 1 d U . .
H20J H 0.2730 0.3272 0.4965 0.110 Uiso 1 1 calc R . .
H20K H 0.2477 0.3029 0.4594 0.110 Uiso 1 1 calc R . .
H20L H 0.2797 0.3064 0.4597 0.110 Uiso 1 1 calc R . .
C208 C 0.2553(3) 0.2847(3) 0.5285(6) 0.053(4) Uani 1 1 d U . .
C209 C 0.3141(3) 0.2640(3) 0.7958(6) 0.053(4) Uani 1 1 d U . .
H20M H 0.3002 0.2435 0.7872 0.079 Uiso 1 1 calc R . .
H20N H 0.3134 0.2672 0.8343 0.079 Uiso 1 1 calc R . .
H20O H 0.3339 0.2687 0.7859 0.079 Uiso 1 1 calc R . .
C210 C 0.3057(3) 0.2840(3) 0.7643(6) 0.045(4) Uani 1 1 d U . .
C211 C 0.3907(3) 0.3481(3) 0.7211(6) 0.056(4) Uani 1 1 d U . .
H21A H 0.3701 0.3330 0.7263 0.084 Uiso 1 1 calc R . .
H21B H 0.4029 0.3456 0.7478 0.084 Uiso 1 1 calc R . .
H21C H 0.3970 0.3463 0.6851 0.084 Uiso 1 1 calc R . .
C212 C 0.3939(3) 0.3793(3) 0.7277(6) 0.044(4) Uani 1 1 d U . .
C213 C 0.2850(4) 0.3716(3) 0.6045(7) 0.074(5) Uani 1 1 d U . .
H21D H 0.2809 0.3530 0.6207 0.111 Uiso 1 1 calc R . .
H21E H 0.2901 0.3719 0.5667 0.111 Uiso 1 1 calc R . .
H21F H 0.2676 0.3738 0.6074 0.111 Uiso 1 1 calc R . .
C214 C 0.3103(3) 0.3966(3) 0.6334(6) 0.053(4) Uani 1 1 d U . .
C215 C 0.3863(4) 0.4308(4) 0.5672(7) 0.086(6) Uani 1 1 d U . .
H21G H 0.3947 0.4260 0.5365 0.129 Uiso 1 1 calc R . .
H21H H 0.3849 0.4482 0.5589 0.129 Uiso 1 1 calc R . .
H21I H 0.3667 0.4143 0.5746 0.129 Uiso 1 1 calc R . .
C216 C 0.4061(3) 0.4368(3) 0.6171(6) 0.047(4) Uani 1 1 d U . .
C217 C 0.4645(3) 0.3445(3) 0.7425(6) 0.048(4) Uani 1 1 d U . .
H21J H 0.4655 0.3272 0.7317 0.072 Uiso 1 1 calc R . .
H21K H 0.4451 0.3385 0.7575 0.072 Uiso 1 1 calc R . .
H21L H 0.4795 0.3555 0.7696 0.072 Uiso 1 1 calc R . .
C218 C 0.4697(3) 0.3641(3) 0.6936(6) 0.041(3) Uani 1 1 d U . .
C219 C 0.4237(3) 0.2962(3) 0.5739(6) 0.052(4) Uani 1 1 d U . .
H21M H 0.4326 0.3118 0.6008 0.079 Uiso 1 1 calc R . .
H21N H 0.4233 0.2785 0.5873 0.079 Uiso 1 1 calc R . .
H21O H 0.4036 0.2919 0.5666 0.079 Uiso 1 1 calc R . .
C220 C 0.4418(3) 0.3063(3) 0.5218(5) 0.036(3) Uani 1 1 d U . .
C221 C 0.4530(3) 0.4242(3) 0.4863(6) 0.063(4) Uani 1 1 d U . .
H22D H 0.4585 0.4240 0.5237 0.094 Uiso 1 1 calc R . .
H22E H 0.4316 0.4132 0.4829 0.094 Uiso 1 1 calc R . .
H22F H 0.4604 0.4445 0.4749 0.094 Uiso 1 1 calc R . .
C222 C 0.4665(3) 0.4100(3) 0.4506(6) 0.054(4) Uani 1 1 d U . .
C223 C 0.4075(4) 0.3422(4) 0.3480(7) 0.078(5) Uani 1 1 d U . .
H22G H 0.3864 0.3305 0.3408 0.116 Uiso 1 1 calc R . .
H22H H 0.4180 0.3506 0.3144 0.116 Uiso 1 1 calc R . .
H22I H 0.4112 0.3581 0.3730 0.116 Uiso 1 1 calc R . .
C224 C 0.4182(3) 0.3226(3) 0.3729(6) 0.042(3) Uani 1 1 d U . .
C235 C 0.4670(3) 0.2813(3) 0.6816(6) 0.048(4) Uani 1 1 d U . .
H23D H 0.4621 0.2669 0.6529 0.072 Uiso 1 1 calc R . .
H23E H 0.4799 0.3010 0.6676 0.072 Uiso 1 1 calc R . .
H23F H 0.4490 0.2800 0.6954 0.072 Uiso 1 1 calc R . .
C236 C 0.4825(3) 0.2749(3) 0.7267(6) 0.048(4) Uani 1 1 d U . .
C237 C 0.4406(3) 0.2859(4) 0.8670(6) 0.068(5) Uani 1 1 d U . .
H23G H 0.4480 0.2794 0.8372 0.101 Uiso 1 1 calc R . .
H23H H 0.4334 0.2986 0.8534 0.101 Uiso 1 1 calc R . .
H23I H 0.4245 0.2688 0.8847 0.101 Uiso 1 1 calc R . .
C238 C 0.4663(3) 0.3036(3) 0.9090(6) 0.052(4) Uani 1 1 d U . .
C239 C 0.5149(4) 0.2210(4) 0.9340(8) 0.093(6) Uani 1 1 d U . .
H23J H 0.5120 0.2228 0.8957 0.140 Uiso 1 1 calc R . .
H23K H 0.4964 0.2058 0.9497 0.140 Uiso 1 1 calc R . .
H23L H 0.5300 0.2156 0.9387 0.140 Uiso 1 1 calc R . .
C240 C 0.5243(4) 0.2499(4) 0.9615(8) 0.080(5) Uani 1 1 d U . .
C241 C 0.3820(3) 0.3154(3) 0.8636(6) 0.053(4) Uani 1 1 d U . .
H24A H 0.3636 0.3040 0.8438 0.080 Uiso 1 1 calc R . .
H24B H 0.3983 0.3167 0.8426 0.080 Uiso 1 1 calc R . .
H24C H 0.3853 0.3352 0.8701 0.080 Uiso 1 1 calc R . .
C242 C 0.3800(3) 0.3001(3) 0.9185(6) 0.044(4) Uani 1 1 d U . .
C243 C 0.4220(5) 0.2289(5) 0.9729(9) 0.125(8) Uani 1 1 d U . .
H24D H 0.4286 0.2334 0.9357 0.188 Uiso 1 1 calc R . .
H24E H 0.4149 0.2081 0.9801 0.188 Uiso 1 1 calc R . .
H24F H 0.4383 0.2410 0.9970 0.188 Uiso 1 1 calc R . .
C244 C 0.3966(3) 0.2355(3) 0.9823(6) 0.047(4) Uani 1 1 d U . .
C245 C 0.4732(4) 0.2569(4) 1.0999(8) 0.098(6) Uani 1 1 d U . .
H24G H 0.4542 0.2459 1.1179 0.147 Uiso 1 1 calc R . .
H24H H 0.4887 0.2662 1.1268 0.147 Uiso 1 1 calc R . .
H24I H 0.4766 0.2435 1.0779 0.147 Uiso 1 1 calc R . .
C246 C 0.4732(3) 0.2807(3) 1.0639(7) 0.063(4) Uani 1 1 d U . .
C247 C 0.3760(3) 0.2252(3) 1.1272(6) 0.060(4) Uani 1 1 d U . .
H24J H 0.3815 0.2453 1.1175 0.090 Uiso 1 1 calc R . .
H24K H 0.3880 0.2192 1.1068 0.090 Uiso 1 1 calc R . .
H24L H 0.3792 0.2242 1.1656 0.090 Uiso 1 1 calc R . .
C248 C 0.3439(3) 0.2048(3) 1.1142(6) 0.057(4) Uani 1 1 d U . .
C249 C 0.3432(3) 0.2132(3) 0.8694(6) 0.059(4) Uani 1 1 d U . .
H24M H 0.3432 0.2007 0.8403 0.088 Uiso 1 1 calc R . .
H24N H 0.3612 0.2204 0.8904 0.088 Uiso 1 1 calc R . .
H24O H 0.3421 0.2298 0.8543 0.088 Uiso 1 1 calc R . .
C250 C 0.3160(3) 0.1949(3) 0.9064(6) 0.052(4) Uani 1 1 d U . .
C251 C 0.3223(5) 0.1241(5) 1.0423(9) 0.117(7) Uani 1 1 d U . .
H25B H 0.3210 0.1324 1.0765 0.175 Uiso 1 1 calc R . .
H25C H 0.3428 0.1335 1.0309 0.175 Uiso 1 1 calc R . .
H25D H 0.3145 0.1030 1.0464 0.175 Uiso 1 1 calc R . .
C252 C 0.3039(4) 0.1296(4) 0.9987(7) 0.072(5) Uani 1 1 d U . .
C253 C 0.3204(3) 0.1906(3) 0.7118(6) 0.054(4) Uani 1 1 d U . .
H25E H 0.3354 0.1979 0.6837 0.080 Uiso 1 1 calc R . .
H25F H 0.3244 0.2065 0.7368 0.080 Uiso 1 1 calc R . .
H25G H 0.3011 0.1834 0.6956 0.080 Uiso 1 1 calc R . .
C254 C 0.3209(3) 0.1654(3) 0.7426(5) 0.040(3) Uani 1 1 d U . .
C255 C 0.3784(6) 0.1561(6) 0.9299(11) 0.158(10) Uani 1 1 d U . .
H25H H 0.3660 0.1600 0.9540 0.237 Uiso 1 1 calc R . .
H25I H 0.3984 0.1728 0.9306 0.237 Uiso 1 1 calc R . .
H25J H 0.3784 0.1384 0.9416 0.237 Uiso 1 1 calc R . .
C256 C 0.3651(4) 0.1513(4) 0.8676(8) 0.081(5) Uani 1 1 d U . .
C257 C 0.3440(5) 0.0687(5) 0.8838(9) 0.117(8) Uani 1 1 d U . .
H25K H 0.3263 0.0683 0.8702 0.176 Uiso 1 1 calc R . .
H25L H 0.3542 0.0851 0.9087 0.176 Uiso 1 1 calc R . .
H25M H 0.3385 0.0503 0.9024 0.176 Uiso 1 1 calc R . .
C258 C 0.3648(4) 0.0726(4) 0.8357(8) 0.075(5) Uani 1 1 d U . .
C259 C 0.4456(4) 0.1376(4) 0.8726(8) 0.092(6) Uani 1 1 d U . .
H25N H 0.4578 0.1534 0.8976 0.138 Uiso 1 1 calc R . .
H25O H 0.4472 0.1203 0.8807 0.138 Uiso 1 1 calc R . .
H25P H 0.4251 0.1328 0.8763 0.138 Uiso 1 1 calc R . .
C260 C 0.4558(4) 0.1475(3) 0.8159(7) 0.063(4) Uani 1 1 d U . .
C261 C 0.4097(3) 0.2021(3) 0.7402(6) 0.054(4) Uani 1 1 d U . .
H26B H 0.3883 0.1926 0.7412 0.081 Uiso 1 1 calc R . .
H26X H 0.4174 0.2176 0.7129 0.081 Uiso 1 1 calc R . .
H26Y H 0.4178 0.2107 0.7753 0.081 Uiso 1 1 calc R . .
C262 C 0.4190(3) 0.1789(3) 0.7259(6) 0.047(4) Uani 1 1 d U . .
C263 C 0.3312(4) 0.3376(4) 0.5567(5) 0.080 Uiso 1 1 d D . .
H26Z H 0.3246 0.3179 0.5429 0.120 Uiso 1 1 calc R . .
H26F H 0.3505 0.3513 0.5419 0.120 Uiso 1 1 calc R . .
H26G H 0.3171 0.3438 0.5461 0.120 Uiso 1 1 calc R . .
C264 C 0.3331(3) 0.33744(19) 0.6187(4) 0.080 Uiso 1 1 d D . .

loop_
_atom_site_aniso_label
_atom_site_aniso_U_11
_atom_site_aniso_U_22
_atom_site_aniso_U_33
_atom_site_aniso_U_23
_atom_site_aniso_U_13
_atom_site_aniso_U_12
Nd1 0.0300(4) 0.0215(3) 0.0208(4) -0.0019(3) -0.0029(3) 0.0121(3)
Nd2 0.0311(4) 0.0283(4) 0.0206(4) 0.0021(3) 0.0032(3) 0.0168(3)
Nd3 0.0334(4) 0.0248(4) 0.0357(5) 0.0016(3) 0.0020(3) 0.0152(3)
Nd4 0.0351(4) 0.0264(4) 0.0402(5) -0.0039(3) -0.0076(3) 0.0179(3)
Nd5 0.0455(4) 0.0327(4) 0.0194(5) -0.0022(3) -0.0032(3) 0.0227(3)
Nd6 0.0396(4) 0.0411(4) 0.0211(5) -0.0031(3) -0.0022(3) 0.0162(3)
Cd16 0.0538(6) 0.0459(6) 0.0304(7) 0.0019(5) 0.0011(5) 0.0250(5)
Cd7 0.0480(6) 0.0480(6) 0.0288(7) -0.0012(5) -0.0005(5) 0.0283(5)
Cd3 0.0417(6) 0.0358(6) 0.0408(7) 0.0003(5) -0.0005(5) 0.0161(5)
Cd2 0.0401(6) 0.0332(5) 0.0433(7) -0.0008(5) -0.0024(5) 0.0140(5)
Cd6 0.0598(7) 0.0723(8) 0.0309(7) 0.0039(5) 0.0010(5) 0.0453(6)
Cd5 0.0477(6) 0.0566(7) 0.0326(7) -0.0043(5) -0.0030(5) 0.0335(5)
Cd15 0.0503(6) 0.0485(6) 0.0451(8) -0.0073(5) -0.0043(5) 0.0268(5)
Cd4 0.0543(7) 0.0364(6) 0.0512(8) 0.0031(5) 0.0045(6) 0.0192(5)
Cd18 0.0581(7) 0.0422(6) 0.0316(7) -0.0024(5) 0.0005(5) 0.0218(5)
Cd17 0.0724(8) 0.0523(7) 0.0290(7) 0.0027(5) -0.0009(6) 0.0281(6)
Cd14 0.0515(6) 0.0363(6) 0.0512(8) -0.0041(5) -0.0066(5) 0.0251(5)
Cd8 0.0401(6) 0.0386(6) 0.0716(9) 0.0094(6) 0.0066(6) 0.0181(5)
Cd9 0.0448(6) 0.0418(6) 0.0689(9) 0.0072(6) -0.0051(6) 0.0212(5)
Cd13 0.0486(6) 0.0403(6) 0.0495(8) -0.0055(5) -0.0069(5) 0.0183(5)
Cd12 0.0508(7) 0.0563(7) 0.0455(8) 0.0019(6) -0.0064(5) 0.0255(6)
Cd1 0.0415(6) 0.0426(6) 0.0528(8) -0.0004(5) -0.0011(5) 0.0231(5)
Cd11 0.0684(8) 0.0445(7) 0.0684(10) 0.0033(6) -0.0064(7) 0.0279(6)
Cd10 0.0777(9) 0.0616(8) 0.0970(12) -0.0058(7) -0.0333(8) 0.0385(7)
Cl1 0.089(3) 0.059(2) 0.043(3) 0.018(2) 0.008(2) 0.023(2)
Cl2 0.087(3) 0.128(4) 0.068(3) 0.005(3) -0.016(2) 0.082(3)
Cl3 0.146(4) 0.053(2) 0.062(3) 0.009(2) 0.011(3) 0.054(3)
Cl4 0.073(3) 0.048(2) 0.139(4) 0.027(3) -0.024(3) 0.021(2)
Cl5 0.073(3) 0.057(2) 0.096(4) -0.012(2) -0.012(3) 0.024(2)
Cl6 0.094(3) 0.069(3) 0.096(4) -0.004(2) -0.012(3) 0.051(3)
Cl7 0.133(5) 0.145(5) 0.189(6) 0.059(4) 0.058(4) 0.092(4)
Cl8 0.214(7) 0.166(6) 0.154(6) -0.011(5) -0.073(5) 0.095(5)
N1 0.037(5) 0.028(5) 0.039(6) -0.004(4) -0.011(4) 0.014(4)
N2 0.055(6) 0.041(5) 0.031(6) -0.001(5) -0.009(5) 0.027(5)
N3 0.051(6) 0.044(6) 0.025(6) 0.005(5) -0.001(5) 0.022(5)
N4 0.057(6) 0.033(5) 0.037(6) 0.006(4) -0.012(5) 0.025(5)
N5 0.053(6) 0.048(6) 0.037(6) 0.001(5) -0.003(5) 0.027(5)
N6 0.054(6) 0.046(6) 0.044(7) 0.003(5) 0.009(5) 0.020(5)
N7 0.037(5) 0.035(5) 0.038(6) 0.005(4) 0.002(4) 0.020(4)
N8 0.048(6) 0.045(6) 0.034(6) 0.000(5) 0.008(5) 0.020(5)
N9 0.043(6) 0.037(5) 0.051(7) 0.003(5) -0.001(5) 0.021(5)
N10 0.049(6) 0.044(6) 0.038(6) 0.002(5) -0.001(5) 0.018(5)
N11 0.047(6) 0.055(6) 0.052(7) 0.013(5) 0.006(5) 0.031(5)
N12 0.064(7) 0.060(6) 0.045(7) 0.003(5) 0.002(5) 0.033(5)
N13 0.038(5) 0.032(5) 0.044(6) -0.001(4) -0.006(5) 0.019(4)
N14 0.049(6) 0.035(5) 0.053(7) -0.006(5) -0.009(5) 0.017(5)
N15 0.042(6) 0.037(5) 0.042(6) -0.002(5) 0.005(5) 0.020(5)
N16 0.048(6) 0.037(5) 0.053(7) 0.003(5) 0.005(5) 0.020(5)
N17 0.049(6) 0.041(6) 0.037(6) -0.004(5) 0.004(5) 0.015(5)
N18 0.053(6) 0.034(5) 0.061(7) 0.000(5) -0.005(5) 0.026(5)
O1 0.038(5) 0.038(5) 0.041(6) -0.002(4) -0.002(4) 0.009(4)
O2 0.047(5) 0.037(4) 0.033(5) 0.002(4) -0.001(4) 0.018(4)
O3 0.052(5) 0.044(5) 0.022(5) -0.013(4) -0.001(4) 0.030(4)
O4 0.068(6) 0.045(5) 0.049(6) 0.009(4) 0.008(5) 0.031(4)
O5 0.041(5) 0.030(4) 0.038(5) 0.005(4) 0.002(4) 0.011(4)
O6 0.038(4) 0.034(4) 0.026(5) -0.003(4) -0.004(4) 0.015(4)
O7 0.050(5) 0.038(5) 0.031(5) -0.003(4) -0.007(4) 0.013(4)
O8 0.057(5) 0.051(5) 0.044(6) 0.006(4) 0.005(4) 0.020(4)
O9 0.067(6) 0.078(6) 0.041(6) -0.007(5) 0.000(5) 0.041(5)
O10 0.055(5) 0.060(5) 0.042(6) -0.003(4) -0.001(4) 0.031(4)
O11 0.044(5) 0.047(5) 0.038(6) 0.005(4) 0.003(4) 0.016(4)
O12 0.107(7) 0.074(6) 0.044(6) 0.001(5) 0.010(5) 0.048(5)
O13 0.042(5) 0.061(5) 0.039(5) -0.009(4) -0.013(4) 0.032(4)
O14 0.046(5) 0.048(5) 0.030(5) -0.003(4) 0.004(4) 0.028(4)
O15 0.054(5) 0.050(5) 0.039(6) -0.010(4) -0.005(4) 0.025(4)
O16 0.043(5) 0.049(5) 0.046(6) -0.001(4) -0.006(4) 0.021(4)
O17 0.049(5) 0.045(5) 0.043(5) -0.007(4) -0.005(4) 0.035(4)
O18 0.039(4) 0.041(5) 0.034(5) 0.009(4) 0.007(4) 0.022(4)
O19 0.059(5) 0.054(5) 0.040(6) -0.009(4) -0.004(4) 0.027(4)
O20 0.071(6) 0.078(6) 0.060(7) -0.002(5) -0.023(5) 0.035(5)
O21 0.054(5) 0.062(6) 0.089(7) 0.003(5) 0.004(5) 0.033(5)
O22 0.046(5) 0.048(5) 0.050(6) 0.005(4) 0.006(4) 0.021(4)
O23 0.056(5) 0.061(6) 0.075(7) 0.001(5) -0.014(5) 0.031(5)
O24 0.077(6) 0.092(7) 0.114(8) -0.003(6) -0.016(6) 0.063(6)
O25 0.043(5) 0.030(4) 0.061(6) -0.001(4) -0.003(4) 0.021(4)
O26 0.047(5) 0.033(4) 0.046(6) -0.001(4) -0.001(4) 0.016(4)
O27 0.044(5) 0.048(5) 0.053(6) 0.003(4) -0.003(4) 0.024(4)
O28 0.054(5) 0.053(5) 0.071(6) 0.007(5) -0.025(5) 0.036(4)
O29 0.058(5) 0.030(4) 0.042(5) 0.005(4) 0.007(4) 0.026(4)
O30 0.038(5) 0.035(4) 0.045(6) 0.002(4) 0.002(4) 0.011(4)
O31 0.050(5) 0.037(4) 0.047(6) -0.011(4) 0.001(4) 0.030(4)
O32 0.055(5) 0.045(5) 0.059(6) 0.005(4) -0.001(4) 0.031(4)
O33 0.049(5) 0.048(5) 0.068(6) 0.000(5) 0.006(5) 0.016(4)
O34 0.038(5) 0.050(5) 0.056(6) 0.006(4) 0.001(4) 0.014(4)
O35 0.055(5) 0.047(5) 0.050(6) -0.005(4) -0.012(4) 0.023(4)
O36 0.064(6) 0.045(5) 0.071(7) -0.003(5) -0.001(5) 0.019(4)
O37 0.046(5) 0.043(5) 0.045(6) 0.005(4) 0.004(4) 0.026(4)
O38 0.040(5) 0.051(5) 0.044(6) -0.004(4) -0.007(4) 0.025(4)
O40 0.120(8) 0.117(8) 0.118(9) 0.004(7) 0.005(7) 0.069(7)
O41 0.073(6) 0.078(6) 0.097(7) 0.032(5) 0.010(5) 0.048(5)
O42 0.063(6) 0.083(6) 0.065(6) 0.022(5) 0.011(5) 0.052(5)
O43 0.049(5) 0.068(6) 0.039(6) -0.014(4) -0.008(4) 0.033(4)
O44 0.044(5) 0.049(5) 0.029(5) -0.012(4) -0.003(4) 0.029(4)
O45 0.049(5) 0.061(5) 0.048(6) 0.010(4) 0.000(4) 0.028(4)
O46 0.060(5) 0.050(5) 0.045(6) -0.005(4) 0.005(4) 0.031(4)
O47 0.037(4) 0.043(5) 0.035(5) 0.005(4) 0.002(4) 0.019(4)
O48 0.057(5) 0.041(5) 0.056(6) 0.005(4) 0.000(4) 0.021(4)
O49 0.039(5) 0.061(6) 0.106(7) -0.006(5) 0.019(5) 0.033(4)
O50 0.044(5) 0.039(5) 0.065(6) 0.012(4) 0.009(4) 0.021(4)
O51 0.081(6) 0.054(6) 0.066(7) 0.021(5) -0.021(5) 0.014(5)
O52 0.076(6) 0.050(5) 0.067(7) 0.007(5) -0.016(5) 0.026(5)
O53 0.064(6) 0.052(5) 0.052(6) -0.007(4) 0.009(5) 0.029(4)
O54 0.051(5) 0.055(5) 0.054(6) -0.005(4) -0.004(4) 0.036(4)
O55 0.044(5) 0.044(5) 0.039(5) 0.000(4) -0.003(4) 0.022(4)
O56 0.053(5) 0.039(5) 0.044(6) 0.002(4) 0.000(4) 0.025(4)
O57 0.053(5) 0.031(4) 0.039(5) -0.010(4) -0.002(4) 0.011(4)
O58 0.043(5) 0.031(4) 0.033(5) -0.011(4) -0.004(4) 0.011(4)
O59 0.080(6) 0.065(6) 0.070(7) 0.001(5) -0.008(5) 0.052(5)
O60 0.069(6) 0.058(5) 0.050(6) 0.006(4) 0.000(5) 0.038(5)
O61 0.052(5) 0.044(5) 0.052(6) 0.005(4) -0.007(4) 0.021(4)
O62 0.055(5) 0.031(4) 0.048(6) 0.003(4) -0.008(4) 0.022(4)
O63 0.056(5) 0.044(5) 0.054(6) -0.002(4) 0.000(4) 0.027(4)
O64 0.048(5) 0.044(5) 0.047(6) -0.012(4) -0.005(4) 0.020(4)
O65 0.101(7) 0.048(5) 0.055(6) 0.002(5) -0.013(5) 0.031(5)
O66 0.098(7) 0.079(7) 0.083(7) 0.009(5) -0.026(6) 0.045(6)
O67 0.064(6) 0.064(6) 0.064(6) 0.006(5) -0.006(5) 0.031(5)
O68 0.066(6) 0.059(5) 0.061(6) 0.003(5) 0.003(5) 0.034(5)
O69 0.051(5) 0.053(5) 0.039(6) -0.002(4) 0.000(4) 0.017(4)
O70 0.047(5) 0.036(5) 0.039(6) -0.001(4) 0.002(4) 0.012(4)
O71 0.067(6) 0.097(7) 0.051(6) -0.003(5) 0.000(5) 0.047(5)
O72 0.113(8) 0.081(7) 0.098(8) -0.001(6) 0.000(6) 0.042(6)
O73 0.059(5) 0.041(5) 0.033(5) -0.005(4) 0.009(4) 0.019(4)
O74 0.051(5) 0.026(4) 0.027(5) -0.005(4) 0.002(4) 0.014(4)
O75 0.057(5) 0.054(5) 0.053(6) 0.006(4) -0.008(5) 0.025(4)
O76 0.084(6) 0.068(6) 0.048(6) 0.005(5) -0.012(5) 0.028(5)
O77 0.053(5) 0.063(5) 0.046(6) -0.003(4) -0.006(4) 0.038(4)
O78 0.073(6) 0.073(6) 0.057(6) -0.008(5) 0.001(5) 0.047(5)
O79 0.060(5) 0.068(6) 0.032(6) -0.008(4) 0.012(4) 0.030(5)
O80 0.057(5) 0.058(5) 0.049(6) -0.002(5) -0.008(5) 0.022(4)
O81 0.080(6) 0.066(6) 0.047(6) -0.023(5) -0.022(5) 0.045(5)
O82 0.096(7) 0.118(8) 0.108(8) -0.002(6) -0.005(6) 0.058(6)
O83 0.055(5) 0.045(5) 0.030(5) 0.000(4) 0.001(4) 0.024(4)
O84 0.055(5) 0.048(5) 0.046(6) -0.003(4) -0.005(4) 0.023(4)
O85 0.081(7) 0.102(7) 0.080(7) 0.017(6) -0.011(5) 0.050(6)
O86 0.111(8) 0.109(8) 0.108(8) 0.021(6) -0.003(6) 0.062(6)
O87 0.066(6) 0.040(5) 0.050(6) 0.001(4) -0.010(5) 0.020(4)
O88 0.061(5) 0.048(5) 0.059(6) -0.009(4) -0.009(5) 0.026(4)
O89 0.031(4) 0.041(5) 0.053(6) -0.006(4) -0.003(4) 0.017(4)
O90 0.037(5) 0.047(5) 0.069(6) -0.004(4) 0.003(4) 0.020(4)
C1 0.054(7) 0.056(7) 0.058(8) 0.004(6) 0.011(6) 0.022(6)
C2 0.037(6) 0.044(6) 0.033(7) 0.001(5) 0.000(5) 0.014(5)
C3 0.056(7) 0.048(7) 0.050(8) -0.005(6) 0.016(6) 0.022(6)
C4 0.071(8) 0.054(7) 0.056(8) 0.000(6) 0.017(6) 0.034(6)
C5 0.051(7) 0.042(6) 0.049(8) -0.001(6) 0.006(6) 0.029(6)
C6 0.048(7) 0.037(6) 0.042(8) -0.003(5) 0.003(6) 0.020(5)
C7 0.034(6) 0.031(6) 0.025(7) -0.010(5) 0.001(5) 0.010(5)
C8 0.049(7) 0.029(6) 0.039(7) -0.006(5) 0.003(5) 0.022(5)
C9 0.040(6) 0.038(6) 0.048(8) -0.004(5) -0.007(5) 0.020(5)
C10 0.034(6) 0.035(6) 0.043(7) 0.009(5) 0.003(5) 0.021(5)
C11 0.050(7) 0.035(6) 0.040(7) -0.003(5) -0.007(6) 0.018(5)
C12 0.055(7) 0.040(6) 0.040(8) 0.010(6) -0.002(6) 0.022(5)
C13 0.061(7) 0.046(7) 0.057(8) 0.003(6) 0.002(6) 0.030(6)
C14 0.044(6) 0.038(6) 0.035(7) -0.001(5) -0.002(5) 0.028(5)
C15 0.045(6) 0.033(6) 0.038(7) 0.001(5) 0.001(5) 0.019(5)
C16 0.041(6) 0.046(7) 0.044(8) -0.002(6) -0.008(6) 0.027(5)
C17 0.059(7) 0.044(7) 0.054(8) 0.010(6) 0.004(6) 0.033(6)
C18 0.078(8) 0.054(7) 0.071(9) 0.001(7) -0.006(7) 0.035(6)
C19 0.067(8) 0.057(7) 0.055(8) -0.010(6) 0.009(6) 0.032(6)
C20 0.070(8) 0.039(6) 0.047(8) -0.002(6) -0.009(6) 0.035(6)
C21 0.052(7) 0.032(6) 0.036(7) -0.007(5) -0.007(6) 0.019(5)
C22 0.072(8) 0.058(7) 0.063(8) 0.018(6) 0.016(6) 0.037(6)
C23 0.049(7) 0.043(7) 0.047(8) 0.017(6) 0.016(6) 0.014(5)
C24 0.029(6) 0.034(6) 0.028(7) 0.006(5) -0.003(5) 0.009(5)
C25 0.044(6) 0.046(7) 0.039(7) 0.006(6) 0.005(6) 0.028(5)
C26 0.047(7) 0.052(7) 0.037(8) -0.011(6) -0.014(6) 0.023(6)
C27 0.039(6) 0.039(6) 0.042(8) -0.008(6) 0.000(6) 0.014(5)
C28 0.028(6) 0.034(6) 0.039(7) -0.003(5) -0.001(5) 0.019(5)
C29 0.045(6) 0.039(6) 0.037(7) -0.007(5) -0.012(5) 0.026(5)
C30 0.034(6) 0.041(6) 0.033(7) 0.007(5) 0.003(5) 0.019(5)
C31 0.043(6) 0.049(7) 0.047(8) 0.003(6) -0.006(6) 0.028(5)
C32 0.047(7) 0.044(6) 0.046(8) -0.001(6) 0.000(6) 0.028(5)
C33 0.050(7) 0.049(7) 0.040(8) 0.007(6) 0.000(6) 0.030(6)
C34 0.051(7) 0.045(7) 0.045(8) 0.004(6) -0.003(6) 0.028(6)
C35 0.048(7) 0.040(6) 0.047(8) 0.003(6) -0.008(6) 0.025(5)
C36 0.051(7) 0.043(6) 0.037(7) 0.000(5) 0.002(6) 0.021(5)
C37 0.055(7) 0.043(7) 0.045(8) -0.006(6) -0.014(6) 0.026(6)
C38 0.039(6) 0.043(6) 0.032(7) 0.002(5) -0.003(5) 0.019(5)
C39 0.065(8) 0.058(7) 0.047(8) 0.004(6) -0.016(6) 0.018(6)
C40 0.074(9) 0.082(9) 0.079(10) 0.009(7) 0.006(7) 0.023(7)
C41 0.062(8) 0.050(7) 0.045(8) -0.003(6) 0.011(6) 0.021(6)
C42 0.056(7) 0.045(7) 0.054(8) -0.007(6) -0.004(6) 0.023(6)
C43 0.053(7) 0.039(6) 0.046(8) 0.006(6) -0.007(6) 0.029(5)
C44 0.064(8) 0.059(7) 0.054(8) 0.010(6) 0.014(6) 0.026(6)
C45 0.090(9) 0.102(9) 0.064(9) -0.005(7) 0.013(7) 0.036(7)
C46 0.051(7) 0.055(7) 0.042(8) -0.006(6) -0.010(6) 0.034(6)
C47 0.069(8) 0.073(8) 0.062(9) -0.011(7) -0.008(7) 0.034(7)
C48 0.062(8) 0.070(8) 0.066(9) -0.016(7) -0.007(7) 0.034(6)
C49 0.068(8) 0.075(8) 0.065(9) -0.005(7) -0.004(7) 0.035(7)
C50 0.050(7) 0.039(6) 0.046(8) -0.006(6) -0.003(6) 0.026(6)
C51 0.036(6) 0.051(7) 0.042(8) -0.007(6) -0.010(5) 0.027(5)
C52 0.047(7) 0.043(6) 0.047(8) -0.007(6) -0.014(6) 0.023(5)
C53 0.058(7) 0.049(7) 0.048(8) 0.000(6) -0.001(6) 0.027(6)
C54 0.052(7) 0.049(7) 0.046(8) -0.007(6) -0.001(6) 0.023(6)
C55 0.041(6) 0.041(6) 0.040(8) -0.007(5) -0.001(6) 0.015(5)
C56 0.064(8) 0.066(8) 0.053(8) 0.000(6) -0.006(6) 0.032(6)
C57 0.055(7) 0.056(7) 0.047(8) -0.008(6) -0.008(6) 0.028(6)
C58 0.051(7) 0.048(7) 0.040(8) 0.012(6) -0.006(6) 0.025(6)
C59 0.055(7) 0.052(7) 0.055(8) 0.001(6) 0.002(6) 0.031(6)
C60 0.048(7) 0.051(7) 0.046(8) 0.001(6) 0.005(6) 0.028(6)
C61 0.082(9) 0.080(8) 0.068(9) 0.000(7) 0.015(7) 0.046(7)
C62 0.095(9) 0.100(10) 0.089(10) -0.012(8) 0.007(8) 0.056(8)
C63 0.092(9) 0.103(10) 0.093(10) -0.003(8) 0.025(8) 0.053(8)
C64 0.078(8) 0.074(8) 0.070(9) 0.008(7) 0.010(7) 0.044(7)
C65 0.055(7) 0.040(6) 0.047(8) -0.001(6) 0.005(6) 0.025(6)
C66 0.133(11) 0.121(11) 0.114(12) -0.001(8) -0.003(8) 0.073(9)
C67 0.056(7) 0.073(8) 0.053(8) -0.018(6) -0.010(6) 0.032(6)
C68 0.035(6) 0.041(6) 0.030(7) -0.003(5) 0.005(5) 0.020(5)
C69 0.051(7) 0.050(7) 0.042(8) -0.011(6) -0.005(6) 0.022(6)
C70 0.041(7) 0.050(7) 0.054(8) -0.004(6) -0.004(6) 0.020(6)
C71 0.045(7) 0.042(6) 0.037(7) -0.005(5) 0.015(6) 0.019(5)
C72 0.037(6) 0.043(6) 0.042(8) 0.000(5) 0.006(5) 0.021(5)
C73 0.034(6) 0.034(6) 0.031(7) -0.002(5) 0.005(5) 0.013(5)
C74 0.039(6) 0.042(6) 0.025(7) 0.003(5) 0.000(5) 0.020(5)
C75 0.044(6) 0.026(6) 0.050(8) -0.005(5) -0.002(6) 0.017(5)
C76 0.060(7) 0.045(7) 0.034(7) 0.006(6) 0.001(6) 0.015(6)
C77 0.045(7) 0.039(6) 0.037(7) 0.001(6) -0.004(6) 0.011(5)
C78 0.070(8) 0.047(7) 0.048(8) 0.012(6) 0.007(6) 0.023(6)
C79 0.047(7) 0.046(7) 0.048(8) 0.008(6) -0.013(6) 0.022(6)
C80 0.050(7) 0.045(7) 0.038(7) 0.000(6) 0.001(6) 0.025(5)
C81 0.054(7) 0.042(6) 0.044(8) 0.003(6) 0.003(6) 0.025(6)
C82 0.040(6) 0.038(6) 0.039(7) 0.000(5) -0.002(5) 0.019(5)
C83 0.050(7) 0.064(7) 0.056(8) -0.007(6) 0.010(6) 0.032(6)
C84 0.065(8) 0.057(7) 0.059(8) -0.011(6) 0.000(7) 0.031(6)
C85 0.049(7) 0.043(7) 0.052(8) -0.004(6) 0.001(6) 0.019(6)
C86 0.040(6) 0.045(7) 0.047(8) -0.007(6) -0.005(6) 0.020(5)
C87 0.041(6) 0.041(6) 0.031(7) -0.003(5) -0.003(5) 0.018(5)
C88 0.053(7) 0.081(8) 0.073(9) -0.006(7) 0.001(6) 0.035(6)
C89 0.059(7) 0.055(7) 0.051(8) -0.002(6) -0.008(6) 0.037(6)
C90 0.046(7) 0.042(6) 0.044(7) 0.000(5) 0.008(6) 0.031(5)
C91 0.053(7) 0.048(7) 0.045(8) -0.011(6) -0.012(6) 0.029(6)
C92 0.053(7) 0.063(7) 0.060(8) -0.007(6) 0.002(6) 0.038(6)
C93 0.050(7) 0.041(6) 0.057(8) -0.014(6) -0.006(6) 0.026(6)
C94 0.043(6) 0.033(6) 0.033(7) 0.006(5) -0.006(5) 0.010(5)
C95 0.048(7) 0.040(6) 0.039(7) -0.007(5) 0.006(6) 0.024(5)
C96 0.037(6) 0.049(7) 0.048(8) -0.004(6) -0.006(6) 0.020(5)
C97 0.054(7) 0.039(6) 0.039(7) 0.000(6) -0.015(6) 0.016(5)
C98 0.060(7) 0.051(7) 0.050(8) 0.006(6) -0.007(6) 0.026(6)
C99 0.055(7) 0.047(7) 0.049(8) 0.001(6) -0.006(6) 0.024(6)
C100 0.049(7) 0.050(7) 0.062(8) -0.002(6) -0.003(6) 0.025(6)
C101 0.056(7) 0.050(7) 0.047(8) 0.002(6) -0.002(6) 0.033(6)
C102 0.050(7) 0.052(7) 0.047(8) 0.010(6) -0.003(6) 0.027(6)
C103 0.055(7) 0.051(7) 0.044(8) 0.000(6) 0.004(6) 0.021(6)
C104 0.054(7) 0.053(7) 0.038(8) 0.002(6) -0.004(6) 0.022(6)
C105 0.056(7) 0.056(7) 0.059(8) -0.009(6) -0.010(6) 0.025(6)
C106 0.086(9) 0.078(9) 0.080(10) -0.002(7) 0.008(7) 0.033(7)
C107 0.068(8) 0.072(8) 0.067(9) -0.008(7) -0.004(7) 0.029(7)
C108 0.056(7) 0.045(7) 0.056(8) -0.005(6) -0.014(6) 0.022(6)
C109 0.052(7) 0.048(7) 0.048(8) 0.002(6) -0.001(6) 0.017(6)
C110 0.072(8) 0.097(9) 0.082(10) -0.008(7) -0.010(7) 0.048(7)
C111 0.072(8) 0.092(9) 0.083(9) 0.012(7) -0.011(7) 0.049(7)
C112 0.058(7) 0.051(7) 0.046(8) 0.011(6) -0.003(6) 0.026(6)
C113 0.063(8) 0.072(8) 0.065(9) 0.002(7) 0.002(7) 0.034(6)
C114 0.093(9) 0.090(9) 0.086(10) -0.009(7) 0.006(8) 0.049(7)
C115 0.058(7) 0.072(8) 0.060(9) 0.002(6) -0.008(6) 0.040(6)
C116 0.054(7) 0.052(7) 0.048(8) 0.003(6) 0.005(6) 0.031(6)
C117 0.042(6) 0.042(6) 0.048(8) 0.001(6) -0.004(6) 0.024(5)
C118 0.066(8) 0.052(7) 0.047(8) -0.002(6) 0.006(6) 0.022(6)
C119 0.073(8) 0.083(9) 0.071(9) 0.001(7) -0.002(7) 0.042(7)
C120 0.072(8) 0.089(9) 0.084(9) 0.004(7) 0.004(7) 0.057(7)
C121 0.058(9) 0.076(10) 0.071(11) 0.002(8) 0.018(7) 0.031(7)
C122 0.099(12) 0.095(11) 0.103(13) 0.010(8) 0.006(8) 0.058(9)
C268 0.05(3) 0.05(3) 0.05(3) -0.005(10) 0.009(10) 0.022(16)
C269 0.15(6) 0.15(6) 0.14(6) 0.000(10) -0.002(10) 0.07(3)
C149 0.037(10) 0.044(10) 0.046(12) -0.006(8) -0.010(8) 0.020(8)
C150 0.056(12) 0.072(13) 0.073(14) -0.003(9) 0.000(8) 0.038(9)
C151 0.048(11) 0.042(10) 0.060(13) -0.002(8) -0.006(8) 0.032(8)
C265 0.047(12) 0.047(12) 0.055(14) 0.002(9) -0.003(9) 0.025(9)
C266 0.069(14) 0.071(14) 0.075(15) 0.008(9) -0.011(9) 0.039(10)
C267 0.076(15) 0.081(15) 0.085(16) 0.002(9) -0.005(9) 0.041(10)
C123 0.087(9) 0.103(9) 0.086(10) 0.003(8) 0.003(7) 0.059(8)
C124 0.072(8) 0.069(8) 0.087(9) 0.007(7) 0.009(7) 0.045(7)
C125 0.066(8) 0.054(7) 0.049(8) -0.011(6) 0.000(6) 0.028(6)
C126 0.043(7) 0.057(7) 0.062(8) -0.010(6) -0.011(6) 0.017(6)
C127 0.125(11) 0.124(11) 0.142(12) 0.014(8) -0.005(9) 0.066(9)
C128 0.178(15) 0.190(16) 0.209(16) 0.013(9) -0.002(9) 0.096(11)
C129 0.174(15) 0.185(15) 0.199(16) 0.016(9) -0.005(9) 0.099(10)
C130 0.067(8) 0.082(9) 0.088(10) -0.003(7) -0.010(7) 0.035(7)
C131 0.057(7) 0.067(8) 0.068(9) -0.008(6) -0.008(6) 0.039(6)
C132 0.134(12) 0.143(12) 0.153(13) 0.008(9) -0.002(9) 0.079(9)
C133 0.059(7) 0.041(6) 0.063(8) 0.008(6) 0.006(6) 0.036(6)
C134 0.043(7) 0.043(7) 0.054(8) -0.005(6) -0.001(6) 0.024(6)
C135 0.044(7) 0.040(6) 0.042(8) -0.009(6) 0.007(6) 0.012(5)
C136 0.048(7) 0.051(7) 0.069(9) -0.004(6) 0.004(6) 0.023(6)
C137 0.052(7) 0.050(7) 0.057(8) -0.013(6) 0.007(6) 0.024(6)
C138 0.033(6) 0.041(6) 0.055(8) -0.004(6) 0.004(6) 0.013(5)
C139 0.030(6) 0.024(5) 0.028(7) -0.014(5) -0.002(5) 0.007(5)
C140 0.047(7) 0.044(7) 0.048(8) -0.002(6) 0.005(6) 0.022(6)
C141 0.046(7) 0.044(7) 0.046(8) 0.005(6) 0.009(6) 0.022(5)
C142 0.044(7) 0.042(6) 0.044(8) -0.001(6) -0.004(6) 0.020(5)
C143 0.050(7) 0.054(7) 0.046(8) -0.008(6) -0.003(6) 0.024(6)
C144 0.039(6) 0.032(6) 0.038(7) 0.001(5) 0.002(5) 0.015(5)
C145 0.051(7) 0.039(6) 0.042(8) 0.004(6) 0.004(6) 0.017(5)
C146 0.046(7) 0.051(7) 0.055(8) 0.007(6) -0.012(6) 0.019(6)
C147 0.055(7) 0.056(7) 0.078(9) -0.007(6) -0.021(6) 0.027(6)
C148 0.079(9) 0.076(9) 0.109(10) -0.002(7) -0.029(7) 0.050(7)
C152 0.069(8) 0.072(8) 0.094(10) -0.008(7) -0.019(7) 0.047(7)
C153 0.048(7) 0.056(7) 0.073(9) -0.002(6) -0.015(6) 0.029(6)
C154 0.095(9) 0.071(8) 0.094(10) 0.000(7) -0.011(7) 0.057(7)
C155 0.063(7) 0.054(7) 0.054(8) -0.003(6) -0.003(6) 0.034(6)
C156 0.036(6) 0.023(6) 0.032(7) 0.005(5) -0.003(5) 0.006(5)
C157 0.067(8) 0.058(8) 0.063(9) 0.008(6) 0.001(7) 0.032(6)
C158 0.049(7) 0.040(7) 0.065(8) 0.006(6) 0.014(6) 0.010(6)
C159 0.048(7) 0.047(7) 0.054(8) 0.006(6) 0.003(6) 0.020(6)
C160 0.046(7) 0.038(6) 0.034(7) 0.009(5) -0.003(6) 0.014(5)
C161 0.052(7) 0.048(7) 0.047(8) -0.003(6) -0.002(6) 0.023(6)
C162 0.043(6) 0.048(7) 0.044(8) 0.001(6) 0.005(6) 0.024(5)
C163 0.046(7) 0.039(6) 0.048(8) 0.007(6) 0.001(6) 0.018(5)
C164 0.052(7) 0.042(7) 0.042(8) -0.006(6) -0.008(6) 0.019(6)
C165 0.064(7) 0.052(7) 0.064(8) 0.006(6) 0.007(6) 0.036(6)
C166 0.054(7) 0.037(6) 0.052(8) 0.007(6) -0.011(6) 0.022(5)
C167 0.052(7) 0.032(6) 0.050(8) 0.006(5) 0.007(6) 0.023(5)
C168 0.046(7) 0.043(7) 0.055(8) 0.002(6) -0.005(6) 0.021(5)
C169 0.053(7) 0.051(7) 0.054(8) -0.001(6) 0.005(6) 0.034(6)
C170 0.041(6) 0.046(7) 0.058(8) 0.000(6) -0.007(6) 0.028(6)
C171 0.053(7) 0.059(7) 0.068(9) 0.004(6) 0.012(6) 0.031(6)
C172 0.058(8) 0.070(8) 0.077(9) 0.005(7) 0.011(6) 0.041(7)
C173 0.065(8) 0.066(8) 0.069(9) -0.002(6) 0.002(7) 0.042(7)
C174 0.051(7) 0.034(6) 0.044(8) -0.001(5) -0.006(6) 0.014(5)
C175 0.042(6) 0.043(6) 0.048(8) -0.003(6) 0.002(6) 0.026(5)
C176 0.072(8) 0.050(7) 0.083(9) -0.007(6) -0.008(7) 0.045(6)
C177 0.066(8) 0.051(7) 0.069(9) 0.007(6) -0.001(7) 0.020(6)
C178 0.045(7) 0.033(6) 0.034(7) -0.005(5) 0.000(5) 0.010(5)
C179 0.056(7) 0.052(7) 0.053(8) 0.003(6) -0.001(6) 0.024(6)
C180 0.062(8) 0.073(8) 0.067(9) 0.006(7) -0.006(7) 0.025(7)
C181 0.056(7) 0.067(8) 0.059(8) 0.012(6) 0.002(6) 0.030(6)
C182 0.045(7) 0.040(6) 0.045(8) -0.001(6) 0.005(6) 0.020(5)
C183 0.042(6) 0.044(7) 0.031(7) 0.008(5) -0.001(5) 0.013(5)
C184 0.045(7) 0.051(7) 0.046(8) 0.009(6) -0.005(6) 0.025(6)
C185 0.051(7) 0.047(7) 0.047(8) 0.004(6) 0.004(6) 0.019(6)
C186 0.060(7) 0.048(7) 0.058(8) -0.003(6) -0.007(6) 0.029(6)
C187 0.052(7) 0.043(7) 0.051(8) 0.002(6) -0.003(6) 0.027(6)
C188 0.055(7) 0.035(6) 0.059(8) -0.001(6) 0.003(6) 0.020(6)
C189 0.046(7) 0.048(7) 0.044(8) 0.007(6) 0.005(6) 0.029(6)
C190 0.049(7) 0.058(7) 0.061(8) 0.007(6) -0.006(6) 0.033(6)
C191 0.051(7) 0.047(7) 0.051(8) 0.002(6) -0.004(6) 0.029(6)
C192 0.039(6) 0.053(7) 0.049(8) -0.001(6) -0.009(6) 0.030(6)
C193 0.066(8) 0.059(8) 0.058(8) -0.005(6) 0.002(6) 0.034(6)
C194 0.072(8) 0.070(8) 0.069(9) -0.013(7) -0.006(7) 0.035(7)
C195 0.059(7) 0.044(7) 0.061(9) -0.011(6) 0.000(6) 0.022(6)
C196 0.056(7) 0.051(7) 0.071(9) -0.001(6) -0.003(6) 0.032(6)
C197 0.057(7) 0.041(6) 0.049(8) -0.008(6) 0.002(6) 0.035(6)
C198 0.073(8) 0.057(8) 0.078(9) 0.005(7) 0.008(7) 0.024(6)
C199 0.048(7) 0.053(7) 0.042(8) 0.002(6) -0.003(6) 0.026(6)
C200 0.040(6) 0.044(6) 0.041(7) -0.003(5) -0.006(5) 0.031(5)
C202 0.088(9) 0.083(9) 0.054(9) -0.018(7) 0.008(7) 0.008(7)
C203 0.082(8) 0.073(8) 0.085(9) 0.015(7) 0.010(7) 0.050(7)
C204 0.054(7) 0.063(7) 0.049(8) 0.010(6) 0.011(6) 0.028(6)
C205 0.054(7) 0.069(8) 0.049(8) -0.020(6) -0.008(6) 0.031(6)
C206 0.036(6) 0.045(6) 0.033(7) -0.006(5) -0.002(5) 0.021(5)
C207 0.084(9) 0.072(8) 0.059(9) 0.004(7) 0.007(7) 0.035(7)
C208 0.053(7) 0.051(7) 0.061(8) 0.000(6) 0.012(6) 0.031(6)
C209 0.059(7) 0.045(7) 0.048(8) 0.006(6) 0.008(6) 0.022(6)
C210 0.048(7) 0.044(7) 0.035(7) -0.004(5) -0.016(6) 0.017(5)
C211 0.057(7) 0.041(7) 0.074(9) 0.002(6) 0.001(6) 0.027(6)
C212 0.044(6) 0.037(6) 0.040(7) 0.011(5) 0.004(6) 0.012(5)
C213 0.083(9) 0.058(8) 0.068(9) 0.005(7) -0.002(7) 0.026(7)
C214 0.050(7) 0.051(7) 0.046(8) 0.005(6) 0.000(6) 0.016(6)
C215 0.084(9) 0.101(9) 0.087(10) -0.004(7) -0.013(7) 0.057(7)
C216 0.062(7) 0.048(7) 0.035(7) -0.005(6) -0.010(6) 0.031(6)
C217 0.056(7) 0.034(6) 0.058(8) -0.003(6) 0.005(6) 0.026(6)
C218 0.049(7) 0.036(6) 0.043(7) 0.000(5) 0.006(6) 0.024(5)
C219 0.052(7) 0.047(7) 0.038(8) 0.003(6) 0.011(6) 0.010(6)
C220 0.041(6) 0.035(6) 0.036(7) -0.001(5) -0.004(5) 0.022(5)
C221 0.079(8) 0.063(8) 0.063(9) 0.007(6) 0.004(7) 0.047(7)
C222 0.054(7) 0.055(7) 0.055(8) 0.002(6) 0.006(6) 0.028(6)
C223 0.075(8) 0.068(8) 0.091(10) 0.010(7) -0.020(7) 0.036(7)
C224 0.043(6) 0.028(6) 0.041(7) 0.004(5) -0.008(5) 0.008(5)
C235 0.051(7) 0.046(7) 0.052(8) -0.012(6) -0.012(6) 0.028(6)
C236 0.051(7) 0.049(7) 0.052(8) -0.007(6) -0.001(6) 0.031(6)
C237 0.061(8) 0.077(8) 0.054(8) -0.002(7) -0.014(6) 0.026(6)
C238 0.039(6) 0.061(7) 0.054(8) -0.002(6) -0.009(6) 0.024(6)
C239 0.106(10) 0.084(9) 0.097(10) 0.006(7) 0.000(8) 0.052(8)
C240 0.085(9) 0.072(8) 0.077(9) -0.008(7) -0.006(7) 0.035(7)
C241 0.058(7) 0.047(7) 0.035(8) 0.002(6) 0.000(6) 0.010(6)
C242 0.057(7) 0.045(6) 0.031(7) -0.014(5) -0.015(6) 0.025(6)
C243 0.130(11) 0.131(11) 0.125(12) -0.010(8) -0.004(8) 0.073(9)
C244 0.033(6) 0.052(7) 0.040(7) -0.003(6) -0.004(5) 0.010(5)
C245 0.108(10) 0.094(9) 0.096(10) 0.016(8) -0.002(8) 0.052(8)
C246 0.073(8) 0.057(7) 0.050(8) 0.004(6) -0.002(6) 0.025(6)
C247 0.060(7) 0.066(8) 0.051(8) 0.005(6) -0.011(6) 0.030(6)
C248 0.063(8) 0.050(7) 0.049(8) -0.002(6) -0.003(6) 0.023(6)
C249 0.056(7) 0.056(7) 0.051(8) -0.009(6) 0.003(6) 0.018(6)
C250 0.050(7) 0.050(7) 0.048(8) -0.005(6) -0.006(6) 0.019(6)
C251 0.124(11) 0.133(11) 0.122(12) -0.006(8) -0.009(8) 0.086(9)
C252 0.074(8) 0.085(8) 0.069(9) -0.004(7) -0.008(7) 0.048(7)
C253 0.064(7) 0.042(7) 0.059(8) 0.007(6) 0.012(6) 0.028(6)
C254 0.043(6) 0.042(6) 0.035(7) 0.001(5) 0.008(5) 0.020(5)
C255 0.166(13) 0.157(13) 0.158(14) -0.006(9) -0.012(9) 0.086(10)
C256 0.084(9) 0.079(8) 0.071(9) -0.028(7) 0.008(7) 0.034(7)
C257 0.108(10) 0.128(11) 0.110(11) 0.018(8) 0.009(8) 0.056(8)
C258 0.061(8) 0.088(9) 0.085(9) 0.011(7) -0.008(7) 0.044(7)
C259 0.092(9) 0.089(9) 0.079(10) 0.010(7) -0.012(7) 0.034(7)
C260 0.077(8) 0.052(7) 0.062(9) 0.012(6) -0.002(7) 0.032(6)
C261 0.055(7) 0.047(7) 0.069(8) -0.007(6) 0.001(6) 0.032(6)
C262 0.056(7) 0.040(6) 0.043(8) -0.004(6) -0.007(6) 0.023(6)

loop_
_atom_type_symbol
_atom_type_description
_atom_type_scat_dispersion_real
_atom_type_scat_dispersion_imag
_atom_type_scat_source
C C 0.0033 0.0016 'International Tables Vol C Tables 4.2.6.8 and 6.1.1.4'
H H 0.0000 0.0000 'International Tables Vol C Tables 4.2.6.8 and 6.1.1.4'
N N 0.0061 0.0033 'International Tables Vol C Tables 4.2.6.8 and 6.1.1.4'
O O 0.0106 0.0060 'International Tables Vol C Tables 4.2.6.8 and 6.1.1.4'
Cl Cl 0.1484 0.1585 'International Tables Vol C Tables 4.2.6.8 and 6.1.1.4'
Cd Cd -0.8075 1.2024 'International Tables Vol C Tables 4.2.6.8 and 6.1.1.4'
Nd Nd -0.1943 3.0179 'International Tables Vol C Tables 4.2.6.8 and 6.1.1.4'

loop_
_geom_angle_atom_site_label_1
_geom_angle_atom_site_label_2
_geom_angle_atom_site_label_3
_geom_angle
O37 Nd1 O2 115.0(3)
O37 Nd1 O6 85.0(3)
O2 Nd1 O6 137.1(3)
O37 Nd1 O62 148.7(3)
O2 Nd1 O62 80.1(3)
O6 Nd1 O62 102.5(3)
O37 Nd1 O58 79.1(3)
O2 Nd1 O58 69.1(3)
O6 Nd1 O58 153.7(3)
O62 Nd1 O58 81.6(3)
O37 Nd1 O39 77.4(3)
O2 Nd1 O39 144.6(3)
O6 Nd1 O39 74.1(3)
O62 Nd1 O39 75.7(3)
O58 Nd1 O39 82.1(3)
O37 Nd1 N1 75.4(3)
O2 Nd1 N1 72.7(3)
O6 Nd1 N1 77.0(3)
O62 Nd1 N1 135.8(3)
O58 Nd1 N1 118.2(3)
O39 Nd1 N1 141.6(3)
O37 Nd1 O5 138.0(3)
O2 Nd1 O5 79.6(3)
O6 Nd1 O5 62.4(3)
O62 Nd1 O5 69.2(3)
O58 Nd1 O5 140.3(3)
O39 Nd1 O5 114.2(3)
N1 Nd1 O5 72.1(3)
O14 Nd2 O18 135.3(3)
O14 Nd2 O47 114.5(3)
O18 Nd2 O47 86.5(3)
O14 Nd2 O46 81.6(3)
O18 Nd2 O46 102.2(3)
O47 Nd2 O46 146.7(3)
O14 Nd2 O44 70.6(3)
O18 Nd2 O44 154.1(3)
O47 Nd2 O44 79.2(3)
O46 Nd2 O44 79.6(3)
O14 Nd2 N7 72.2(3)
O18 Nd2 N7 76.2(3)
O47 Nd2 N7 75.8(3)
O46 Nd2 N7 137.3(3)
O44 Nd2 N7 120.1(3)
O14 Nd2 O17 76.7(3)
O18 Nd2 O17 63.9(3)
O47 Nd2 O17 140.3(3)
O46 Nd2 O17 69.6(3)
O44 Nd2 O17 137.6(3)
N7 Nd2 O17 72.0(3)
O14 Nd2 O91 146.6(3)
O18 Nd2 O91 73.5(3)
O47 Nd2 O91 77.7(3)
O46 Nd2 O91 74.4(3)
O44 Nd2 O91 82.4(3)
N7 Nd2 O91 140.5(3)
O17 Nd2 O91 114.8(3)
O55 Nd3 O26 114.4(3)
O55 Nd3 O30 86.7(3)
O26 Nd3 O30 134.4(3)
O55 Nd3 O54 145.6(3)
O26 Nd3 O54 82.0(3)
O30 Nd3 O54 103.2(3)
O55 Nd3 O50 79.3(3)
O26 Nd3 O50 70.6(3)
O30 Nd3 O50 154.9(3)
O54 Nd3 O50 78.3(3)
O55 Nd3 N13 74.7(3)
O26 Nd3 N13 72.3(3)
O30 Nd3 N13 75.7(3)
O54 Nd3 N13 139.6(3)
O50 Nd3 N13 119.5(3)
O55 Nd3 O29 142.0(3)
O26 Nd3 O29 77.1(3)
O30 Nd3 O29 63.7(3)
O54 Nd3 O29 68.9(3)
O50 Nd3 O29 136.5(3)
N13 Nd3 O29 75.2(3)
O55 Nd3 Cl7 77.8(3)
O26 Nd3 Cl7 147.5(2)
O30 Nd3 Cl7 73.4(2)
O54 Nd3 Cl7 73.9(2)
O50 Nd3 Cl7 83.3(3)
N13 Nd3 Cl7 139.4(2)
O29 Nd3 Cl7 112.6(2)
O63 Nd4 O27 85.2(3)
O63 Nd4 O31 114.1(3)
O27 Nd4 O31 134.8(3)
O63 Nd4 O87 147.2(3)
O27 Nd4 O87 105.4(3)
O31 Nd4 O87 80.6(3)
O63 Nd4 O89 78.6(3)
O27 Nd4 O89 152.6(3)
O31 Nd4 O89 72.5(3)
O87 Nd4 O89 78.5(3)
O63 Nd4 N16 73.9(3)
O27 Nd4 N16 75.0(3)
O31 Nd4 N16 72.4(3)
O87 Nd4 N16 138.6(3)
O89 Nd4 N16 120.4(3)
O63 Nd4 O28 140.1(3)
O27 Nd4 O28 63.8(3)
O31 Nd4 O28 77.7(3)
O87 Nd4 O28 69.7(3)
O89 Nd4 O28 139.2(3)
N16 Nd4 O28 74.2(3)
O63 Nd4 Cl5 78.5(3)
O27 Nd4 Cl5 72.8(2)
O31 Nd4 Cl5 148.1(2)
O87 Nd4 Cl5 75.4(3)
O89 Nd4 Cl5 82.4(2)
N16 Nd4 Cl5 138.8(3)
O28 Nd4 Cl5 112.2(3)
O7 Nd5 O83 113.7(3)
O7 Nd5 O3 134.2(3)
O83 Nd5 O3 85.8(3)
O7 Nd5 O81 146.8(3)
O83 Nd5 O81 78.9(3)
O3 Nd5 O81 74.9(3)
O7 Nd5 O74 72.1(3)
O83 Nd5 O74 76.4(3)
O3 Nd5 O74 153.3(3)
O81 Nd5 O74 82.2(3)
O7 Nd5 O78 78.3(3)
O83 Nd5 O78 145.9(3)
O3 Nd5 O78 109.1(3)
O81 Nd5 O78 76.0(3)
O74 Nd5 O78 77.7(3)
O7 Nd5 N4 71.5(3)
O83 Nd5 N4 73.9(3)
O3 Nd5 N4 75.5(3)
O81 Nd5 N4 140.8(3)
O74 Nd5 N4 117.1(3)
O78 Nd5 N4 138.7(3)
O7 Nd5 O4 78.2(3)
O83 Nd5 O4 141.7(3)
O3 Nd5 O4 63.6(3)
O81 Nd5 O4 111.6(3)
O74 Nd5 O4 139.9(3)
O78 Nd5 O4 70.2(3)
N4 Nd5 O4 76.5(3)
O19 Nd6 O69 113.9(3)
O19 Nd6 O15 138.3(3)
O69 Nd6 O15 86.5(3)
O19 Nd6 O68 79.5(3)
O69 Nd6 O68 148.4(3)
O15 Nd6 O68 102.3(3)
O19 Nd6 O79 70.8(3)
O69 Nd6 O79 77.8(3)
O15 Nd6 O79 151.0(3)
O68 Nd6 O79 80.3(3)
O19 Nd6 O71 144.7(3)
O69 Nd6 O71 76.6(3)
O15 Nd6 O71 73.1(3)
O68 Nd6 O71 77.1(3)
O79 Nd6 O71 79.5(3)
O19 Nd6 N10 72.9(3)
O69 Nd6 N10 75.4(3)
O15 Nd6 N10 78.4(3)
O68 Nd6 N10 136.0(4)
O79 Nd6 N10 120.0(3)
O71 Nd6 N10 140.8(3)
O19 Nd6 O16 78.7(3)
O69 Nd6 O16 139.0(3)
O15 Nd6 O16 63.7(3)
O68 Nd6 O16 69.8(3)
O79 Nd6 O16 140.6(3)
O71 Nd6 O16 116.5(3)
N10 Nd6 O16 71.6(3)
O77 Cd16 N6 158.8(4)
O77 Cd16 O11 77.9(3)
N6 Cd16 O11 83.4(4)
O77 Cd16 O74 91.0(3)
N6 Cd16 O74 109.2(4)
O11 Cd16 O74 133.4(3)
O77 Cd16 O7 98.0(3)
N6 Cd16 O7 94.0(4)
O11 Cd16 O7 152.2(3)
O74 Cd16 O7 73.5(3)
O77 Cd16 O8 87.4(3)
N6 Cd16 O8 81.8(3)
O11 Cd16 O8 87.0(3)
O74 Cd16 O8 138.1(3)
O7 Cd16 O8 65.3(3)
O10 Cd7 N5 81.7(4)
O10 Cd7 O45 75.6(3)
N5 Cd7 O45 154.6(4)
O10 Cd7 O44 133.2(3)
N5 Cd7 O44 116.6(3)
O45 Cd7 O44 87.6(3)
O10 Cd7 O14 153.7(3)
N5 Cd7 O14 96.9(3)
O45 Cd7 O14 98.5(3)
O44 Cd7 O14 70.8(3)
O10 Cd7 O13 88.7(3)
N5 Cd7 O13 81.6(3)
O45 Cd7 O13 86.7(3)
O44 Cd7 O13 134.3(3)
O14 Cd7 O13 65.3(3)
N17 Cd3 O34 80.9(3)
N17 Cd3 O58 115.3(4)
O34 Cd3 O58 133.3(3)
N17 Cd3 O61 154.3(4)
O34 Cd3 O61 75.6(3)
O58 Cd3 O61 88.7(3)
N17 Cd3 O2 99.6(3)
O34 Cd3 O2 153.4(3)
O58 Cd3 O2 70.8(3)
O61 Cd3 O2 96.8(3)
N17 Cd3 O1 81.2(3)
O34 Cd3 O1 88.6(3)
O58 Cd3 O1 135.3(3)
O61 Cd3 O1 87.9(3)
O2 Cd3 O1 65.4(3)
O30 Cd2 N15 78.8(3)
O30 Cd2 O56 95.8(3)
N15 Cd2 O56 95.2(3)
O30 Cd2 O57 167.5(3)
N15 Cd2 O57 90.3(3)
O56 Cd2 O57 91.3(3)
O30 Cd2 O59 87.1(3)
N15 Cd2 O59 83.8(4)
O56 Cd2 O59 176.7(3)
O57 Cd2 O59 85.6(3)
O30 Cd2 Cl7 78.7(3)
N15 Cd2 Cl7 157.2(3)
O56 Cd2 Cl7 83.4(3)
O57 Cd2 Cl7 112.4(3)
O59 Cd2 Cl7 98.7(3)
O10 Cd6 O45 74.9(3)
O10 Cd6 O42 155.1(3)
O45 Cd6 O42 106.4(4)
O10 Cd6 O41 99.7(3)
O45 Cd6 O41 102.8(4)
O42 Cd6 O41 55.5(3)
O10 Cd6 O9 66.8(3)
O45 Cd6 O9 141.7(3)
O42 Cd6 O9 108.2(4)
O41 Cd6 O9 84.0(4)
O10 Cd6 Cl2 107.1(3)
O45 Cd6 Cl2 102.0(2)
O42 Cd6 Cl2 97.0(3)
O41 Cd6 Cl2 147.3(3)
O9 Cd6 Cl2 89.6(3)
O10 Cd6 C204 127.7(3)
O45 Cd6 C204 107.9(3)
O42 Cd6 C204 27.5(3)
O41 Cd6 C204 28.0(3)
O9 Cd6 C204 95.6(3)
Cl2 Cd6 C204 122.2(3)
O40 Cd5 N3 150.8(4)
O40 Cd5 O6 108.3(3)
N3 Cd5 O6 80.5(3)
O40 Cd5 O38 112.2(4)
N3 Cd5 O38 94.6(3)
O6 Cd5 O38 92.7(3)
O40 Cd5 O43 78.7(3)
N3 Cd5 O43 90.6(3)
O6 Cd5 O43 171.0(3)
O38 Cd5 O43 89.7(3)
O40 Cd5 O41 71.5(4)
N3 Cd5 O41 82.2(4)
O6 Cd5 O41 83.9(3)
O38 Cd5 O41 175.7(3)
O43 Cd5 O41 93.2(3)
O40 Cd5 O39 50.3(3)
N3 Cd5 O39 151.2(3)
O6 Cd5 O39 71.2(3)
O38 Cd5 O39 81.3(3)
O43 Cd5 O39 117.7(3)
O41 Cd5 O39 100.1(3)
O82 Cd15 O3 100.7(4)
O82 Cd15 N2 149.9(4)
O3 Cd15 N2 80.8(3)
O82 Cd15 O84 112.4(4)
O3 Cd15 O84 95.9(3)
N2 Cd15 O84 97.2(3)
O82 Cd15 O90 81.9(4)
O3 Cd15 O90 173.3(3)
N2 Cd15 O90 93.8(4)
O84 Cd15 O90 88.8(3)
O82 Cd15 O85 71.8(4)
O3 Cd15 O85 86.6(3)
N2 Cd15 O85 78.4(4)
O84 Cd15 O85 174.5(4)
O90 Cd15 O85 88.3(3)
O34 Cd4 O60 144.6(4)
O34 Cd4 O61 75.5(3)
O60 Cd4 O61 106.2(3)
O34 Cd4 O33 68.9(3)
O60 Cd4 O33 98.7(3)
O61 Cd4 O33 143.6(3)
O34 Cd4 Cl3 107.7(3)
O60 Cd4 Cl3 106.8(3)
O61 Cd4 Cl3 98.9(3)
O33 Cd4 Cl3 98.7(3)
O34 Cd4 O59 90.1(3)
O60 Cd4 O59 55.1(3)
O61 Cd4 O59 87.7(3)
O33 Cd4 O59 85.1(3)
Cl3 Cd4 O59 161.9(2)
O34 Cd4 C222 117.2(3)
O60 Cd4 C222 27.8(3)
O61 Cd4 C222 97.7(3)
O33 Cd4 C222 92.1(3)
Cl3 Cd4 C222 134.7(3)
O59 Cd4 C222 27.3(3)
N8 Cd18 O15 79.0(3)
N8 Cd18 O70 92.4(3)
O15 Cd18 O70 94.2(3)
N8 Cd18 O73 94.1(3)
O15 Cd18 O73 173.1(3)
O70 Cd18 O73 86.7(3)
N8 Cd18 O75 80.3(4)
O15 Cd18 O75 90.3(3)
O70 Cd18 O75 170.5(3)
O73 Cd18 O75 87.8(3)
N8 Cd18 O72 153.6(4)
O15 Cd18 O72 106.3(4)
O70 Cd18 O72 112.6(4)
O73 Cd18 O72 79.6(4)
O75 Cd18 O72 73.9(4)
N8 Cd18 O71 148.7(4)
O15 Cd18 O71 70.9(3)
O70 Cd18 O71 81.6(3)
O73 Cd18 O71 116.0(3)
O75 Cd18 O71 107.7(3)
O72 Cd18 O71 49.6(4)
O11 Cd17 O76 149.5(3)
O11 Cd17 O77 76.9(3)
O76 Cd17 O77 110.0(4)
O11 Cd17 O75 95.5(3)
O76 Cd17 O75 55.4(3)
O77 Cd17 O75 92.5(3)
O11 Cd17 Cl1 110.2(2)
O76 Cd17 Cl1 98.0(3)
O77 Cd17 Cl1 100.3(3)
O75 Cd17 Cl1 153.2(2)
O11 Cd17 O12 65.7(3)
O76 Cd17 O12 106.1(4)
O77 Cd17 O12 141.9(3)
O75 Cd17 O12 98.0(3)
Cl1 Cd17 O12 86.3(3)
O11 Cd17 C248 122.2(3)
O76 Cd17 C248 28.4(3)
O77 Cd17 C248 101.6(3)
O75 Cd17 C248 27.1(3)
Cl1 Cd17 C248 126.3(3)
O12 Cd17 C248 104.3(3)
N18 Cd14 O88 159.6(3)
N18 Cd14 O35 83.6(4)
O88 Cd14 O35 76.7(3)
N18 Cd14 O89 109.0(3)
O88 Cd14 O89 88.6(3)
O35 Cd14 O89 133.3(3)
N18 Cd14 O31 95.7(4)
O88 Cd14 O31 99.0(3)
O35 Cd14 O31 151.1(3)
O89 Cd14 O31 74.3(3)
N18 Cd14 O32 83.1(3)
O88 Cd14 O32 90.7(3)
O35 Cd14 O32 86.8(3)
O89 Cd14 O32 138.1(3)
O31 Cd14 O32 64.5(3)
O92 Cd8 O18 109.0(3)
O92 Cd8 N9 146.1(4)
O18 Cd8 N9 81.3(3)
O92 Cd8 O48 115.7(4)
O18 Cd8 O48 95.0(3)
N9 Cd8 O48 94.6(4)
O92 Cd8 O49 73.0(4)
O18 Cd8 O49 170.6(3)
N9 Cd8 O49 92.1(4)
O48 Cd8 O49 92.1(3)
O92 Cd8 O51 64.9(4)
O18 Cd8 O51 86.2(3)
N9 Cd8 O51 84.4(4)
O48 Cd8 O51 178.3(4)
O49 Cd8 O51 86.6(3)
O92 Cd8 O91 49.2(3)
O18 Cd8 O91 74.8(3)
N9 Cd8 O91 156.0(3)
O48 Cd8 O91 85.0(3)
O49 Cd8 O91 111.9(3)
O51 Cd8 O91 96.4(3)
O22 Cd9 O52 153.0(3)
O22 Cd9 O53 75.3(3)
O52 Cd9 O53 110.5(4)
O22 Cd9 O21 67.6(3)
O52 Cd9 O21 100.0(4)
O53 Cd9 O21 142.3(3)
O22 Cd9 O51 100.2(3)
O52 Cd9 O51 54.6(3)
O53 Cd9 O51 89.9(4)
O21 Cd9 O51 90.2(4)
O22 Cd9 Cl4 107.9(3)
O52 Cd9 Cl4 96.7(3)
O53 Cd9 Cl4 102.7(3)
O21 Cd9 Cl4 95.0(3)
O51 Cd9 Cl4 151.3(3)
O22 Cd9 C214 126.8(3)
O52 Cd9 C214 27.4(3)
O53 Cd9 C214 101.3(3)
O21 Cd9 C214 95.7(3)
O51 Cd9 C214 27.2(3)
Cl4 Cd9 C214 124.1(3)
O80 Cd13 O27 168.6(3)
O80 Cd13 N14 92.6(4)
O27 Cd13 N14 78.8(3)
O80 Cd13 O64 90.3(3)
O27 Cd13 O64 97.5(3)
N14 Cd13 O64 92.7(4)
O80 Cd13 O65 84.9(4)
O27 Cd13 O65 87.1(3)
N14 Cd13 O65 86.2(4)
O64 Cd13 O65 175.0(3)
O80 Cd13 Cl5 108.3(3)
O27 Cd13 Cl5 80.2(2)
N14 Cd13 Cl5 159.0(3)
O64 Cd13 Cl5 88.9(2)
O65 Cd13 Cl5 93.9(3)
O23 Cd12 N12 84.1(4)
O23 Cd12 O79 134.0(3)
N12 Cd12 O79 111.9(4)
O23 Cd12 O67 75.2(4)
N12 Cd12 O67 157.4(4)
O79 Cd12 O67 89.2(4)
O23 Cd12 O19 151.8(4)
N12 Cd12 O19 96.7(4)
O79 Cd12 O19 71.9(3)
O67 Cd12 O19 97.4(3)
O23 Cd12 O20 86.7(4)
N12 Cd12 O20 83.1(4)
O79 Cd12 O20 136.2(3)
O67 Cd12 O20 86.9(4)
O19 Cd12 O20 65.4(3)
O22 Cd1 N11 83.1(4)
O22 Cd1 O53 75.5(3)
N11 Cd1 O53 157.2(3)
O22 Cd1 O50 133.7(3)
N11 Cd1 O50 110.6(4)
O53 Cd1 O50 90.2(3)
O22 Cd1 O26 152.8(3)
N11 Cd1 O26 95.8(3)
O53 Cd1 O26 99.6(3)
O50 Cd1 O26 72.1(3)
O22 Cd1 O25 86.9(3)
N11 Cd1 O25 84.7(3)
O53 Cd1 O25 86.4(3)
O50 Cd1 O25 136.6(3)
O26 Cd1 O25 66.0(3)
O35 Cd11 O86 153.9(4)
O35 Cd11 O88 76.2(3)
O86 Cd11 O88 111.9(4)
O35 Cd11 O85 100.6(4)
O86 Cd11 O85 55.4(4)
O88 Cd11 O85 93.0(4)
O35 Cd11 O36 66.5(3)
O86 Cd11 O36 100.1(4)
O88 Cd11 O36 142.4(3)
O85 Cd11 O36 89.1(4)
O35 Cd11 Cl6 106.9(3)
O86 Cd11 Cl6 97.3(3)
O88 Cd11 Cl6 95.0(3)
O85 Cd11 Cl6 152.5(3)
O36 Cd11 Cl6 100.2(3)
O35 Cd11 C258 126.6(3)
O86 Cd11 C258 28.5(3)
O88 Cd11 C258 104.5(4)
O85 Cd11 C258 26.9(3)
O36 Cd11 C258 94.0(4)
Cl6 Cd11 C258 125.8(3)
O23 Cd10 O67 76.2(4)
O23 Cd10 O66 144.3(4)
O67 Cd10 O66 110.0(4)
O23 Cd10 O24 67.6(4)
O67 Cd10 O24 143.8(4)
O66 Cd10 O24 100.1(4)
O23 Cd10 Cl8 112.4(3)
O67 Cd10 Cl8 99.5(4)
O66 Cd10 Cl8 101.5(4)
O24 Cd10 Cl8 93.7(4)
O23 Cd10 O65 90.7(4)
O67 Cd10 O65 90.7(4)
O66 Cd10 O65 54.9(4)
O24 Cd10 O65 90.3(4)
Cl8 Cd10 O65 156.4(3)
O23 Cd10 C240 117.4(4)
O67 Cd10 C240 101.2(4)
O66 Cd10 C240 27.7(4)
O24 Cd10 C240 96.0(4)
Cl8 Cd10 C240 129.2(4)
O65 Cd10 C240 27.2(4)
Cd13 Cl5 Nd4 86.27(14)
Cd2 Cl7 Nd3 87.7(2)
C8 N1 C9 114.4(7)
C8 N1 Nd1 127.7(6)
C9 N1 Nd1 117.0(5)
C15 N2 C14 118.9(8)
C15 N2 Cd15 125.0(7)
C14 N2 Cd15 115.5(6)
C30 N3 C31 117.8(8)
C30 N3 Cd5 124.3(6)
C31 N3 Cd5 117.4(6)
C37 N4 C36 113.6(8)
C37 N4 Nd5 128.7(7)
C36 N4 Nd5 117.6(6)
C52 N5 C53 116.3(9)
C52 N5 Cd7 128.8(7)
C53 N5 Cd7 114.7(6)
C59 N6 C58 117.2(9)
C59 N6 Cd16 125.7(7)
C58 N6 Cd16 116.9(6)
C74 N7 C75 114.6(8)
C74 N7 Nd2 127.6(6)
C75 N7 Nd2 116.9(5)
C81 N8 C80 115.9(8)
C81 N8 Cd18 126.5(7)
C80 N8 Cd18 116.6(6)
C96 N9 C97 119.1(9)
C96 N9 Cd8 123.0(7)
C97 N9 Cd8 117.1(6)
C103 N10 C102 114.9(9)
C103 N10 Nd6 129.2(7)
C102 N10 Nd6 115.7(6)
C118 N11 C119 114.2(10)
C118 N11 Cd1 128.2(7)
C119 N11 Cd1 117.6(7)
C125 N12 C124 118.5(9)
C125 N12 Cd12 125.4(7)
C124 N12 Cd12 115.8(7)
C140 N13 C141 115.7(8)
C140 N13 Nd3 125.1(6)
C141 N13 Nd3 118.7(5)
C147 N14 C146 116.3(9)
C147 N14 Cd13 124.9(7)
C146 N14 Cd13 117.3(6)
C162 N15 C163 118.1(8)
C162 N15 Cd2 125.4(6)
C163 N15 Cd2 115.6(5)
C169 N16 C168 114.4(8)
C169 N16 Nd4 125.2(6)
C168 N16 Nd4 119.7(6)
C184 N17 C185 116.0(8)
C184 N17 Cd3 129.6(7)
C185 N17 Cd3 114.4(6)
C191 N18 C190 115.0(9)
C191 N18 Cd14 127.0(7)
C190 N18 Cd14 118.1(6)
C1 O1 C2 116.9(8)
C1 O1 Cd3 121.6(6)
C2 O1 Cd3 114.2(5)
C7 O2 Nd1 131.9(5)
C7 O2 Cd3 121.0(5)
Nd1 O2 Cd3 105.2(3)
C21 O3 Cd15 126.9(6)
C21 O3 Nd5 121.8(6)
Cd15 O3 Nd5 111.2(3)
C20 O4 C22 117.6(9)
C20 O4 Nd5 115.8(6)
C22 O4 Nd5 125.9(6)
C24 O5 C23 115.6(8)
C24 O5 Nd1 116.3(6)
C23 O5 Nd1 127.9(6)
C29 O6 Cd5 125.9(6)
C29 O6 Nd1 124.1(6)
Cd5 O6 Nd1 109.6(3)
C43 O7 Nd5 138.1(6)
C43 O7 Cd16 117.7(6)
Nd5 O7 Cd16 104.2(3)
C42 O8 C44 115.9(9)
C42 O8 Cd16 110.6(6)
C44 O8 Cd16 123.5(6)
C46 O9 C45 121.3(9)
C46 O9 Cd6 116.7(6)
C45 O9 Cd6 120.9(7)
C51 O10 Cd7 132.1(6)
C51 O10 Cd6 121.9(6)
Cd7 O10 Cd6 105.5(4)
C65 O11 Cd17 124.6(7)
C65 O11 Cd16 125.5(7)
Cd17 O11 Cd16 103.0(4)
C64 O12 C66 112.3(11)
C64 O12 Cd17 115.3(7)
C66 O12 Cd17 120.5(8)
C68 O13 C67 117.0(8)
C68 O13 Cd7 114.4(5)
C67 O13 Cd7 124.5(6)
C73 O14 Nd2 134.1(5)
C73 O14 Cd7 118.1(5)
Nd2 O14 Cd7 105.5(3)
C87 O15 Nd6 124.7(5)
C87 O15 Cd18 126.7(5)
Nd6 O15 Cd18 108.6(4)
C86 O16 C88 117.3(9)
C86 O16 Nd6 114.3(6)
C88 O16 Nd6 128.1(6)
C90 O17 C89 115.8(8)
C90 O17 Nd2 114.2(5)
C89 O17 Nd2 130.0(5)
C95 O18 Cd8 125.8(6)
C95 O18 Nd2 124.4(6)
Cd8 O18 Nd2 109.7(3)
C109 O19 Nd6 135.1(6)
C109 O19 Cd12 118.8(6)
Nd6 O19 Cd12 105.9(4)
C108 O20 C110 118.4(9)
C108 O20 Cd12 110.4(6)
C110 O20 Cd12 124.1(7)
C112 O21 C111 118.4(10)
C112 O21 Cd9 116.4(6)
C111 O21 Cd9 124.4(7)
C117 O22 Cd9 123.0(6)
C117 O22 Cd1 130.8(6)
Cd9 O22 Cd1 106.3(4)
C131 O23 Cd10 121.8(7)
C131 O23 Cd12 130.1(6)
Cd10 O23 Cd12 105.6(4)
C130 O24 C132 116.3(13)
C130 O24 Cd10 114.7(8)
C132 O24 Cd10 124.1(10)
C134 O25 C133 118.5(8)
C134 O25 Cd1 114.1(5)
C133 O25 Cd1 117.6(5)
C139 O26 Nd3 132.6(5)
C139 O26 Cd1 120.4(5)
Nd3 O26 Cd1 104.1(3)
C153 O27 Cd13 126.9(7)
C153 O27 Nd4 125.0(7)
Cd13 O27 Nd4 108.1(3)
C152 O28 C154 116.7(7)
C152 O28 Nd4 115.3(6)
C154 O28 Nd4 127.8(7)
C156 O29 C155 114.7(8)
C156 O29 Nd3 114.3(5)
C155 O29 Nd3 130.5(6)
C161 O30 Cd2 127.3(6)
C161 O30 Nd3 123.0(6)
Cd2 O30 Nd3 109.7(3)
C175 O31 Nd4 135.2(6)
C175 O31 Cd14 121.2(6)
Nd4 O31 Cd14 102.8(3)
C174 O32 C176 115.2(9)
C174 O32 Cd14 115.6(6)
C176 O32 Cd14 122.4(6)
C178 O33 C177 117.4(8)
C178 O33 Cd4 115.4(5)
C177 O33 Cd4 127.0(6)
C183 O34 Cd4 123.3(6)
C183 O34 Cd3 130.8(6)
Cd4 O34 Cd3 105.8(3)
C197 O35 Cd11 125.5(6)
C197 O35 Cd14 129.1(6)
Cd11 O35 Cd14 104.7(4)
C196 O36 C198 119.2(9)
C196 O36 Cd11 115.4(6)
C198 O36 Cd11 124.6(7)
C200 O37 Nd1 144.9(5)
C200 O38 Cd5 129.5(6)
C202 O39 Nd1 148.0(8)
C202 O39 Cd5 86.5(5)
Nd1 O39 Cd5 96.8(3)
C202 O40 Cd5 103.0(7)
C204 O41 Cd6 89.0(7)
C204 O41 Cd5 133.2(7)
Cd6 O41 Cd5 125.8(5)
C204 O42 Cd6 91.6(7)
C206 O43 Cd5 128.1(6)
C206 O44 Cd7 104.2(6)
C206 O44 Nd2 146.5(6)
Cd7 O44 Nd2 102.6(3)
C208 O45 Cd7 122.1(7)
C208 O45 Cd6 134.2(7)
Cd7 O45 Cd6 103.8(4)
C208 O46 Nd2 146.3(7)
C210 O47 Nd2 145.0(6)
C210 O48 Cd8 127.0(6)
C212 O49 Cd8 127.0(6)
C212 O50 Cd1 105.4(6)
C212 O50 Nd3 143.1(6)
Cd1 O50 Nd3 101.8(3)
C214 O51 Cd9 90.4(6)
C214 O51 Cd8 137.9(7)
Cd9 O51 Cd8 131.5(4)
C214 O52 Cd9 96.1(7)
C216 O53 Cd1 123.8(6)
C216 O53 Cd9 133.1(7)
Cd1 O53 Cd9 102.8(4)
C216 O54 Nd3 148.4(7)
C218 O55 Nd3 143.9(6)
C218 O56 Cd2 127.1(6)
C220 O57 Cd2 125.9(6)
C220 O58 Cd3 107.3(6)
C220 O58 Nd1 143.0(6)
Cd3 O58 Nd1 103.2(3)
C222 O59 Cd2 132.3(7)
C222 O59 Cd4 86.0(7)
Cd2 O59 Cd4 140.3(4)
C222 O60 Cd4 98.2(6)
C224 O61 Cd3 125.9(6)
C224 O61 Cd4 130.6(6)
Cd3 O61 Cd4 103.0(3)
C224 O62 Nd1 145.1(6)
C236 O63 Nd4 149.1(7)
C236 O64 Cd13 124.8(6)
C240 O65 Cd13 136.9(8)
C240 O65 Cd10 86.1(8)
Cd13 O65 Cd10 136.5(4)
C240 O66 Cd10 97.4(8)
C246 O67 Cd10 134.0(7)
C246 O67 Cd12 122.8(7)
Cd10 O67 Cd12 103.0(4)
C246 O68 Nd6 146.1(7)
C242 O69 Nd6 143.4(6)
C242 O70 Cd18 127.6(6)
C244 O71 Nd6 149.0(8)
C244 O71 Cd18 95.0(7)
Nd6 O71 Cd18 99.3(4)
C244 O72 Cd18 90.5(6)
C250 O73 Cd18 126.0(6)
C250 O74 Cd16 105.2(7)
C250 O74 Nd5 145.3(6)
Cd16 O74 Nd5 102.4(3)
C248 O75 Cd18 133.2(7)
C248 O75 Cd17 90.0(7)
Cd18 O75 Cd17 135.0(4)
C248 O76 Cd17 95.6(7)
C252 O77 Cd16 121.8(8)
C252 O77 Cd17 135.9(8)
Cd16 O77 Cd17 102.1(3)
C252 O78 Nd5 145.4(7)
C238 O79 Cd12 103.8(6)
C238 O79 Nd6 149.4(6)
Cd12 O79 Nd6 102.4(3)
C238 O80 Cd13 131.5(7)
C256 O81 Nd5 152.5(10)
C256 O82 Cd15 104.4(8)
C254 O83 Nd5 145.7(6)
C254 O84 Cd15 127.8(6)
C258 O85 Cd11 89.4(8)
C258 O85 Cd15 138.8(8)
Cd11 O85 Cd15 130.4(5)
C258 O86 Cd11 94.5(8)
C260 O87 Nd4 142.5(7)
C260 O88 Cd14 123.5(7)
C260 O88 Cd11 133.8(7)
Cd14 O88 Cd11 102.4(4)
C262 O89 Cd14 106.9(6)
C262 O89 Nd4 145.3(6)
Cd14 O89 Nd4 101.5(3)
C262 O90 Cd15 124.9(6)
C264 O91 Cd8 88.2(6)
C264 O91 Nd2 155.2(9)
Cd8 O91 Nd2 91.4(3)
C264 O92 Cd8 111.4(7)
O1 C1 H1A 109.5
O1 C1 H1B 109.5
H1A C1 H1B 109.5
O1 C1 H1C 109.5
H1A C1 H1C 109.5
H1B C1 H1C 109.5
C3 C2 O1 124.3(11)
C3 C2 C7 122.7(12)
O1 C2 C7 112.8(10)
C4 C3 C2 119.7(14)
C4 C3 H3A 120.1
C2 C3 H3A 120.1
C3 C4 C5 119.6(14)
C3 C4 H4A 120.2
C5 C4 H4A 120.2
C6 C5 C4 120.3(13)
C6 C5 H5A 119.9
C4 C5 H5A 119.9
C7 C6 C5 121.5(13)
C7 C6 C8 123.0(12)
C5 C6 C8 115.4(11)
O2 C7 C6 125.0(11)
O2 C7 C2 118.8(10)
C6 C7 C2 116.2(12)
N1 C8 C6 126.9(10)
N1 C8 H8A 116.5
C6 C8 H8A 116.5
N1 C9 C10 112.1(9)
N1 C9 H9A 109.2
C10 C9 H9A 109.2
N1 C9 H9B 109.2
C10 C9 H9B 109.2
H9A C9 H9B 107.9
C9 C10 C11 110.7(10)
C9 C10 H10A 109.5
C11 C10 H10A 109.5
C9 C10 H10B 109.5
C11 C10 H10B 109.5
H10A C10 H10B 108.1
C12 C11 C10 112.6(11)
C12 C11 H11A 109.1
C10 C11 H11A 109.1
C12 C11 H11B 109.1
C10 C11 H11B 109.1
H11A C11 H11B 107.8
C13 C12 C11 113.2(12)
C13 C12 H12A 108.9
C11 C12 H12A 108.9
C13 C12 H12B 108.9
C11 C12 H12B 108.9
H12A C12 H12B 107.8
C12 C13 C14 112.8(11)
C12 C13 H13A 109.0
C14 C13 H13A 109.0
C12 C13 H13B 109.0
C14 C13 H13B 109.0
H13A C13 H13B 107.8
N2 C14 C13 113.6(9)
N2 C14 H14A 108.8
C13 C14 H14A 108.8
N2 C14 H14B 108.8
C13 C14 H14B 108.8
H14A C14 H14B 107.7
N2 C15 C16 128.8(12)
N2 C15 H15A 115.6
C16 C15 H15A 115.6
C21 C16 C17 118.7(13)
C21 C16 C15 126.5(12)
C17 C16 C15 114.7(12)
C18 C17 C16 119.9(14)
C18 C17 H17A 120.0
C16 C17 H17A 120.0
C17 C18 C19 121.9(15)
C17 C18 H18A 119.0
C19 C18 H18A 119.0
C20 C19 C18 116.6(15)
C20 C19 H19A 121.7
C18 C19 H19A 121.7
C19 C20 C21 124.2(13)
C19 C20 O4 123.6(13)
C21 C20 O4 112.2(11)
O3 C21 C20 119.7(11)
O3 C21 C16 121.8(12)
C20 C21 C16 118.4(12)
O4 C22 H22A 109.5
O4 C22 H22B 109.5
H22A C22 H22B 109.5
O4 C22 H22C 109.5
H22A C22 H22C 109.5
H22B C22 H22C 109.5
O5 C23 H23A 109.5
O5 C23 H23B 109.5
H23A C23 H23B 109.5
O5 C23 H23C 109.5
H23A C23 H23C 109.5
H23B C23 H23C 109.5
O5 C24 C25 125.7(11)
O5 C24 C29 111.3(10)
C25 C24 C29 122.8(11)
C24 C25 C26 120.1(13)
C24 C25 H25A 120.0
C26 C25 H25A 120.0
C27 C26 C25 117.3(13)
C27 C26 H26A 121.3
C25 C26 H26A 121.3
C28 C27 C26 124.6(12)
C28 C27 H27A 117.7
C26 C27 H27A 117.7
C27 C28 C30 117.2(11)
C27 C28 C29 116.6(12)
C30 C28 C29 125.9(12)
O6 C29 C24 119.4(11)
O6 C29 C28 122.1(12)
C24 C29 C28 118.4(11)
N3 C30 C28 130.0(11)
N3 C30 H30A 115.0
C28 C30 H30A 115.0
N3 C31 C32 109.7(9)
N3 C31 H31A 109.7
C32 C31 H31A 109.7
N3 C31 H31B 109.7
C32 C31 H31B 109.7
H31A C31 H31B 108.2
C33 C32 C31 111.4(10)
C33 C32 H32A 109.3
C31 C32 H32A 109.3
C33 C32 H32B 109.3
C31 C32 H32B 109.3
H32A C32 H32B 108.0
C32 C33 C34 111.9(11)
C32 C33 H33A 109.2
C34 C33 H33A 109.2
C32 C33 H33B 109.2
C34 C33 H33B 109.2
H33A C33 H33B 107.9
C35 C34 C33 111.9(11)
C35 C34 H34A 109.2
C33 C34 H34A 109.2
C35 C34 H34B 109.2
C33 C34 H34B 109.2
H34A C34 H34B 107.9
C36 C35 C34 112.3(11)
C36 C35 H35A 109.2
C34 C35 H35A 109.2
C36 C35 H35B 109.2
C34 C35 H35B 109.2
H35A C35 H35B 107.9
C35 C36 N4 112.9(10)
C35 C36 H36A 109.0
N4 C36 H36A 109.0
C35 C36 H36B 109.0
N4 C36 H36B 109.0
H36A C36 H36B 107.8
N4 C37 C38 129.7(12)
N4 C37 H37A 115.1
C38 C37 H37A 115.1
C43 C38 C39 122.7(14)
C43 C38 C37 121.8(12)
C39 C38 C37 115.5(13)
C40 C39 C38 115.4(15)
C40 C39 H39A 122.3
C38 C39 H39A 122.3
C41 C40 C39 125.5(17)
C41 C40 H40A 117.2
C39 C40 H40A 117.2
C42 C41 C40 117.0(15)
C42 C41 H41A 121.5
C40 C41 H41A 121.5
C41 C42 O8 125.3(13)
C41 C42 C43 121.8(14)
O8 C42 C43 112.8(11)
O7 C43 C38 123.8(12)
O7 C43 C42 118.8(12)
C38 C43 C42 117.3(12)
O8 C44 H44A 109.5
O8 C44 H44B 109.5
H44A C44 H44B 109.5
O8 C44 H44C 109.5
H44A C44 H44C 109.5
H44B C44 H44C 109.5
O9 C45 H45A 109.5
O9 C45 H45B 109.5
H45A C45 H45B 109.5
O9 C45 H45C 109.5
H45A C45 H45C 109.5
H45B C45 H45C 109.5
C47 C46 O9 123.9(14)
C47 C46 C51 122.2(15)
O9 C46 C51 113.9(11)
C48 C47 C46 120.9(17)
C48 C47 H47A 119.6
C46 C47 H47A 119.6
C47 C48 C49 119.4(16)
C47 C48 H48A 120.3
C49 C48 H48A 120.3
C50 C49 C48 119.5(16)
C50 C49 H49A 120.2
C48 C49 H49A 120.2
C49 C50 C51 119.8(14)
C49 C50 C52 113.7(13)
C51 C50 C52 126.4(12)
O10 C51 C50 123.5(12)
O10 C51 C46 118.4(12)
C50 C51 C46 118.1(12)
N5 C52 C50 127.3(12)
N5 C52 H52A 116.3
C50 C52 H52A 116.3
N5 C53 C54 109.0(10)
N5 C53 H53A 109.9
C54 C53 H53A 109.9
N5 C53 H53B 109.9
C54 C53 H53B 109.9
H53A C53 H53B 108.3
C55 C54 C53 112.9(11)
C55 C54 H54A 109.0
C53 C54 H54A 109.0
C55 C54 H54B 109.0
C53 C54 H54B 109.0
H54A C54 H54B 107.8
C56 C55 C54 108.5(12)
C56 C55 H55A 110.0
C54 C55 H55A 110.0
C56 C55 H55B 110.0
C54 C55 H55B 110.0
H55A C55 H55B 108.4
C55 C56 C57 113.8(13)
C55 C56 H56A 108.8
C57 C56 H56A 108.8
C55 C56 H56B 108.8
C57 C56 H56B 108.8
H56A C56 H56B 107.7
C58 C57 C56 115.2(12)
C58 C57 H57A 108.5
C56 C57 H57A 108.5
C58 C57 H57B 108.5
C56 C57 H57B 108.5
H57A C57 H57B 107.5
N6 C58 C57 111.9(10)
N6 C58 H58A 109.2
C57 C58 H58A 109.2
N6 C58 H58B 109.2
C57 C58 H58B 109.2
H58A C58 H58B 107.9
N6 C59 C60 127.8(13)
N6 C59 H59A 116.1
C60 C59 H59A 116.1
C65 C60 C61 120.8(15)
C65 C60 C59 125.4(13)
C61 C60 C59 113.7(14)
C62 C61 C60 119.0(18)
C62 C61 H61A 120.5
C60 C61 H61A 120.5
C63 C62 C61 122(2)
C63 C62 H62A 119.2
C61 C62 H62A 119.2
C64 C63 C62 124(2)
C64 C63 H63A 118.2
C62 C63 H63A 118.2
C63 C64 O12 129.8(18)
C63 C64 C65 119.2(17)
O12 C64 C65 110.9(13)
O11 C65 C60 128.2(13)
O11 C65 C64 116.0(12)
C60 C65 C64 115.8(13)
O12 C66 H66A 109.5
O12 C66 H66B 109.5
H66A C66 H66B 109.5
O12 C66 H66C 109.5
H66A C66 H66C 109.5
H66B C66 H66C 109.5
O13 C67 H67A 109.5
O13 C67 H67B 109.5
H67A C67 H67B 109.5
O13 C67 H67C 109.5
H67A C67 H67C 109.5
H67B C67 H67C 109.5
C69 C68 O13 123.4(12)
C69 C68 C73 124.6(12)
O13 C68 C73 111.9(10)
C68 C69 C70 119.7(13)
C68 C69 H69A 120.1
C70 C69 H69A 120.1
C71 C70 C69 117.8(13)
C71 C70 H70A 121.1
C69 C70 H70A 121.1
C70 C71 C72 122.8(13)
C70 C71 H71A 118.6
C72 C71 H71A 118.6
C74 C72 C73 126.6(11)
C74 C72 C71 116.5(12)
C73 C72 C71 116.9(12)
O14 C73 C68 121.7(11)
O14 C73 C72 120.4(11)
C68 C73 C72 117.7(11)
N7 C74 C72 125.8(11)
N7 C74 H74A 117.1
C72 C74 H74A 117.1
C76 C75 N7 111.5(9)
C76 C75 H75A 109.3
N7 C75 H75A 109.3
C76 C75 H75B 109.3
N7 C75 H75B 109.3
H75A C75 H75B 108.0
C75 C76 C77 110.1(11)
C75 C76 H76A 109.6
C77 C76 H76A 109.6
C75 C76 H76B 109.6
C77 C76 H76B 109.6
H76A C76 H76B 108.2
C78 C77 C76 113.1(11)
C78 C77 H77A 109.0
C76 C77 H77A 109.0
C78 C77 H77B 109.0
C76 C77 H77B 109.0
H77A C77 H77B 107.8
C77 C78 C79 114.7(11)
C77 C78 H78A 108.6
C79 C78 H78A 108.6
C77 C78 H78B 108.6
C79 C78 H78B 108.6
H78A C78 H78B 107.6
C80 C79 C78 110.9(11)
C80 C79 H79A 109.5
C78 C79 H79A 109.5
C80 C79 H79B 109.5
C78 C79 H79B 109.5
H79A C79 H79B 108.0
N8 C80 C79 109.8(9)
N8 C80 H80A 109.7
C79 C80 H80A 109.7
N8 C80 H80B 109.7
C79 C80 H80B 109.7
H80A C80 H80B 108.2
N8 C81 C82 128.0(12)
N8 C81 H81A 116.0
C82 C81 H81A 116.0
C87 C82 C83 116.9(12)
C87 C82 C81 126.1(13)
C83 C82 C81 116.9(12)
C84 C83 C82 122.5(13)
C84 C83 H83A 118.7
C82 C83 H83A 118.7
C83 C84 C85 120.0(15)
C83 C84 H84A 120.0
C85 C84 H84A 120.0
C86 C85 C84 117.8(14)
C86 C85 H85A 121.1
C84 C85 H85A 121.1
C85 C86 O16 123.7(12)
C85 C86 C87 122.3(13)
O16 C86 C87 114.0(11)
C82 C87 O15 123.9(11)
C82 C87 C86 120.4(13)
O15 C87 C86 115.7(11)
O16 C88 H88A 109.5
O16 C88 H88B 109.5
H88A C88 H88B 109.5
O16 C88 H88C 109.5
H88A C88 H88C 109.5
H88B C88 H88C 109.5
O17 C89 H89A 109.5
O17 C89 H89B 109.5
H89A C89 H89B 109.5
O17 C89 H89C 109.5
H89A C89 H89C 109.5
H89B C89 H89C 109.5
C91 C90 C95 122.3(12)
C91 C90 O17 123.2(12)
C95 C90 O17 114.3(10)
C90 C91 C92 119.1(13)
C90 C91 H91A 120.4
C92 C91 H91A 120.4
C93 C92 C91 120.4(13)
C93 C92 H92A 119.8
C91 C92 H92A 119.8
C92 C93 C94 121.3(13)
C92 C93 H93A 119.3
C94 C93 H93A 119.3
C95 C94 C96 125.4(13)
C95 C94 C93 117.0(12)
C96 C94 C93 117.6(12)
O18 C95 C90 117.1(11)
O18 C95 C94 123.1(12)
C90 C95 C94 119.7(12)
N9 C96 C94 132.3(13)
N9 C96 H96A 113.9
C94 C96 H96A 113.9
N9 C97 C98 109.2(10)
N9 C97 H97A 109.8
C98 C97 H97A 109.8
N9 C97 H97B 109.8
C98 C97 H97B 109.8
H97A C97 H97B 108.3
C97 C98 C99 110.6(11)
C97 C98 H98A 109.5
C99 C98 H98A 109.5
C97 C98 H98B 109.5
C99 C98 H98B 109.5
H98A C98 H98B 108.1
C98 C99 C100 112.2(11)
C98 C99 H99A 109.2
C100 C99 H99A 109.2
C98 C99 H99B 109.2
C100 C99 H99B 109.2
H99A C99 H99B 107.9
C101 C100 C99 109.6(11)
C101 C100 H10C 109.7
C99 C100 H10C 109.7
C101 C100 H10D 109.7
C99 C100 H10D 109.7
H10C C100 H10D 108.2
C100 C101 C102 112.3(11)
C100 C101 H10E 109.1
C102 C101 H10E 109.1
C100 C101 H10F 109.1
C102 C101 H10F 109.1
H10E C101 H10F 107.9
N10 C102 C101 112.4(10)
N10 C102 H10G 109.1
C101 C102 H10G 109.1
N10 C102 H10H 109.1
C101 C102 H10H 109.1
H10G C102 H10H 107.9
N10 C103 C104 125.8(13)
N10 C103 H10I 117.1
C104 C103 H10I 117.1
C109 C104 C105 120.6(14)
C109 C104 C103 125.3(14)
C105 C104 C103 114.2(14)
C106 C105 C104 120.5(16)
C106 C105 H10J 119.7
C104 C105 H10J 119.7
C105 C106 C107 120.4(18)
C105 C106 H10K 119.8
C107 C106 H10K 119.8
C108 C107 C106 117.2(16)
C108 C107 H10L 121.4
C106 C107 H10L 121.4
C109 C108 C107 121.7(15)
C109 C108 O20 115.9(12)
C107 C108 O20 122.4(13)
C104 C109 O19 124.4(13)
C104 C109 C108 119.4(14)
O19 C109 C108 116.1(13)
O20 C110 H11C 109.5
O20 C110 H11D 109.5
H11C C110 H11D 109.5
O20 C110 H11E 109.5
H11C C110 H11E 109.5
H11D C110 H11E 109.5
O21 C111 H11F 109.5
O21 C111 H11G 109.5
H11F C111 H11G 109.5
O21 C111 H11H 109.5
H11F C111 H11H 109.5
H11G C111 H11H 109.5
C117 C112 O21 112.6(13)
C117 C112 C113 124.2(14)
O21 C112 C113 123.1(13)
C114 C113 C112 117.0(16)
C114 C113 H11I 121.5
C112 C113 H11I 121.5
C113 C114 C115 120.3(18)
C113 C114 H11J 119.8
C115 C114 H11J 119.8
C114 C115 C116 122.6(16)
C114 C115 H11K 118.7
C116 C115 H11K 118.7
C115 C116 C117 119.9(13)
C115 C116 C118 114.9(14)
C117 C116 C118 124.8(13)
O22 C117 C112 119.1(12)
O22 C117 C116 124.9(11)
C112 C117 C116 115.9(13)
N11 C118 C116 127.9(14)
N11 C118 H11L 116.0
C116 C118 H11L 116.0
C120 C119 N11 109.0(12)
C120 C119 H11M 109.9
N11 C119 H11M 109.9
C120 C119 H11N 109.9
N11 C119 H11N 109.9
H11M C119 H11N 108.3
C119 C120 C268 138(3)
C119 C120 C121 112.0(14)
C268 C120 C121 49(2)
C119 C120 H12C 109.2
C268 C120 H12C 61.3
C121 C120 H12C 109.2
C119 C120 H12D 109.2
C268 C120 H12D 113.0
C121 C120 H12D 109.2
H12C C120 H12D 107.9
C122 C121 C120 114.7(15)
C122 C121 H12E 108.6
C120 C121 H12E 108.6
C122 C121 H12F 108.6
C120 C121 H12F 108.6
H12E C121 H12F 107.6
C121 C122 C123 117.7(18)
C121 C122 H12G 107.9
C123 C122 H12G 107.9
C121 C122 H12H 107.9
C123 C122 H12H 107.9
H12G C122 H12H 107.2
C120 C268 H21P 119.1
C120 C268 H21Q 106.5
H21P C268 H21Q 109.3
C123 C269 C124 57(3)
C123 C269 H22J 118.1
C124 C269 H22J 118.1
C123 C269 H22K 118.1
C124 C269 H22K 118.1
H22J C269 H22K 115.3
C150 C149 C148 117(2)
C150 C149 H14Q 121.4
C148 C149 H14Q 121.4
C151 C150 C149 125(3)
C151 C150 H15B 117.6
C149 C150 H15B 117.6
C150 C151 C152 118(2)
C150 C151 H15D 120.9
C152 C151 H15D 120.9
C266 C265 C148 128(3)
C266 C265 H26C 116.0
C148 C265 H26C 116.0
C265 C266 C267 120(3)
C265 C266 H26D 119.8
C267 C266 H26D 119.8
C266 C267 C152 111(3)
C266 C267 H26E 124.6
C152 C267 H26E 124.5
C269 C123 C124 78(5)
C269 C123 C122 56(5)
C124 C123 C122 116.5(17)
C269 C123 H12I 136.7
C124 C123 H12I 121.7
C122 C123 H12I 121.7
N12 C124 C123 110.9(13)
N12 C124 C269 151(5)
C123 C124 C269 45(5)
N12 C124 H12J 111.7
C123 C124 H12J 113.0
C269 C124 H12J 95.3
N12 C124 H12K 110.1
C123 C124 H12K 102.3
C269 C124 H12K 69.2
H12J C124 H12K 108.5
N12 C125 C126 128.6(13)
N12 C125 H12L 115.7
C126 C125 H12L 115.7
C127 C126 C125 115.5(17)
C127 C126 C131 117.5(17)
C125 C126 C131 127.0(14)
C128 C127 C126 120(3)
C128 C127 H12M 120.0
C126 C127 H12M 120.0
C127 C128 C129 120(3)
C127 C128 H12O 120.2
C129 C128 H12O 120.2
C130 C129 C128 117(3)
C130 C129 H12Q 121.3
C128 C129 H12Q 121.3
C129 C130 O24 122(2)
C129 C130 C131 121(2)
O24 C130 C131 116.7(15)
O23 C131 C130 115.3(14)
O23 C131 C126 123.4(12)
C130 C131 C126 121.2(15)
O24 C132 H13C 109.5
O24 C132 H13D 109.5
H13C C132 H13D 109.5
O24 C132 H13E 109.5
H13C C132 H13E 109.5
H13D C132 H13E 109.5
O25 C133 H13F 109.5
O25 C133 H13G 109.5
H13F C133 H13G 109.5
O25 C133 H13H 109.5
H13F C133 H13H 109.5
H13G C133 H13H 109.5
O25 C134 C135 124.2(11)
O25 C134 C139 115.7(10)
C135 C134 C139 120.0(12)
C134 C135 C136 120.5(13)
C134 C135 H13I 119.8
C136 C135 H13I 119.8
C137 C136 C135 120.1(14)
C137 C136 H13J 120.0
C135 C136 H13J 120.0
C136 C137 C138 120.4(13)
C136 C137 H13K 119.8
C138 C137 H13K 119.8
C139 C138 C137 118.8(12)
C139 C138 C140 124.9(12)
C137 C138 C140 116.1(11)
O26 C139 C138 121.6(10)
O26 C139 C134 118.3(10)
C138 C139 C134 120.1(11)
N13 C140 C138 128.7(12)
N13 C140 H14C 115.6
C138 C140 H14C 115.6
N13 C141 C142 114.5(10)
N13 C141 H14D 108.6
C142 C141 H14D 108.6
N13 C141 H14E 108.6
C142 C141 H14E 108.6
H14D C141 H14E 107.6
C141 C142 C143 112.9(11)
C141 C142 H14F 109.0
C143 C142 H14F 109.0
C141 C142 H14G 109.0
C143 C142 H14G 109.0
H14F C142 H14G 107.8
C144 C143 C142 112.9(11)
C144 C143 H14H 109.0
C142 C143 H14H 109.0
C144 C143 H14I 109.0
C142 C143 H14I 109.0
H14H C143 H14I 107.8
C143 C144 C145 114.5(11)
C143 C144 H14J 108.6
C145 C144 H14J 108.6
C143 C144 H14K 108.6
C145 C144 H14K 108.6
H14J C144 H14K 107.6
C146 C145 C144 111.4(11)
C146 C145 H14L 109.4
C144 C145 H14L 109.4
C146 C145 H14M 109.4
C144 C145 H14M 109.4
H14L C145 H14M 108.0
N14 C146 C145 111.3(11)
N14 C146 H14N 109.4
C145 C146 H14N 109.4
N14 C146 H14O 109.4
C145 C146 H14O 109.4
H14N C146 H14O 108.0
N14 C147 C148 127.7(13)
N14 C147 H14P 116.2
C148 C147 H14P 116.2
C153 C148 C149 120.5(16)
C153 C148 C147 124.5(13)
C149 C148 C147 114.2(17)
C153 C148 C265 113.2(18)
C149 C148 C265 39.5(14)
C147 C148 C265 114.2(18)
O28 C152 C151 126.5(16)
O28 C152 C153 111.0(10)
C151 C152 C153 117.1(16)
O28 C152 C267 120(2)
C151 C152 C267 44.1(17)
C153 C152 C267 123.4(19)
O27 C153 C148 124.0(11)
O27 C153 C152 118.7(10)
C148 C153 C152 117.4(9)
O28 C154 H15F 109.5
O28 C154 H15G 109.5
H15F C154 H15G 109.5
O28 C154 H15H 109.5
H15F C154 H15H 109.5
H15G C154 H15H 109.5
O29 C155 H15I 109.5
O29 C155 H15J 109.5
H15I C155 H15J 109.5
O29 C155 H15K 109.5
H15I C155 H15K 109.5
H15J C155 H15K 109.5
C157 C156 O29 126.1(11)
C157 C156 C161 121.6(13)
O29 C156 C161 112.2(10)
C156 C157 C158 120.2(14)
C156 C157 H15L 119.9
C158 C157 H15L 119.9
C157 C158 C159 120.6(13)
C157 C158 H15M 119.7
C159 C158 H15M 119.7
C160 C159 C158 119.8(14)
C160 C159 H15N 120.1
C158 C159 H15N 120.1
C161 C160 C159 119.6(13)
C161 C160 C162 124.0(12)
C159 C160 C162 116.4(13)
O30 C161 C160 123.8(12)
O30 C161 C156 118.0(11)
C160 C161 C156 118.1(12)
N15 C162 C160 130.0(12)
N15 C162 H16A 115.0
C160 C162 H16A 115.0
N15 C163 C164 109.8(10)
N15 C163 H16B 109.7
C164 C163 H16B 109.7
N15 C163 H16C 109.7
C164 C163 H16C 109.7
H16B C163 H16C 108.2
C165 C164 C163 109.8(11)
C165 C164 H16D 109.7
C163 C164 H16D 109.7
C165 C164 H16E 109.7
C163 C164 H16E 109.7
H16D C164 H16E 108.2
C166 C165 C164 112.0(12)
C166 C165 H16F 109.2
C164 C165 H16F 109.2
C166 C165 H16G 109.2
C164 C165 H16G 109.2
H16F C165 H16G 107.9
C165 C166 C167 113.2(12)
C165 C166 H16H 108.9
C167 C166 H16H 108.9
C165 C166 H16I 108.9
C167 C166 H16I 108.9
H16H C166 H16I 107.7
C166 C167 C168 113.8(11)
C166 C167 H16J 108.8
C168 C167 H16J 108.8
C166 C167 H16K 108.8
C168 C167 H16K 108.8
H16J C167 H16K 107.7
N16 C168 C167 112.7(10)
N16 C168 H16L 109.0
C167 C168 H16L 109.0
N16 C168 H16M 109.0
C167 C168 H16M 109.0
H16L C168 H16M 107.8
N16 C169 C170 128.9(12)
N16 C169 H16N 115.6
C170 C169 H16N 115.6
C171 C170 C175 120.8(13)
C171 C170 C169 115.9(13)
C175 C170 C169 123.3(12)
C170 C171 C172 122.0(14)
C170 C171 H17B 119.0
C172 C171 H17B 119.0
C173 C172 C171 119.0(15)
C173 C172 H17C 120.5
C171 C172 H17C 120.5
C172 C173 C174 120.2(14)
C172 C173 H17D 119.9
C174 C173 H17D 119.9
O32 C174 C173 126.3(12)
O32 C174 C175 113.2(11)
C173 C174 C175 120.4(13)
O31 C175 C170 123.7(11)
O31 C175 C174 118.9(11)
C170 C175 C174 117.4(12)
O32 C176 H17E 109.5
O32 C176 H17F 109.5
H17E C176 H17F 109.5
O32 C176 H17G 109.5
H17E C176 H17G 109.5
H17F C176 H17G 109.5
O33 C177 H17H 109.5
O33 C177 H17I 109.5
H17H C177 H17I 109.5
O33 C177 H17J 109.5
H17H C177 H17J 109.5
H17I C177 H17J 109.5
O33 C178 C179 125.5(11)
O33 C178 C183 116.6(10)
C179 C178 C183 117.9(12)
C180 C179 C178 119.8(14)
C180 C179 H17K 120.1
C178 C179 H17K 120.1
C179 C180 C181 123.3(16)
C179 C180 H18B 118.3
C181 C180 H18B 118.3
C180 C181 C182 119.1(14)
C180 C181 H18C 120.4
C182 C181 H18C 120.4
C183 C182 C181 119.6(13)
C183 C182 C184 126.6(12)
C181 C182 C184 113.6(12)
O34 C183 C182 125.6(12)
O34 C183 C178 114.3(11)
C182 C183 C178 120.1(12)
N17 C184 C182 126.3(11)
N17 C184 H18D 116.9
C182 C184 H18D 116.9
N17 C185 C186 109.8(10)
N17 C185 H18E 109.7
C186 C185 H18E 109.7
N17 C185 H18F 109.7
C186 C185 H18F 109.7
H18E C185 H18F 108.2
C187 C186 C185 113.3(12)
C187 C186 H18G 108.9
C185 C186 H18G 108.9
C187 C186 H18H 108.9
C185 C186 H18H 108.9
H18G C186 H18H 107.7
C186 C187 C188 109.8(11)
C186 C187 H18I 109.7
C188 C187 H18I 109.7
C186 C187 H18J 109.7
C188 C187 H18J 109.7
H18I C187 H18J 108.2
C189 C188 C187 114.2(11)
C189 C188 H18K 108.7
C187 C188 H18K 108.7
C189 C188 H18L 108.7
C187 C188 H18L 108.7
H18K C188 H18L 107.6
C190 C189 C188 112.8(11)
C190 C189 H18M 109.0
C188 C189 H18M 109.0
C190 C189 H18N 109.0
C188 C189 H18N 109.0
H18M C189 H18N 107.8
N18 C190 C189 108.0(10)
N18 C190 H19B 110.1
C189 C190 H19B 110.1
N18 C190 H19C 110.1
C189 C190 H19C 110.1
H19B C190 H19C 108.4
N18 C191 C192 129.7(13)
N18 C191 H19D 115.1
C192 C191 H19D 115.1
C197 C192 C193 121.0(13)
C197 C192 C191 123.7(13)
C193 C192 C191 115.2(14)
C194 C193 C192 119.3(16)
C194 C193 H19E 120.4
C192 C193 H19E 120.4
C195 C194 C193 120.2(16)
C195 C194 H19F 119.9
C193 C194 H19F 119.9
C194 C195 C196 124.6(15)
C194 C195 H19G 117.7
C196 C195 H19G 117.7
O36 C196 C195 129.0(13)
O36 C196 C197 115.0(12)
C195 C196 C197 116.0(14)
O35 C197 C192 126.2(12)
O35 C197 C196 114.8(12)
C192 C197 C196 119.0(13)
O36 C198 H19H 109.5
O36 C198 H19I 109.5
H19H C198 H19I 109.5
O36 C198 H19J 109.5
H19H C198 H19J 109.5
H19I C198 H19J 109.5
C200 C199 H19K 109.5
C200 C199 H19L 109.5
H19K C199 H19L 109.5
C200 C199 H19M 109.5
H19K C199 H19M 109.5
H19L C199 H19M 109.5
O38 C200 O37 124.4(10)
O38 C200 C199 116.8(11)
O37 C200 C199 118.9(10)
C202 C201 H20A 109.5
C202 C201 H20B 109.5
H20A C201 H20B 109.5
C202 C201 H20C 109.5
H20A C201 H20C 109.5
H20B C201 H20C 109.5
O39 C202 O40 118.3(9)
O39 C202 C201 107.6(9)
O40 C202 C201 133.8(10)
C204 C203 H20D 109.5
C204 C203 H20E 109.5
H20D C203 H20E 109.5
C204 C203 H20F 109.5
H20D C203 H20F 109.5
H20E C203 H20F 109.5
O42 C204 O41 123.6(11)
O42 C204 C203 117.2(12)
O41 C204 C203 119.2(12)
O42 C204 Cd6 60.9(6)
O41 C204 Cd6 63.0(6)
C203 C204 Cd6 173.6(12)
C206 C205 H20G 109.5
C206 C205 H20H 109.5
H20G C205 H20H 109.5
C206 C205 H20I 109.5
H20G C205 H20I 109.5
H20H C205 H20I 109.5
O43 C206 O44 121.4(10)
O43 C206 C205 119.3(10)
O44 C206 C205 119.3(11)
C208 C207 H20J 109.5
C208 C207 H20K 109.5
H20J C207 H20K 109.5
C208 C207 H20L 109.5
H20J C207 H20L 109.5
H20K C207 H20L 109.5
O46 C208 O45 125.6(12)
O46 C208 C207 120.6(12)
O45 C208 C207 113.7(12)
C210 C209 H20M 109.5
C210 C209 H20N 109.5
H20M C209 H20N 109.5
C210 C209 H20O 109.5
H20M C209 H20O 109.5
H20N C209 H20O 109.5
O47 C210 O48 125.4(11)
O47 C210 C209 118.9(11)
O48 C210 C209 115.7(10)
C212 C211 H21A 109.5
C212 C211 H21B 109.5
H21A C211 H21B 109.5
C212 C211 H21C 109.5
H21A C211 H21C 109.5
H21B C211 H21C 109.5
O49 C212 O50 120.5(10)
O49 C212 C211 122.4(11)
O50 C212 C211 117.0(11)
C214 C213 H21D 109.5
C214 C213 H21E 109.5
H21D C213 H21E 109.5
C214 C213 H21F 109.5
H21D C213 H21F 109.5
H21E C213 H21F 109.5
O51 C214 O52 118.9(11)
O51 C214 C213 123.2(12)
O52 C214 C213 117.9(12)
O51 C214 Cd9 62.5(6)
O52 C214 Cd9 56.4(5)
C213 C214 Cd9 174.1(11)
C216 C215 H21G 109.5
C216 C215 H21H 109.5
H21G C215 H21H 109.5
C216 C215 H21I 109.5
H21G C215 H21I 109.5
H21H C215 H21I 109.5
O54 C216 O53 122.6(11)
O54 C216 C215 121.5(12)
O53 C216 C215 115.5(12)
C218 C217 H21J 109.5
C218 C217 H21K 109.5
H21J C217 H21K 109.5
C218 C217 H21L 109.5
H21J C217 H21L 109.5
H21K C217 H21L 109.5
O55 C218 O56 126.6(11)
O55 C218 C217 115.5(11)
O56 C218 C217 117.8(10)
C220 C219 H21M 109.5
C220 C219 H21N 109.5
H21M C219 H21N 109.5
C220 C219 H21O 109.5
H21M C219 H21O 109.5
H21N C219 H21O 109.5
O57 C220 O58 119.4(10)
O57 C220 C219 121.4(11)
O58 C220 C219 119.0(10)
C222 C221 H22D 109.5
C222 C221 H22E 109.5
H22D C221 H22E 109.5
C222 C221 H22F 109.5
H22D C221 H22F 109.5
H22E C221 H22F 109.5
O59 C222 O60 120.6(11)
O59 C222 C221 121.9(13)
O60 C222 C221 117.1(12)
O59 C222 Cd4 66.7(6)
O60 C222 Cd4 54.0(5)
C221 C222 Cd4 169.7(11)
C224 C223 H22G 109.5
C224 C223 H22H 109.5
H22G C223 H22H 109.5
C224 C223 H22I 109.5
H22G C223 H22I 109.5
H22H C223 H22I 109.5
O62 C224 O61 124.3(10)
O62 C224 C223 118.8(11)
O61 C224 C223 116.9(11)
C236 C235 H23D 109.5
C236 C235 H23E 109.5
H23D C235 H23E 109.5
C236 C235 H23F 109.5
H23D C235 H23F 109.5
H23E C235 H23F 109.5
O63 C236 O64 123.5(11)
O63 C236 C235 116.6(11)
O64 C236 C235 119.9(11)
C238 C237 H23G 109.5
C238 C237 H23H 109.5
H23G C237 H23H 109.5
C238 C237 H23I 109.5
H23G C237 H23I 109.5
H23H C237 H23I 109.5
O79 C238 O80 122.8(11)
O79 C238 C237 118.3(11)
O80 C238 C237 118.9(12)
C240 C239 H23J 109.5
C240 C239 H23K 109.5
H23J C239 H23K 109.5
C240 C239 H23L 109.5
H23J C239 H23L 109.5
H23K C239 H23L 109.5
O65 C240 O66 121.6(14)
O65 C240 C239 122.1(16)
O66 C240 C239 116.3(15)
O65 C240 Cd10 66.8(7)
O66 C240 Cd10 54.8(6)
C239 C240 Cd10 170.8(14)
C242 C241 H24A 109.5
C242 C241 H24B 109.5
H24A C241 H24B 109.5
C242 C241 H24C 109.5
H24A C241 H24C 109.5
H24B C241 H24C 109.5
O70 C242 O69 126.6(11)
O70 C242 C241 118.4(10)
O69 C242 C241 115.0(11)
C244 C243 H24D 109.5
C244 C243 H24E 109.5
H24D C243 H24E 109.5
C244 C243 H24F 109.5
H24D C243 H24F 109.5
H24E C243 H24F 109.5
O71 C244 O72 124.8(12)
O71 C244 C243 120.7(13)
O72 C244 C243 114.5(13)
C246 C245 H24G 109.5
C246 C245 H24H 109.5
H24G C245 H24H 109.5
C246 C245 H24I 109.5
H24G C245 H24I 109.5
H24H C245 H24I 109.5
O68 C246 O67 124.5(12)
O68 C246 C245 118.5(14)
O67 C246 C245 116.9(14)
C248 C247 H24J 109.5
C248 C247 H24K 109.5
H24J C247 H24K 109.5
C248 C247 H24L 109.5
H24J C247 H24L 109.5
H24K C247 H24L 109.5
O75 C248 O76 118.9(11)
O75 C248 C247 122.6(12)
O76 C248 C247 118.5(12)
O75 C248 Cd17 62.9(6)
O76 C248 Cd17 56.0(5)
C247 C248 Cd17 174.0(11)
C250 C249 H24M 109.5
C250 C249 H24N 109.5
H24M C249 H24N 109.5
C250 C249 H24O 109.5
H24M C249 H24O 109.5
H24N C249 H24O 109.5
O73 C250 O74 120.3(11)
O73 C250 C249 121.3(11)
O74 C250 C249 118.3(12)
C252 C251 H25B 109.5
C252 C251 H25C 109.5
H25B C251 H25C 109.5
C252 C251 H25D 109.5
H25B C251 H25D 109.5
H25C C251 H25D 109.5
O77 C252 O78 125.2(13)
O77 C252 C251 116.5(15)
O78 C252 C251 117.9(14)
C254 C253 H25E 109.5
C254 C253 H25F 109.5
H25E C253 H25F 109.5
C254 C253 H25G 109.5
H25E C253 H25G 109.5
H25F C253 H25G 109.5
O83 C254 O84 125.6(11)
O83 C254 C253 119.2(11)
O84 C254 C253 115.0(11)
C256 C255 H25H 109.5
C256 C255 H25I 109.5
H25H C255 H25I 109.5
C256 C255 H25J 109.5
H25H C255 H25J 109.5
H25I C255 H25J 109.5
O81 C256 O82 128.7(16)
O81 C256 C255 119.9(16)
O82 C256 C255 110.1(16)
C258 C257 H25K 109.5
C258 C257 H25L 109.5
H25K C257 H25L 109.5
C258 C257 H25M 109.5
H25K C257 H25M 109.5
H25L C257 H25M 109.5
O85 C258 O86 120.5(14)
O85 C258 C257 124.2(15)
O86 C258 C257 114.2(15)
O85 C258 Cd11 63.7(8)
O86 C258 Cd11 57.0(7)
C257 C258 Cd11 169.0(13)
C260 C259 H25N 109.5
C260 C259 H25O 109.5
H25N C259 H25O 109.5
C260 C259 H25P 109.5
H25N C259 H25P 109.5
H25O C259 H25P 109.5
O87 C260 O88 123.6(13)
O87 C260 C259 115.2(14)
O88 C260 C259 121.3(13)
C262 C261 H26B 109.5
C262 C261 H26X 109.5
H26B C261 H26X 109.5
C262 C261 H26Y 109.5
H26B C261 H26Y 109.5
H26X C261 H26Y 109.5
O89 C262 O90 119.6(10)
O89 C262 C261 119.6(11)
O90 C262 C261 120.7(11)
C264 C263 H26Z 109.5
C264 C263 H26F 109.5
H26Z C263 H26F 109.5
C264 C263 H26G 109.5
H26Z C263 H26G 109.5
H26F C263 H26G 109.5
O91 C264 O92 111.2(8)
O91 C264 C263 115.1(10)
O92 C264 C263 126.2(10)

loop_
_geom_bond_atom_site_label_1
_geom_bond_atom_site_label_2
_geom_bond_distance
Nd1 O37 2.269(9)
Nd1 O2 2.295(8)
Nd1 O6 2.320(8)
Nd1 O62 2.374(8)
Nd1 O58 2.430(8)
Nd1 O39 2.454(9)
Nd1 N1 2.506(9)
Nd1 O5 2.594(9)
Nd2 O14 2.251(8)
Nd2 O18 2.289(8)
Nd2 O47 2.291(8)
Nd2 O46 2.339(9)
Nd2 O44 2.410(8)
Nd2 N7 2.549(10)
Nd2 O17 2.580(7)
Nd2 O91 2.632(8)
Nd3 O55 2.274(8)
Nd3 O26 2.291(8)
Nd3 O30 2.324(9)
Nd3 O54 2.366(8)
Nd3 O50 2.397(9)
Nd3 N13 2.556(10)
Nd3 O29 2.583(8)
Nd3 Cl7 2.830(8)
Nd4 O63 2.275(9)
Nd4 O27 2.313(9)
Nd4 O31 2.314(8)
Nd4 O87 2.376(9)
Nd4 O89 2.393(8)
Nd4 N16 2.550(11)
Nd4 O28 2.584(8)
Nd4 Cl5 2.893(5)
Nd5 O7 2.280(9)
Nd5 O83 2.306(8)
Nd5 O3 2.356(7)
Nd5 O81 2.369(10)
Nd5 O74 2.396(7)
Nd5 O78 2.410(10)
Nd5 N4 2.540(10)
Nd5 O4 2.552(9)
Nd6 O19 2.259(9)
Nd6 O69 2.261(9)
Nd6 O15 2.290(9)
Nd6 O68 2.367(10)
Nd6 O79 2.392(9)
Nd6 O71 2.405(11)
Nd6 N10 2.530(11)
Nd6 O16 2.582(9)
Cd16 O77 2.251(9)
Cd16 N6 2.260(11)
Cd16 O11 2.261(9)
Cd16 O74 2.270(8)
Cd16 O7 2.330(8)
Cd16 O8 2.585(9)
Cd7 O10 2.244(9)
Cd7 N5 2.275(11)
Cd7 O45 2.277(9)
Cd7 O44 2.292(8)
Cd7 O14 2.358(8)
Cd7 O13 2.538(8)
Cd3 N17 2.238(11)
Cd3 O34 2.266(9)
Cd3 O58 2.281(8)
Cd3 O61 2.282(9)
Cd3 O2 2.351(8)
Cd3 O1 2.519(9)
Cd2 O30 2.281(8)
Cd2 N15 2.317(10)
Cd2 O56 2.331(9)
Cd2 O57 2.340(8)
Cd2 O59 2.425(10)
Cd2 Cl7 2.601(6)
Cd6 O10 2.269(9)
Cd6 O45 2.287(10)
Cd6 O42 2.311(10)
Cd6 O41 2.356(10)
Cd6 O9 2.433(10)
Cd6 Cl2 2.447(4)
Cd6 C204 2.644(14)
Cd5 O40 2.256(13)
Cd5 N3 2.294(10)
Cd5 O6 2.316(8)
Cd5 O38 2.322(8)
Cd5 O43 2.382(9)
Cd5 O41 2.520(11)
Cd5 O39 2.610(11)
Cd15 O82 2.188(14)
Cd15 O3 2.283(8)
Cd15 N2 2.292(10)
Cd15 O84 2.308(9)
Cd15 O90 2.378(9)
Cd15 O85 2.573(11)
Cd4 O34 2.241(9)
Cd4 O60 2.248(9)
Cd4 O61 2.312(9)
Cd4 O33 2.386(9)
Cd4 Cl3 2.433(5)
Cd4 O59 2.532(11)
Cd4 C222 2.751(15)
Cd18 N8 2.310(10)
Cd18 O15 2.316(9)
Cd18 O70 2.321(9)
Cd18 O73 2.346(9)
Cd18 O75 2.377(9)
Cd18 O72 2.490(13)
Cd18 O71 2.503(10)
Cd17 O11 2.259(9)
Cd17 O76 2.280(10)
Cd17 O77 2.300(9)
Cd17 O75 2.435(9)
Cd17 Cl1 2.471(4)
Cd17 O12 2.473(11)
Cd17 C248 2.735(15)
Cd14 N18 2.220(12)
Cd14 O88 2.237(10)
Cd14 O35 2.246(9)
Cd14 O89 2.285(8)
Cd14 O31 2.325(8)
Cd14 O32 2.537(9)
Cd8 O92 2.059(11)
Cd8 O18 2.272(8)
Cd8 N9 2.289(11)
Cd8 O48 2.306(9)
Cd8 O49 2.338(9)
Cd8 O51 2.503(10)
Cd8 O91 2.579(12)
Cd9 O22 2.222(9)
Cd9 O52 2.293(10)
Cd9 O53 2.302(9)
Cd9 O21 2.410(10)
Cd9 O51 2.427(10)
Cd9 Cl4 2.465(4)
Cd9 C214 2.736(14)
Cd13 O80 2.271(10)
Cd13 O27 2.292(9)
Cd13 N14 2.293(11)
Cd13 O64 2.341(9)
Cd13 O65 2.433(10)
Cd13 Cl5 2.545(4)
Cd12 O23 2.229(10)
Cd12 N12 2.239(12)
Cd12 O79 2.285(10)
Cd12 O67 2.286(10)
Cd12 O19 2.309(9)
Cd12 O20 2.494(11)
Cd1 O22 2.243(9)
Cd1 N11 2.244(12)
Cd1 O53 2.268(10)
Cd1 O50 2.288(8)
Cd1 O26 2.319(8)
Cd1 O25 2.516(8)
Cd11 O35 2.211(10)
Cd11 O86 2.238(14)
Cd11 O88 2.292(9)
Cd11 O85 2.386(12)
Cd11 O36 2.460(10)
Cd11 Cl6 2.478(4)
Cd11 C258 2.661(18)
Cd10 O23 2.221(10)
Cd10 O67 2.244(10)
Cd10 O66 2.246(12)
Cd10 O24 2.392(12)
Cd10 Cl8 2.428(8)
Cd10 O65 2.510(10)
Cd10 C240 2.724(18)
N1 C8 1.289(12)
N1 C9 1.497(12)
N2 C15 1.278(12)
N2 C14 1.446(12)
N3 C30 1.278(13)
N3 C31 1.451(13)
N4 C37 1.269(14)
N4 C36 1.518(13)
N5 C52 1.261(13)
N5 C53 1.491(14)
N6 C59 1.302(14)
N6 C58 1.469(13)
N7 C74 1.270(12)
N7 C75 1.516(13)
N8 C81 1.265(14)
N8 C80 1.476(13)
N9 C96 1.260(12)
N9 C97 1.473(13)
N10 C103 1.301(14)
N10 C102 1.481(13)
N11 C118 1.267(15)
N11 C119 1.491(16)
N12 C125 1.337(15)
N12 C124 1.471(15)
N13 C140 1.253(13)
N13 C141 1.472(13)
N14 C147 1.278(14)
N14 C146 1.477(14)
N15 C162 1.245(13)
N15 C163 1.473(13)
N16 C169 1.311(13)
N16 C168 1.462(12)
N17 C184 1.307(13)
N17 C185 1.450(13)
N18 C191 1.280(14)
N18 C190 1.497(14)
O1 C1 1.421(13)
O1 C2 1.432(13)
O2 C7 1.333(12)
O3 C21 1.338(12)
O4 C20 1.416(14)
O4 C22 1.453(14)
O5 C24 1.359(11)
O5 C23 1.476(12)
O6 C29 1.326(13)
O7 C43 1.354(13)
O8 C42 1.392(15)
O8 C44 1.454(14)
O9 C46 1.361(15)
O9 C45 1.430(17)
O10 C51 1.323(13)
O11 C65 1.308(14)
O12 C64 1.398(17)
O12 C66 1.44(2)
O13 C68 1.407(12)
O13 C67 1.423(14)
O14 C73 1.335(12)
O15 C87 1.365(13)
O16 C86 1.389(13)
O16 C88 1.416(15)
O17 C90 1.401(13)
O17 C89 1.431(13)
O18 C95 1.358(12)
O19 C109 1.371(15)
O20 C108 1.414(15)
O20 C110 1.477(15)
O21 C112 1.399(15)
O21 C111 1.492(15)
O22 C117 1.317(14)
O23 C131 1.331(16)
O24 C130 1.344(18)
O24 C132 1.43(2)
O25 C134 1.367(13)
O25 C133 1.433(12)
O26 C139 1.335(11)
O27 C153 1.297(13)
O28 C152 1.402(17)
O28 C154 1.457(14)
O29 C156 1.398(13)
O29 C155 1.424(13)
O30 C161 1.336(14)
O31 C175 1.313(13)
O32 C174 1.352(13)
O32 C176 1.471(13)
O33 C178 1.354(14)
O33 C177 1.471(14)
O34 C183 1.313(13)
O35 C197 1.332(14)
O36 C196 1.351(16)
O36 C198 1.420(14)
O37 C200 1.269(13)
O38 C200 1.257(11)
O39 C202 1.201(9)
O40 C202 1.237(9)
O41 C204 1.243(14)
O42 C204 1.223(15)
O43 C206 1.248(13)
O44 C206 1.255(12)
O45 C208 1.315(14)
O46 C208 1.201(15)
O47 C210 1.226(13)
O48 C210 1.277(13)
O49 C212 1.223(14)
O50 C212 1.274(12)
O51 C214 1.250(15)
O52 C214 1.268(14)
O53 C216 1.262(14)
O54 C216 1.235(14)
O55 C218 1.255(12)
O56 C218 1.269(13)
O57 C220 1.243(12)
O58 C220 1.269(13)
O59 C222 1.264(14)
O60 C222 1.298(15)
O61 C224 1.241(12)
O62 C224 1.235(12)
O63 C236 1.267(13)
O64 C236 1.267(14)
O65 C240 1.246(18)
O66 C240 1.279(18)
O67 C246 1.282(16)
O68 C246 1.259(16)
O69 C242 1.289(13)
O70 C242 1.247(14)
O71 C244 1.079(14)
O72 C244 1.282(13)
O73 C250 1.256(15)
O74 C250 1.268(14)
O75 C248 1.244(15)
O76 C248 1.306(15)
O77 C252 1.257(16)
O78 C252 1.267(18)
O79 C238 1.251(15)
O80 C238 1.273(13)
O81 C256 1.028(19)
O82 C256 1.317(16)
O83 C254 1.232(13)
O84 C254 1.273(12)
O85 C258 1.205(17)
O86 C258 1.275(15)
O87 C260 1.251(15)
O88 C260 1.265(17)
O89 C262 1.254(14)
O90 C262 1.269(13)
O91 C264 1.137(9)
O92 C264 1.269(9)
C1 H1A 0.9600
C1 H1B 0.9600
C1 H1C 0.9600
C2 C3 1.372(18)
C2 C7 1.433(17)
C3 C4 1.344(18)
C3 H3A 0.9300
C4 C5 1.416(19)
C4 H4A 0.9300
C5 C6 1.384(18)
C5 H5A 0.9300
C6 C7 1.366(16)
C6 C8 1.477(17)
C8 H8A 0.9300
C9 C10 1.529(16)
C9 H9A 0.9700
C9 H9B 0.9700
C10 C11 1.568(17)
C10 H10A 0.9700
C10 H10B 0.9700
C11 C12 1.542(17)
C11 H11A 0.9700
C11 H11B 0.9700
C12 C13 1.480(18)
C12 H12A 0.9700
C12 H12B 0.9700
C13 C14 1.537(17)
C13 H13A 0.9700
C13 H13B 0.9700
C14 H14A 0.9700
C14 H14B 0.9700
C15 C16 1.449(18)
C15 H15A 0.9300
C16 C21 1.416(18)
C16 C17 1.427(17)
C17 C18 1.39(2)
C17 H17A 0.9300
C18 C19 1.41(2)
C18 H18A 0.9300
C19 C20 1.385(18)
C19 H19A 0.9300
C20 C21 1.390(19)
C22 H22A 0.9600
C22 H22B 0.9600
C22 H22C 0.9600
C23 H23A 0.9600
C23 H23B 0.9600
C23 H23C 0.9600
C24 C25 1.373(17)
C24 C29 1.407(17)
C25 C26 1.404(17)
C25 H25A 0.9300
C26 C27 1.400(18)
C26 H26A 0.9300
C27 C28 1.395(17)
C27 H27A 0.9300
C28 C30 1.438(17)
C28 C29 1.441(16)
C30 H30A 0.9300
C31 C32 1.545(17)
C31 H31A 0.9700
C31 H31B 0.9700
C32 C33 1.522(18)
C32 H32A 0.9700
C32 H32B 0.9700
C33 C34 1.537(17)
C33 H33A 0.9700
C33 H33B 0.9700
C34 C35 1.525(18)
C34 H34A 0.9700
C34 H34B 0.9700
C35 C36 1.512(17)
C35 H35A 0.9700
C35 H35B 0.9700
C36 H36A 0.9700
C36 H36B 0.9700
C37 C38 1.459(18)
C37 H37A 0.9300
C38 C43 1.370(18)
C38 C39 1.414(18)
C39 C40 1.40(2)
C39 H39A 0.9300
C40 C41 1.38(2)
C40 H40A 0.9300
C41 C42 1.361(19)
C41 H41A 0.9300
C42 C43 1.464(19)
C44 H44A 0.9600
C44 H44B 0.9600
C44 H44C 0.9600
C45 H45A 0.9600
C45 H45B 0.9600
C45 H45C 0.9600
C46 C47 1.356(19)
C46 C51 1.410(18)
C47 C48 1.34(2)
C47 H47A 0.9300
C48 C49 1.45(2)
C48 H48A 0.9300
C49 C50 1.382(19)
C49 H49A 0.9300
C50 C51 1.404(18)
C50 C52 1.476(19)
C52 H52A 0.9300
C53 C54 1.572(18)
C53 H53A 0.9700
C53 H53B 0.9700
C54 C55 1.523(18)
C54 H54A 0.9700
C54 H54B 0.9700
C55 C56 1.475(18)
C55 H55A 0.9700
C55 H55B 0.9700
C56 C57 1.545(19)
C56 H56A 0.9700
C56 H56B 0.9700
C57 C58 1.488(18)
C57 H57A 0.9700
C57 H57B 0.9700
C58 H58A 0.9700
C58 H58B 0.9700
C59 C60 1.445(19)
C59 H59A 0.9300
C60 C65 1.385(18)
C60 C61 1.43(2)
C61 C62 1.35(2)
C61 H61A 0.9300
C62 C63 1.33(2)
C62 H62A 0.9300
C63 C64 1.33(2)
C63 H63A 0.9300
C64 C65 1.49(2)
C66 H66A 0.9600
C66 H66B 0.9600
C66 H66C 0.9600
C67 H67A 0.9600
C67 H67B 0.9600
C67 H67C 0.9600
C68 C69 1.341(17)
C68 C73 1.412(17)
C69 C70 1.425(19)
C69 H69A 0.9300
C70 C71 1.389(18)
C70 H70A 0.9300
C71 C72 1.453(17)
C71 H71A 0.9300
C72 C74 1.418(17)
C72 C73 1.423(17)
C74 H74A 0.9300
C75 C76 1.489(17)
C75 H75A 0.9700
C75 H75B 0.9700
C76 C77 1.541(18)
C76 H76A 0.9700
C76 H76B 0.9700
C77 C78 1.536(18)
C77 H77A 0.9700
C77 H77B 0.9700
C78 C79 1.543(18)
C78 H78A 0.9700
C78 H78B 0.9700
C79 C80 1.532(17)
C79 H79A 0.9700
C79 H79B 0.9700
C80 H80A 0.9700
C80 H80B 0.9700
C81 C82 1.474(18)
C81 H81A 0.9300
C82 C87 1.362(17)
C82 C83 1.448(19)
C83 C84 1.377(19)
C83 H83A 0.9300
C84 C85 1.401(19)
C84 H84A 0.9300
C85 C86 1.390(18)
C85 H85A 0.9300
C86 C87 1.425(17)
C88 H88A 0.9600
C88 H88B 0.9600
C88 H88C 0.9600
C89 H89A 0.9600
C89 H89B 0.9600
C89 H89C 0.9600
C90 C91 1.375(17)
C90 C95 1.394(18)
C91 C92 1.389(18)
C91 H91A 0.9300
C92 C93 1.362(18)
C92 H92A 0.9300
C93 C94 1.451(18)
C93 H93A 0.9300
C94 C95 1.397(17)
C94 C96 1.418(17)
C96 H96A 0.9300
C97 C98 1.495(17)
C97 H97A 0.9700
C97 H97B 0.9700
C98 C99 1.528(18)
C98 H98A 0.9700
C98 H98B 0.9700
C99 C100 1.550(18)
C99 H99A 0.9700
C99 H99B 0.9700
C100 C101 1.541(18)
C100 H10C 0.9700
C100 H10D 0.9700
C101 C102 1.558(18)
C101 H10E 0.9700
C101 H10F 0.9700
C102 H10G 0.9700
C102 H10H 0.9700
C103 C104 1.456(19)
C103 H10I 0.9300
C104 C109 1.339(19)
C104 C105 1.410(19)
C105 C106 1.35(2)
C105 H10J 0.9300
C106 C107 1.41(2)
C106 H10K 0.9300
C107 C108 1.40(2)
C107 H10L 0.9300
C108 C109 1.376(19)
C110 H11C 0.9600
C110 H11D 0.9600
C110 H11E 0.9600
C111 H11F 0.9600
C111 H11G 0.9600
C111 H11H 0.9600
C112 C117 1.397(18)
C112 C113 1.41(2)
C113 C114 1.36(2)
C113 H11I 0.9300
C114 C115 1.37(2)
C114 H11J 0.9300
C115 C116 1.38(2)
C115 H11K 0.9300
C116 C117 1.400(19)
C116 C118 1.510(19)
C118 H11L 0.9300
C119 C120 1.48(2)
C119 H11M 0.9700
C119 H11N 0.9700
C120 C268 1.551(10)
C120 C121 1.555(9)
C120 H12C 0.9700
C120 H12D 0.9700
C121 C122 1.38(3)
C121 H12E 0.9700
C121 H12F 0.9700
C122 C123 1.549(10)
C122 H12G 0.9700
C122 H12H 0.9700
C268 H21P 0.9701
C268 H21Q 0.9700
C269 C123 1.24(11)
C269 C124 1.72(7)
C269 H22J 0.9700
C269 H22K 0.9700
C149 C150 1.37(4)
C149 C148 1.41(3)
C149 H14Q 0.9300
C150 C151 1.36(4)
C150 H15B 0.9300
C151 C152 1.41(3)
C151 H15D 0.9300
C265 C266 1.29(4)
C265 C148 1.52(4)
C265 H26C 0.9300
C266 C267 1.51(5)
C266 H26D 0.9300
C267 C152 1.52(4)
C267 H26E 0.9300
C123 C124 1.48(2)
C123 H12I 0.9300
C124 H12J 0.9701
C124 H12K 0.9701
C125 C126 1.415(19)
C125 H12L 0.9300
C126 C127 1.38(3)
C126 C131 1.44(2)
C127 C128 1.39(3)
C127 H12M 0.9300
C128 C129 1.46(4)
C128 H12O 0.9300
C129 C130 1.34(3)
C129 H12Q 0.9300
C130 C131 1.40(2)
C132 H13C 0.9600
C132 H13D 0.9600
C132 H13E 0.9600
C133 H13F 0.9600
C133 H13G 0.9600
C133 H13H 0.9600
C134 C135 1.385(17)
C134 C139 1.411(16)
C135 C136 1.389(18)
C135 H13I 0.9300
C136 C137 1.359(18)
C136 H13J 0.9300
C137 C138 1.449(18)
C137 H13K 0.9300
C138 C139 1.365(16)
C138 C140 1.471(17)
C140 H14C 0.9300
C141 C142 1.475(17)
C141 H14D 0.9700
C141 H14E 0.9700
C142 C143 1.558(17)
C142 H14F 0.9700
C142 H14G 0.9700
C143 C144 1.508(18)
C143 H14H 0.9700
C143 H14I 0.9700
C144 C145 1.547(16)
C144 H14J 0.9700
C144 H14K 0.9700
C145 C146 1.512(18)
C145 H14L 0.9700
C145 H14M 0.9700
C146 H14N 0.9700
C146 H14O 0.9700
C147 C148 1.45(2)
C147 H14P 0.9300
C148 C153 1.405(18)
C152 C153 1.466(15)
C154 H15F 0.9600
C154 H15G 0.9600
C154 H15H 0.9600
C155 H15I 0.9600
C155 H15J 0.9600
C155 H15K 0.9600
C156 C157 1.342(18)
C156 C161 1.441(17)
C157 C158 1.376(19)
C157 H15L 0.9300
C158 C159 1.407(18)
C158 H15M 0.9300
C159 C160 1.403(17)
C159 H15N 0.9300
C160 C161 1.399(18)
C160 C162 1.458(17)
C162 H16A 0.9300
C163 C164 1.574(18)
C163 H16B 0.9700
C163 H16C 0.9700
C164 C165 1.523(17)
C164 H16D 0.9700
C164 H16E 0.9700
C165 C166 1.502(18)
C165 H16F 0.9700
C165 H16G 0.9700
C166 C167 1.516(16)
C166 H16H 0.9700
C166 H16I 0.9700
C167 C168 1.519(18)
C167 H16J 0.9700
C167 H16K 0.9700
C168 H16L 0.9700
C168 H16M 0.9700
C169 C170 1.452(17)
C169 H16N 0.9300
C170 C171 1.368(18)
C170 C175 1.408(17)
C171 C172 1.399(19)
C171 H17B 0.9300
C172 C173 1.38(2)
C172 H17C 0.9300
C173 C174 1.409(19)
C173 H17D 0.9300
C174 C175 1.432(17)
C176 H17E 0.9600
C176 H17F 0.9600
C176 H17G 0.9600
C177 H17H 0.9600
C177 H17I 0.9600
C177 H17J 0.9600
C178 C179 1.402(18)
C178 C183 1.475(17)
C179 C180 1.35(2)
C179 H17K 0.9300
C180 C181 1.36(2)
C180 H18B 0.9300
C181 C182 1.443(18)
C181 H18C 0.9300
C182 C183 1.344(17)
C182 C184 1.453(17)
C184 H18D 0.9300
C185 C186 1.567(19)
C185 H18E 0.9700
C185 H18F 0.9700
C186 C187 1.491(17)
C186 H18G 0.9700
C186 H18H 0.9700
C187 C188 1.568(19)
C187 H18I 0.9700
C187 H18J 0.9700
C188 C189 1.532(17)
C188 H18K 0.9700
C188 H18L 0.9700
C189 C190 1.512(17)
C189 H18M 0.9700
C189 H18N 0.9700
C190 H19B 0.9700
C190 H19C 0.9700
C191 C192 1.482(18)
C191 H19D 0.9300
C192 C197 1.388(19)
C192 C193 1.433(19)
C193 C194 1.37(2)
C193 H19E 0.9300
C194 C195 1.32(2)
C194 H19F 0.9300
C195 C196 1.43(2)
C195 H19G 0.9300
C196 C197 1.438(19)
C198 H19H 0.9600
C198 H19I 0.9600
C198 H19J 0.9600
C199 C200 1.487(17)
C199 H19K 0.9600
C199 H19L 0.9600
C199 H19M 0.9600
C201 C202 1.59(2)
C201 H20A 0.9600
C201 H20B 0.9600
C201 H20C 0.9600
C203 C204 1.55(2)
C203 H20D 0.9600
C203 H20E 0.9600
C203 H20F 0.9600
C205 C206 1.521(17)
C205 H20G 0.9600
C205 H20H 0.9600
C205 H20I 0.9600
C207 C208 1.53(2)
C207 H20J 0.9600
C207 H20K 0.9600
C207 H20L 0.9600
C209 C210 1.515(18)
C209 H20M 0.9600
C209 H20N 0.9600
C209 H20O 0.9600
C211 C212 1.542(17)
C211 H21A 0.9600
C211 H21B 0.9600
C211 H21C 0.9600
C213 C214 1.476(19)
C213 H21D 0.9600
C213 H21E 0.9600
C213 H21F 0.9600
C215 C216 1.52(2)
C215 H21G 0.9600
C215 H21H 0.9600
C215 H21I 0.9600
C217 C218 1.498(18)
C217 H21J 0.9600
C217 H21K 0.9600
C217 H21L 0.9600
C219 C220 1.511(17)
C219 H21M 0.9600
C219 H21N 0.9600
C219 H21O 0.9600
C221 C222 1.514(19)
C221 H22D 0.9600
C221 H22E 0.9600
C221 H22F 0.9600
C223 C224 1.503(18)
C223 H22G 0.9600
C223 H22H 0.9600
C223 H22I 0.9600
C235 C236 1.492(18)
C235 H23D 0.9600
C235 H23E 0.9600
C235 H23F 0.9600
C237 C238 1.562(19)
C237 H23G 0.9600
C237 H23H 0.9600
C237 H23I 0.9600
C239 C240 1.48(2)
C239 H23J 0.9600
C239 H23K 0.9600
C239 H23L 0.9600
C241 C242 1.534(18)
C241 H24A 0.9600
C241 H24B 0.9600
C241 H24C 0.9600
C243 C244 1.52(2)
C243 H24D 0.9600
C243 H24E 0.9600
C243 H24F 0.9600
C245 C246 1.51(2)
C245 H24G 0.9600
C245 H24H 0.9600
C245 H24I 0.9600
C247 C248 1.486(19)
C247 H24J 0.9600
C247 H24K 0.9600
C247 H24L 0.9600
C249 C250 1.535(19)
C249 H24M 0.9600
C249 H24N 0.9600
C249 H24O 0.9600
C251 C252 1.55(2)
C251 H25B 0.9600
C251 H25C 0.9600
C251 H25D 0.9600
C253 C254 1.516(17)
C253 H25E 0.9600
C253 H25F 0.9600
C253 H25G 0.9600
C255 C256 1.64(3)
C255 H25H 0.9600
C255 H25I 0.9600
C255 H25J 0.9600
C257 C258 1.54(2)
C257 H25K 0.9600
C257 H25L 0.9600
C257 H25M 0.9600
C259 C260 1.48(2)
C259 H25N 0.9600
C259 H25O 0.9600
C259 H25P 0.9600
C261 C262 1.535(17)
C261 H26B 0.9600
C261 H26X 0.9600
C261 H26Y 0.9600
C263 C264 1.521(9)
C263 H26Z 0.9600
C263 H26F 0.9600
C263 H26G 0.9600
